data_7132948
loop_
_publ_author_name
'Zhang, Fan'
'Du, Xu-Sheng'
'Song, Kui-Zhu'
'Han, Ying'
'Lu, Hai-Yan'
'Chen, Chuan-Feng'

_publ_section_title
;
 A calix[3]carbazole-based cavitand: synthesis, structure and its
 complexation with fullerenes.
;
_journal_issue 37
_journal_name_full 'Chemical communications (Cambridge, England)'
_journal_page_first 4962
_journal_page_last 4965
_journal_paper_doi 10.1039/d4cc00928b
_journal_volume 60
_journal_year 2024
_chemical_formula_moiety '2(C6 H4 Cl2), C81 H39 N9 O6, C70'
_chemical_formula_sum 'C163 H47 Cl4 N9 O6'
_chemical_formula_weight 2368.89
_space_group_crystal_system monoclinic
_space_group_IT_number 14
_space_group_name_Hall '-P 2yn'
_space_group_name_H-M_alt 'P 1 21/n 1'
_atom_sites_solution_hydrogens geom
_atom_sites_solution_primary dual
_audit_creation_date 2023-05-22
_audit_creation_method
;
Olex2 1.5
(compiled 2023.03.06 svn.rbb2c1857 for OlexSys, GUI svn.r6748)
;
_audit_update_record
;
2023-11-04 deposited with the CCDC.	2024-04-09 downloaded from the CCDC.
;
_cell_angle_alpha 90
_cell_angle_beta 113.007(4)
_cell_angle_gamma 90
_cell_formula_units_Z 8
_cell_length_a 26.5926(7)
_cell_length_b 32.9430(7)
_cell_length_c 30.1206(12)
_cell_measurement_reflns_used 18392
_cell_measurement_temperature 169.99(10)
_cell_measurement_theta_max 73.0360
_cell_measurement_theta_min 2.2300
_cell_volume 24288.0(15)
_computing_cell_refinement 'CrysAlisPro 1.171.42.90a (Rigaku OD, 2023)'
_computing_data_collection 'CrysAlisPro 1.171.42.90a (Rigaku OD, 2023)'
_computing_data_reduction 'CrysAlisPro 1.171.42.90a (Rigaku OD, 2023)'
_computing_molecular_graphics 'Olex2 1.5 (Dolomanov et al., 2009)'
_computing_publication_material 'Olex2 1.5 (Dolomanov et al., 2009)'
_computing_structure_refinement 'SHELXL 2018/3 (Sheldrick, 2015)'
_computing_structure_solution 'SHELXT 2018/2 (Sheldrick, 2018)'
_diffrn_ambient_environment N~2~
_diffrn_ambient_temperature 169.99(10)
_diffrn_detector 'Hybrid Pixel Array Detector'
_diffrn_detector_area_resol_mean 10.0000
_diffrn_detector_type HyPix
_diffrn_measured_fraction_theta_full 0.995
_diffrn_measured_fraction_theta_max 0.959
_diffrn_measurement_details
;
List of Runs (angles in degrees, time in seconds):

  # Type    Start    End  Width  t~exp~   \w     \q     \k     \f   Frames
#--------------------------------------------------------------------------
  1  \w   -114.00 -36.00   0.50    7.00    --  -47.09 -33.00 114.00  156
  2  \w    -17.00  17.00   0.50    7.00    --  -47.09  33.00 -86.00   68
  3  \w     38.00 120.00   0.50    7.00    --   47.09  33.00 -86.00  164
  4  \w     -5.00  27.00   0.50    7.00    --   47.09 -33.00 114.00   64
  5  \w     90.00 177.00   0.50   15.00    --  103.25  33.00 -86.00  174
  6  \w   -156.00-131.00   0.50   15.00    -- -104.50 -33.00 114.00   50
  7  \w     -5.00  20.00   0.50    7.00    --  -47.09  19.00  60.00   50
  8  \w    -39.00  25.00   0.50    7.00    --  -47.09  38.00  60.00  128
  9  \w     54.00  81.00   0.50    7.00    --   47.09-125.00-120.00   54
 10  \w    127.00 161.00   0.50   15.00    --  103.25  30.00-150.00   68
 11  \w     33.00  75.00   0.50   15.00    --  103.25 -61.00 150.00   84
 12  \w     79.00 108.00   0.50   15.00    --  103.25 -77.00-150.00   58
 13  \w     36.00  68.00   0.50   15.00    --  103.25 -61.00 -60.00   64
 14  \w     42.00  69.00   0.50   15.00    --  103.25 -61.00 -90.00   54
 15  \w     35.00  73.00   0.50   15.00    --  103.25 -61.00  90.00   76
 16  \w     45.00  72.00   0.50   15.00    --  103.25 -61.00  60.00   54
 17  \w     43.00  70.00   0.50   15.00    --  103.25 -61.00   0.00   54
 18  \w     31.00  66.00   0.50   15.00    --  103.25 -61.00 120.00   70
 19  \w     41.00 106.00   0.50   15.00    --  103.25-125.00  30.00  130
 20  \w     31.00  96.00   0.50   15.00    --  103.25 -94.00 -60.00  130
 21  \w     41.00 103.00   0.50   15.00    --  103.25 -77.00   0.00  124
 22  \w     98.00 125.00   0.50   15.00    --  103.25  30.00-150.00   54
 23  \w    -63.00 -33.00   0.50   15.00    -- -104.50  61.00-120.00   60
 24  \w   -170.00 -91.00   0.50   15.00    -- -104.50 -15.00   0.00  158
 25  \w    -66.00 -36.00   0.50   15.00    -- -104.50  61.00 -90.00   60
 26  \w    -67.00 -33.00   0.50   15.00    -- -104.50  61.00 -60.00   68
;
_diffrn_measurement_device 'four-circle diffractometer'
_diffrn_measurement_device_type 'XtaLAB Synergy R, HyPix'
_diffrn_measurement_method '\w scans'
_diffrn_orient_matrix_type 'CrysAlisPro convention (1999,Acta A55,543-557)'
_diffrn_orient_matrix_UB_11 -0.0562790000
_diffrn_orient_matrix_UB_12 0.0192965000
_diffrn_orient_matrix_UB_13 -0.0103974000
_diffrn_orient_matrix_UB_21 0.0149241000
_diffrn_orient_matrix_UB_22 0.0048410000
_diffrn_orient_matrix_UB_23 0.0545443000
_diffrn_orient_matrix_UB_31 0.0239239000
_diffrn_orient_matrix_UB_32 0.0423148000
_diffrn_orient_matrix_UB_33 -0.0014731000
_diffrn_radiation_monochromator mirror
_diffrn_radiation_probe x-ray
_diffrn_radiation_type 'Cu K\a'
_diffrn_radiation_wavelength 1.54184
_diffrn_reflns_av_R_equivalents 0.1184
_diffrn_reflns_av_unetI/netI 0.1032
_diffrn_reflns_Laue_measured_fraction_full 0.995
_diffrn_reflns_Laue_measured_fraction_max 0.959
_diffrn_reflns_limit_h_max 32
_diffrn_reflns_limit_h_min -32
_diffrn_reflns_limit_k_max 41
_diffrn_reflns_limit_k_min -30
_diffrn_reflns_limit_l_max 37
_diffrn_reflns_limit_l_min -37
_diffrn_reflns_number 175708
_diffrn_reflns_point_group_measured_fraction_full 0.995
_diffrn_reflns_point_group_measured_fraction_max 0.959
_diffrn_reflns_theta_full 67.684
_diffrn_reflns_theta_max 76.046
_diffrn_reflns_theta_min 2.249
_diffrn_source 'Rotating-anode X-ray tube'
_diffrn_source_type 'PhotonJet R (Cu) X-ray Source'
_exptl_absorpt_coefficient_mu 1.417
_exptl_absorpt_correction_T_max 1.00000
_exptl_absorpt_correction_T_min 0.27555
_exptl_absorpt_correction_type multi-scan
_exptl_absorpt_process_details
;
CrysAlisPro 1.171.42.90a (Rigaku Oxford Diffraction, 2023)
Empirical absorption correction using spherical harmonics,
implemented in SCALE3 ABSPACK scaling algorithm.
;
_exptl_crystal_colour 'dark red'
_exptl_crystal_density_diffrn 1.296
_exptl_crystal_description plate
_exptl_crystal_F_000 9632
_exptl_crystal_size_max 0.42
_exptl_crystal_size_mid 0.39
_exptl_crystal_size_min 0.37
_refine_diff_density_max 0.956
_refine_diff_density_min -0.629
_refine_diff_density_rms 0.082
_refine_ls_extinction_method none
_refine_ls_goodness_of_fit_ref 1.395
_refine_ls_hydrogen_treatment constr
_refine_ls_matrix_type full
_refine_ls_number_parameters 3277
_refine_ls_number_reflns 48649
_refine_ls_number_restraints 1187
_refine_ls_restrained_S_all 1.443
_refine_ls_R_factor_all 0.2002
_refine_ls_R_factor_gt 0.1108
_refine_ls_shift/su_max 0.001
_refine_ls_shift/su_mean 0.000
_refine_ls_structure_factor_coef Fsqd
_refine_ls_weighting_details 'w=1/[\s^2^(Fo^2^)+(0.1000P)^2^] where P=(Fo^2^+2Fc^2^)/3'
_refine_ls_weighting_scheme calc
_refine_ls_wR_factor_gt 0.2615
_refine_ls_wR_factor_ref 0.2962
_reflns_Friedel_coverage 0.000
_reflns_number_gt 22574
_reflns_number_total 48649
_reflns_threshold_expression 'I > 2\s(I)'
_cod_data_source_file d4cc00928b2.cif
_cod_data_source_block tx12953_auto_sq
_cod_depositor_comments 'Adding full bibliography for 7132945--7132948.cif.'
_cod_original_cell_volume 24288.0(14)
_cod_database_code 7132948
_shelx_shelxl_version_number 2018/3
_chemical_oxdiff_formula CHNOCl
_chemical_oxdiff_usercomment CHNOCl
_shelx_space_group_comment
;
The symmetry employed for this shelxl refinement is uniquely defined
by the following loop, which should always be used as a source of
symmetry information in preference to the above space-group names.
They are only intended as comments.
;
_olex2_refinement_description
;
1. Fixed Uiso
 At 1.2 times of:
  All C(H) groups, All C(H,H) groups
2. Restrained distances
 C166-C165 = C165-C164 = C169-C164 = C169-C168 = C168-C167 = C167-C166
 1.39 with sigma of 0.01
 C96A-C83A = C97A-C1E = C97A-C96A = C84A-C83A = C84A-C1E = C98A-C97A = C99A-
 C98A = C91A-C90A = C1L-C1C = C1T-C1C = C1T-C1F = C1Y-C1F = C2C-C1Y = C2C-C1L =
 C2L-C1N = C2X-C2L = C2D-C1O = C2D-C1Z = C2X-C1O = C1Z-C1N
 1.39 with sigma of 0.01
 C87A-C82A = C87A-C86A = C86A-C85A = C1X-C1Q = C1R-C1Q = C89A-C2W
 1.39 with sigma of 0.01
3. Rigid bond restraints
 C172, C173
 with sigma for 1-2 distances of 0.01 and sigma for 1-3 distances of 0.01
 C3C, C2G
 with sigma for 1-2 distances of 0.01 and sigma for 1-3 distances of 0.01
 C130, C129
 with sigma for 1-2 distances of 0.01 and sigma for 1-3 distances of 0.01
4. Uiso/Uaniso restraints and constraints
C166 \\sim C165 \\sim C164 \\sim C169 \\sim C168 \\sim C167 \\sim Cl5 \\sim
Cl6: within 1.7A with sigma of 0.01 and sigma for terminal atoms of 0.02 within
1.7A
C2Y \\sim C1B \\sim C2R \\sim C3C \\sim C98A \\sim C1G \\sim C1J \\sim C2G
\\sim C95A \\sim C97A \\sim C99A \\sim C2U \\sim C2I \\sim C3B \\sim C1H \\sim
C94A \\sim C96A \\sim C1E \\sim C2K \\sim C1D \\sim C1I \\sim C2S \\sim C1O
\\sim C2X \\sim C93A \\sim C91A \\sim C83A \\sim C84A \\sim C2V \\sim C2P \\sim
C2H \\sim C2D \\sim C2Q \\sim C2L \\sim C92A \\sim C82A \\sim C90A \\sim C1U
\\sim C85A \\sim C1S \\sim C2Z \\sim C1M \\sim C2B \\sim C1Z \\sim C1P \\sim
C1N \\sim C2J \\sim C87A \\sim C89A \\sim C2E \\sim C86A \\sim C2T \\sim C1C
\\sim C1L \\sim C1K \\sim C2O \\sim C2F \\sim C88A \\sim C2W \\sim C2M \\sim
C2N \\sim C1Y \\sim C2C \\sim C1T \\sim C1V \\sim C1Q \\sim C1X \\sim C1R \\sim
C1F \\sim C1W: within 1.7A with sigma of 0.01 and sigma for terminal atoms of
0.02 within 1.7A
C172 \\sim C173 \\sim C171 \\sim C170 \\sim C175 \\sim C174: within 1.7A with
sigma of 0.01 and sigma for terminal atoms of 0.02 within 1.7A
Uanis(C167) \\sim Ueq, Uanis(C166) \\sim Ueq, Uanis(C165) \\sim Ueq,
Uanis(C164) \\sim Ueq, Uanis(C168) \\sim Ueq, Uanis(C169) \\sim Ueq: with sigma
of 0.01 and sigma for terminal atoms of 0.02
Uanis(C2K) \\sim Ueq, Uanis(C1B) \\sim Ueq, Uanis(C2R) \\sim Ueq, Uanis(C3C)
\\sim Ueq, Uanis(C98A) \\sim Ueq, Uanis(C1G) \\sim Ueq, Uanis(C1J) \\sim Ueq,
Uanis(C2G) \\sim Ueq, Uanis(C95A) \\sim Ueq, Uanis(C97A) \\sim Ueq, Uanis(C99A)
\\sim Ueq, Uanis(C2U) \\sim Ueq, Uanis(C2I) \\sim Ueq, Uanis(C3B) \\sim Ueq,
Uanis(C1H) \\sim Ueq, Uanis(C94A) \\sim Ueq, Uanis(C96A) \\sim Ueq, Uanis(C1E)
\\sim Ueq, Uanis(C1D) \\sim Ueq, Uanis(C1I) \\sim Ueq, Uanis(C2S) \\sim Ueq,
Uanis(C1O) \\sim Ueq, Uanis(C2X) \\sim Ueq, Uanis(C93A) \\sim Ueq, Uanis(C91A)
\\sim Ueq, Uanis(C83A) \\sim Ueq, Uanis(C2Y) \\sim Ueq, Uanis(C84A) \\sim Ueq,
Uanis(C2V) \\sim Ueq, Uanis(C2P) \\sim Ueq, Uanis(C2H) \\sim Ueq, Uanis(C2D)
\\sim Ueq, Uanis(C2Q) \\sim Ueq, Uanis(C2L) \\sim Ueq, Uanis(C92A) \\sim Ueq,
Uanis(C82A) \\sim Ueq, Uanis(C90A) \\sim Ueq, Uanis(C1U) \\sim Ueq, Uanis(C85A)
\\sim Ueq, Uanis(C1S) \\sim Ueq, Uanis(C2Z) \\sim Ueq, Uanis(C1M) \\sim Ueq,
Uanis(C2B) \\sim Ueq, Uanis(C1Z) \\sim Ueq, Uanis(C1P) \\sim Ueq, Uanis(C1N)
\\sim Ueq, Uanis(C2J) \\sim Ueq, Uanis(C87A) \\sim Ueq, Uanis(C89A) \\sim Ueq,
Uanis(C2E) \\sim Ueq, Uanis(C86A) \\sim Ueq, Uanis(C2T) \\sim Ueq, Uanis(C1C)
\\sim Ueq, Uanis(C1L) \\sim Ueq, Uanis(C1K) \\sim Ueq, Uanis(C2O) \\sim Ueq,
Uanis(C2F) \\sim Ueq, Uanis(C88A) \\sim Ueq, Uanis(C2W) \\sim Ueq, Uanis(C2M)
\\sim Ueq, Uanis(C2N) \\sim Ueq, Uanis(C1Y) \\sim Ueq, Uanis(C2C) \\sim Ueq,
Uanis(C1T) \\sim Ueq, Uanis(C1V) \\sim Ueq, Uanis(C1Q) \\sim Ueq, Uanis(C1X)
\\sim Ueq, Uanis(C1R) \\sim Ueq, Uanis(C1F) \\sim Ueq, Uanis(C1W) \\sim Ueq:
with sigma of 0.01 and sigma for terminal atoms of 0.02
5.a Secondary CH2 refined with riding coordinates:
 C1(H1A,H1B), C28(H28A,H28B), C55(H55A,H55B), C1A(H1AA,H1AB), C28A(H28C,H28D),
 C55A(H55C,H55D)
5.b Aromatic/amide H refined with riding coordinates:
 C153(H153), C154(H154), C155(H155), C156(H156), C159(H159), C160(H160),
 C161(H161), C162(H162), C165(H165), C166(H166), C167(H167), C168(H168),
 C171(H171), C172(H172), C173(H173), C174(H174), C3(H3), C6(H6), C12(H12),
 C15(H15), C18(H18), C21(H21), C23(H23), C24(H24), C25(H25), C26(H26), C27(H27),
  C31(H31), C34(H34), C39(H39), C42(H42), C45(H45), C48(H48), C50(H50),
 C51(H51), C52(H52), C53(H53), C54(H54), C58(H58), C61(H61), C66(H66), C69(H69),
  C72(H72), C75(H75), C77(H77), C78(H78), C79(H79), C80(H80), C81(H81),
 C3A(H3A), C6A(H6A), C12A(H12A), C15A(H15A), C18A(H18A), C21A(H21A), C23A(H23A),
  C24A(H24A), C25A(H25A), C26A(H26A), C27A(H27A), C31A(H31A), C34A(H34A),
 C39A(H39A), C42A(H42A), C45A(H45A), C48A(H48A), C50A(H50A), C51A(H51A),
 C52A(H52A), C53A(H53A), C54A(H54A), C58A(H58A), C61A(H61A), C66A(H66A),
 C69A(H69A), C72A(H72A), C75A(H75A), C77A(H77A), C78A(H78A), C79A(H79A),
 C80A(H80A), C81A(H81A)
;
_olex2_submission_special_instructions 'No special instructions were received'
_oxdiff_exptl_absorpt_empirical_details
;
Empirical correction (ABSPACK) includes:
- Absorption correction using spherical harmonics
- Frame scaling
;
_oxdiff_exptl_absorpt_empirical_full_max 1.872
_oxdiff_exptl_absorpt_empirical_full_min 0.598

loop_
_space_group_symop_operation_xyz
'x, y, z'
'-x+1/2, y+1/2, -z+1/2'
'-x, -y, -z'
'x-1/2, -y-1/2, z-1/2'

loop_
_atom_site_label
_atom_site_type_symbol
_atom_site_fract_x
_atom_site_fract_y
_atom_site_fract_z
_atom_site_U_iso_or_equiv
_atom_site_adp_type
_atom_site_occupancy
_atom_site_site_symmetry_order
_atom_site_calc_flag
_atom_site_refinement_flags_posn
_atom_site_refinement_flags_adp
_atom_site_refinement_flags_occupancy
_atom_site_disorder_assembly
_atom_site_disorder_group
Cl1 Cl 0.99601(8) 0.23590(8) 0.55241(8) 0.0980(7) Uani 1 1 d . . . . .
Cl2 Cl 1.04011(10) 0.26623(6) 0.47485(9) 0.0980(7) Uani 1 1 d . . . . .
C152 C 1.0558(3) 0.2189(2) 0.5001(3) 0.076(2) Uani 1 1 d . . . . .
C153 C 1.0880(4) 0.1938(3) 0.4848(4) 0.113(3) Uani 1 1 d . . . . .
H153 H 1.100929 0.202793 0.461197 0.136 Uiso 1 1 calc R U . . .
C154 C 1.1007(4) 0.1560(3) 0.5044(5) 0.133(4) Uani 1 1 d . . . . .
H154 H 1.122026 0.138480 0.493737 0.160 Uiso 1 1 calc R U . . .
C155 C 1.0833(4) 0.1425(3) 0.5393(4) 0.118(4) Uani 1 1 d . . . . .
H155 H 1.093001 0.116232 0.552881 0.142 Uiso 1 1 calc R U . . .
C156 C 1.0504(4) 0.1686(3) 0.5549(4) 0.106(3) Uani 1 1 d . . . . .
H156 H 1.038621 0.160465 0.579491 0.127 Uiso 1 1 calc R U . . .
C157 C 1.0367(3) 0.2050(2) 0.5335(3) 0.077(2) Uani 1 1 d . . . . .
Cl3 Cl 0.91040(8) 0.23694(7) 0.13835(9) 0.0990(7) Uani 1 1 d . . . . .
Cl4 Cl 0.79396(9) 0.19855(6) 0.11724(8) 0.0843(6) Uani 1 1 d . . . . .
C158 C 0.8515(3) 0.2597(2) 0.0988(2) 0.0585(16) Uani 1 1 d . . . . .
C159 C 0.8554(4) 0.2951(2) 0.0773(3) 0.085(2) Uani 1 1 d . . . . .
H159 H 0.890000 0.306750 0.082818 0.102 Uiso 1 1 calc R U . . .
C160 C 0.8090(4) 0.3132(3) 0.0482(3) 0.080(2) Uani 1 1 d . . . . .
H160 H 0.812151 0.338554 0.034402 0.096 Uiso 1 1 calc R U . . .
C161 C 0.7605(4) 0.2988(2) 0.0374(3) 0.079(2) Uani 1 1 d . . . . .
H161 H 0.729571 0.313142 0.015834 0.095 Uiso 1 1 calc R U . . .
C162 C 0.7536(3) 0.2623(2) 0.0573(3) 0.076(2) Uani 1 1 d . . . . .
H162 H 0.718299 0.251025 0.049412 0.091 Uiso 1 1 calc R U . . .
C163 C 0.8009(3) 0.2424(2) 0.0900(3) 0.0615(17) Uani 1 1 d . . . . .
Cl5 Cl 0.42105(15) 0.58237(12) 0.2654(2) 0.205(2) Uani 1 1 d . . . . .
Cl6 Cl 0.51881(13) 0.63038(11) 0.34136(14) 0.1538(13) Uani 1 1 d . . . . .
C164 C 0.4636(4) 0.6121(3) 0.2488(4) 0.123(3) Uani 1 1 d D U . . .
C165 C 0.4558(5) 0.6163(3) 0.2003(5) 0.143(3) Uani 1 1 d D U . . .
H165 H 0.425175 0.603102 0.176677 0.171 Uiso 1 1 calc R U . . .
C166 C 0.4906(5) 0.6389(3) 0.1843(5) 0.144(3) Uani 1 1 d D U . . .
H166 H 0.484341 0.639316 0.151006 0.173 Uiso 1 1 calc R U . . .
C167 C 0.5337(5) 0.6604(3) 0.2171(4) 0.138(3) Uani 1 1 d D U . . .
H167 H 0.557309 0.676357 0.207233 0.165 Uiso 1 1 calc R U . . .
C168 C 0.5409(4) 0.6574(3) 0.2659(4) 0.119(3) Uani 1 1 d D U . . .
H168 H 0.569992 0.672009 0.289411 0.143 Uiso 1 1 calc R U . . .
C169 C 0.5065(4) 0.6336(3) 0.2811(4) 0.119(3) Uani 1 1 d D U . . .
Cl7 Cl 0.10171(13) 0.74722(11) 0.38556(15) 0.1605(14) Uani 1 1 d . . . . .
Cl8 Cl 0.18885(19) 0.79771(9) 0.46286(13) 0.1657(15) Uani 1 1 d . . . . .
C170 C 0.1661(5) 0.7343(3) 0.4019(4) 0.117(3) Uani 1 1 d . U . . .
C171 C 0.1857(5) 0.7006(3) 0.3813(4) 0.129(3) Uani 1 1 d . U . . .
H171 H 0.160408 0.683626 0.357450 0.155 Uiso 1 1 calc R U . . .
C172 C 0.2392(5) 0.6938(3) 0.3961(4) 0.122(3) Uani 1 1 d . U . . .
H172 H 0.251851 0.672899 0.381348 0.146 Uiso 1 1 calc R U . . .
C173 C 0.2769(5) 0.7169(4) 0.4329(5) 0.131(3) Uani 1 1 d . U . . .
H173 H 0.314631 0.710434 0.444024 0.157 Uiso 1 1 calc R U . . .
C174 C 0.2613(5) 0.7473(4) 0.4522(4) 0.133(3) Uani 1 1 d . U . . .
H174 H 0.287860 0.763116 0.476508 0.160 Uiso 1 1 calc R U . . .
C175 C 0.2076(5) 0.7564(3) 0.4380(4) 0.116(3) Uani 1 1 d . U . . .
O1 O 0.60571(13) 0.57393(10) 0.31317(13) 0.0395(8) Uani 1 1 d . . . . .
O2 O 0.52354(13) 0.53093(10) 0.24192(14) 0.0447(9) Uani 1 1 d . . . . .
O3 O 0.54212(13) 0.24198(10) 0.23054(14) 0.0452(9) Uani 1 1 d . . . . .
O4 O 0.62143(14) 0.19573(10) 0.30149(14) 0.0434(9) Uani 1 1 d . . . . .
O5 O 0.90576(13) 0.34523(10) 0.54158(13) 0.0388(8) Uani 1 1 d . . . . .
O6 O 0.89888(13) 0.42903(10) 0.54676(13) 0.0399(8) Uani 1 1 d . . . . .
N1 N 0.51277(16) 0.38826(12) 0.19114(17) 0.0394(10) Uani 1 1 d . . . . .
N2 N 0.79754(16) 0.24279(12) 0.42480(16) 0.0383(10) Uani 1 1 d . . . . .
N3 N 0.78315(15) 0.53195(12) 0.43468(16) 0.0360(10) Uani 1 1 d . . . . .
N4 N 0.7226(2) 0.62325(16) 0.1925(2) 0.0648(14) Uani 1 1 d . . . . .
N5 N 0.6059(3) 0.54996(18) 0.0914(2) 0.0844(19) Uani 1 1 d . . . . .
N6 N 0.6420(2) 0.22949(15) 0.0889(2) 0.0599(13) Uani 1 1 d . . . . .
N7 N 0.7432(2) 0.14915(17) 0.1852(2) 0.0636(14) Uani 1 1 d . . . . .
N8 N 1.0550(2) 0.34998(17) 0.4375(2) 0.0675(15) Uani 1 1 d . . . . .
N9 N 1.0359(2) 0.46702(17) 0.4415(2) 0.0647(14) Uani 1 1 d . . . . .
C1 C 0.55536(18) 0.50636(15) 0.3395(2) 0.0402(13) Uani 1 1 d . . . . .
H1A H 0.534932 0.531756 0.326734 0.048 Uiso 1 1 calc R U . . .
H1B H 0.542609 0.495167 0.363825 0.048 Uiso 1 1 calc R U . . .
C2 C 0.60650(19) 0.56980(15) 0.2680(2) 0.0385(12) Uani 1 1 d . . . . .
C3 C 0.6459(2) 0.59015(15) 0.2567(2) 0.0401(12) Uani 1 1 d . . . . .
H3 H 0.672377 0.606504 0.280415 0.048 Uiso 1 1 calc R U . . .
C4 C 0.6469(2) 0.58672(16) 0.2112(2) 0.0457(13) Uani 1 1 d . . . . .
C5 C 0.6063(2) 0.56323(16) 0.1752(2) 0.0485(14) Uani 1 1 d . . . . .
C6 C 0.5657(2) 0.54492(16) 0.1868(2) 0.0466(13) Uani 1 1 d . . . . .
H6 H 0.537523 0.530171 0.162596 0.056 Uiso 1 1 calc R U . . .
C7 C 0.5653(2) 0.54756(15) 0.2318(2) 0.0406(12) Uani 1 1 d . . . . .
C8 C 0.6882(3) 0.60686(18) 0.2000(2) 0.0533(15) Uani 1 1 d . . . . .
C9 C 0.6071(3) 0.55687(18) 0.1292(3) 0.0591(16) Uani 1 1 d . . . . .
C10 C 0.52786(19) 0.48839(15) 0.2513(2) 0.0402(13) Uani 1 1 d . . . . .
C11 C 0.54346(19) 0.47624(15) 0.2989(2) 0.0393(12) Uani 1 1 d . . . . .
C12 C 0.54851(18) 0.43459(15) 0.3081(2) 0.0365(12) Uani 1 1 d . . . . .
H12 H 0.558459 0.424824 0.340046 0.044 Uiso 1 1 calc R U . . .
C13 C 0.53889(18) 0.40717(15) 0.2700(2) 0.0377(12) Uani 1 1 d . . . . .
C14 C 0.54119(18) 0.36330(15) 0.2682(2) 0.0379(12) Uani 1 1 d . . . . .
C15 C 0.55434(17) 0.33376(15) 0.3028(2) 0.0367(12) Uani 1 1 d . . . . .
H15 H 0.563443 0.341194 0.335486 0.044 Uiso 1 1 calc R U . . .
C16 C 0.55459(19) 0.29242(15) 0.2906(2) 0.0397(13) Uani 1 1 d . . . . .
C17 C 0.54197(19) 0.28334(14) 0.2424(2) 0.0378(12) Uani 1 1 d . . . . .
C18 C 0.52646(19) 0.31264(16) 0.2056(2) 0.0426(13) Uani 1 1 d . . . . .
H18 H 0.516888 0.305444 0.172805 0.051 Uiso 1 1 calc R U . . .
C19 C 0.52584(18) 0.35263(15) 0.2198(2) 0.0399(13) Uani 1 1 d . . . . .
C20 C 0.52122(18) 0.42077(15) 0.2230(2) 0.0378(12) Uani 1 1 d . . . . .
C21 C 0.51457(19) 0.46226(15) 0.2120(2) 0.0410(13) Uani 1 1 d . . . . .
H21 H 0.501767 0.471967 0.179799 0.049 Uiso 1 1 calc R U . . .
C22 C 0.49211(19) 0.39124(16) 0.1405(2) 0.0422(13) Uani 1 1 d . . . . .
C23 C 0.5151(2) 0.41948(16) 0.1186(2) 0.0471(14) Uani 1 1 d . . . . .
H23 H 0.546662 0.434347 0.138036 0.057 Uiso 1 1 calc R U . . .
C24 C 0.4928(3) 0.42581(19) 0.0699(3) 0.0608(16) Uani 1 1 d . . . . .
H24 H 0.507958 0.445828 0.056091 0.073 Uiso 1 1 calc R U . . .
C25 C 0.4486(3) 0.4034(2) 0.0409(3) 0.076(2) Uani 1 1 d . . . . .
H25 H 0.432685 0.407993 0.007028 0.091 Uiso 1 1 calc R U . . .
C26 C 0.4275(3) 0.3739(2) 0.0621(3) 0.071(2) Uani 1 1 d . . . . .
H26 H 0.398134 0.357326 0.042128 0.086 Uiso 1 1 calc R U . . .
C27 C 0.4485(2) 0.36819(19) 0.1114(2) 0.0548(15) Uani 1 1 d . . . . .
H27 H 0.432860 0.348458 0.125208 0.066 Uiso 1 1 calc R U . . .
C28 C 0.5672(2) 0.25999(15) 0.3287(2) 0.0439(13) Uani 1 1 d . . . . .
H28A H 0.548859 0.234452 0.313527 0.053 Uiso 1 1 calc R U . . .
H28B H 0.552386 0.268279 0.352791 0.053 Uiso 1 1 calc R U . . .
C29 C 0.58585(19) 0.22690(15) 0.2222(2) 0.0404(13) Uani 1 1 d . . . . .
C30 C 0.6243(2) 0.20239(15) 0.2579(2) 0.0427(13) Uani 1 1 d . . . . .
C31 C 0.6647(2) 0.18162(16) 0.2473(2) 0.0461(13) Uani 1 1 d . . . . .
H31 H 0.689195 0.163594 0.270206 0.055 Uiso 1 1 calc R U . . .
C32 C 0.6681(2) 0.18788(16) 0.2027(2) 0.0449(13) Uani 1 1 d . . . . .
C33 C 0.6312(2) 0.21326(16) 0.1684(2) 0.0446(13) Uani 1 1 d . . . . .
C34 C 0.5898(2) 0.23208(16) 0.1782(2) 0.0487(14) Uani 1 1 d . . . . .
H34 H 0.563898 0.248685 0.154370 0.058 Uiso 1 1 calc R U . . .
C35 C 0.7096(2) 0.16644(17) 0.1923(2) 0.0510(14) Uani 1 1 d . . . . .
C36 C 0.6371(2) 0.22212(16) 0.1241(3) 0.0492(14) Uani 1 1 d . . . . .
C37 C 0.6547(2) 0.22123(14) 0.3398(2) 0.0372(12) Uani 1 1 d . . . . .
C38 C 0.62814(19) 0.25241(15) 0.3540(2) 0.0384(12) Uani 1 1 d . . . . .
C39 C 0.6593(2) 0.27745(15) 0.3917(2) 0.0406(13) Uani 1 1 d . . . . .
H39 H 0.642232 0.298466 0.402327 0.049 Uiso 1 1 calc R U . . .
C40 C 0.7161(2) 0.27194(14) 0.4142(2) 0.0379(12) Uani 1 1 d . . . . .
C41 C 0.75841(19) 0.29478(14) 0.44950(19) 0.0360(11) Uani 1 1 d . . . . .
C42 C 0.7589(2) 0.32898(14) 0.47657(19) 0.0369(12) Uani 1 1 d . . . . .
H42 H 0.725199 0.340678 0.473920 0.044 Uiso 1 1 calc R U . . .
C43 C 0.8069(2) 0.34629(14) 0.50705(19) 0.0352(11) Uani 1 1 d . . . . .
C44 C 0.85629(19) 0.32801(15) 0.51036(19) 0.0362(11) Uani 1 1 d . . . . .
C45 C 0.8579(2) 0.29250(14) 0.4856(2) 0.0385(12) Uani 1 1 d . . . . .
H45 H 0.891541 0.279968 0.489533 0.046 Uiso 1 1 calc R U . . .
C46 C 0.80848(19) 0.27634(14) 0.45505(19) 0.0352(11) Uani 1 1 d . . . . .
C47 C 0.74132(19) 0.23988(14) 0.39920(19) 0.0366(11) Uani 1 1 d . . . . .
C48 C 0.7103(2) 0.21428(15) 0.3616(2) 0.0395(12) Uani 1 1 d . . . . .
H48 H 0.726879 0.192676 0.351402 0.047 Uiso 1 1 calc R U . . .
C49 C 0.8361(2) 0.21326(15) 0.4234(2) 0.0400(12) Uani 1 1 d . . . . .
C50 C 0.8843(2) 0.22457(18) 0.4201(2) 0.0506(14) Uani 1 1 d . . . . .
H50 H 0.892209 0.252561 0.418786 0.061 Uiso 1 1 calc R U . . .
C51 C 0.9214(2) 0.19568(19) 0.4185(2) 0.0593(17) Uani 1 1 d . . . . .
H51 H 0.953658 0.203889 0.414668 0.071 Uiso 1 1 calc R U . . .
C52 C 0.9117(3) 0.1557(2) 0.4225(3) 0.0631(18) Uani 1 1 d . . . . .
H52 H 0.937753 0.136082 0.422123 0.076 Uiso 1 1 calc R U . . .
C53 C 0.8640(3) 0.14308(19) 0.4272(3) 0.0658(18) Uani 1 1 d . . . . .
H53 H 0.856989 0.115020 0.429315 0.079 Uiso 1 1 calc R U . . .
C54 C 0.8264(2) 0.17238(17) 0.4288(2) 0.0532(15) Uani 1 1 d . . . . .
H54 H 0.794522 0.164373 0.433549 0.064 Uiso 1 1 calc R U . . .
C55 C 0.8067(2) 0.38335(15) 0.53724(19) 0.0407(12) Uani 1 1 d . . . . .
H55A H 0.775718 0.381077 0.547545 0.049 Uiso 1 1 calc R U . . .
H55B H 0.840830 0.383579 0.566637 0.049 Uiso 1 1 calc R U . . .
C56 C 0.93235(19) 0.36979(14) 0.52040(18) 0.0350(11) Uani 1 1 d . . . . .
C57 C 0.92866(19) 0.41167(15) 0.52305(18) 0.0363(11) Uani 1 1 d . . . . .
C58 C 0.95644(19) 0.43667(16) 0.50342(19) 0.0402(12) Uani 1 1 d . . . . .
H58 H 0.954379 0.465339 0.505716 0.048 Uiso 1 1 calc R U . . .
C59 C 0.9875(2) 0.41941(16) 0.48028(19) 0.0399(12) Uani 1 1 d . . . . .
C60 C 0.9928(2) 0.37748(17) 0.47862(19) 0.0428(13) Uani 1 1 d . . . . .
C61 C 0.9644(2) 0.35262(16) 0.4985(2) 0.0407(12) Uani 1 1 d . . . . .
H61 H 0.966996 0.323940 0.496932 0.049 Uiso 1 1 calc R U . . .
C62 C 1.0150(2) 0.44585(18) 0.4586(2) 0.0473(14) Uani 1 1 d . . . . .
C63 C 1.0266(2) 0.36146(18) 0.4558(2) 0.0497(14) Uani 1 1 d . . . . .
C64 C 0.84840(19) 0.44546(15) 0.51575(19) 0.0361(11) Uani 1 1 d . . . . .
C65 C 0.8020(2) 0.42282(15) 0.51083(19) 0.0370(11) Uani 1 1 d . . . . .
C66 C 0.75124(19) 0.43848(15) 0.48036(19) 0.0374(12) Uani 1 1 d . . . . .
H66 H 0.718587 0.424355 0.476312 0.045 Uiso 1 1 calc R U . . .
C67 C 0.74883(19) 0.47474(15) 0.45608(19) 0.0351(11) Uani 1 1 d . . . . .
C68 C 0.70370(19) 0.49745(14) 0.42085(19) 0.0346(11) Uani 1 1 d . . . . .
C69 C 0.64856(18) 0.49032(15) 0.39899(19) 0.0350(11) Uani 1 1 d . . . . .
H69 H 0.633243 0.467604 0.408628 0.042 Uiso 1 1 calc R U . . .
C70 C 0.61511(19) 0.51570(14) 0.36323(19) 0.0355(11) Uani 1 1 d . . . . .
C71 C 0.64000(18) 0.54839(14) 0.34966(19) 0.0350(11) Uani 1 1 d . . . . .
C72 C 0.69437(18) 0.55760(14) 0.37130(19) 0.0339(11) Uani 1 1 d . . . . .
H72 H 0.709399 0.580757 0.362202 0.041 Uiso 1 1 calc R U . . .
C73 C 0.72654(18) 0.53125(14) 0.40740(18) 0.0331(11) Uani 1 1 d . . . . .
C74 C 0.79659(19) 0.49660(14) 0.46301(19) 0.0336(11) Uani 1 1 d . . . . .
C75 C 0.84749(19) 0.48300(15) 0.49461(19) 0.0370(12) Uani 1 1 d . . . . .
H75 H 0.879754 0.498517 0.501348 0.044 Uiso 1 1 calc R U . . .
C76 C 0.81987(19) 0.56249(15) 0.43354(18) 0.0352(11) Uani 1 1 d . . . . .
C77 C 0.8090(2) 0.60253(15) 0.4397(2) 0.0438(13) Uani 1 1 d . . . . .
H77 H 0.777859 0.609331 0.446150 0.053 Uiso 1 1 calc R U . . .
C78 C 0.8435(2) 0.63290(17) 0.4364(2) 0.0511(15) Uani 1 1 d . . . . .
H78 H 0.836236 0.660347 0.441611 0.061 Uiso 1 1 calc R U . . .
C79 C 0.8878(2) 0.62382(19) 0.4259(2) 0.0560(16) Uani 1 1 d . . . . .
H79 H 0.910198 0.644881 0.422016 0.067 Uiso 1 1 calc R U . . .
C80 C 0.8995(2) 0.58441(19) 0.4210(2) 0.0484(14) Uani 1 1 d . . . . .
H80 H 0.931306 0.577977 0.415348 0.058 Uiso 1 1 calc R U . . .
C81 C 0.8656(2) 0.55316(17) 0.4240(2) 0.0427(13) Uani 1 1 d . . . . .
H81 H 0.873768 0.525740 0.419636 0.051 Uiso 1 1 calc R U . . .
O1A O 0.36391(14) 1.07328(10) 0.17730(13) 0.0419(8) Uani 1 1 d . . . . .
O2A O 0.44924(13) 1.02876(10) 0.24507(14) 0.0430(9) Uani 1 1 d . . . . .
O3A O 0.47017(13) 0.73952(10) 0.24076(15) 0.0473(9) Uani 1 1 d . . . . .
O4A O 0.38551(14) 0.69556(10) 0.17474(15) 0.0456(9) Uani 1 1 d . . . . .
O5A O 0.07397(13) 0.83366(10) -0.04738(13) 0.0401(8) Uani 1 1 d . . . . .
O6A O 0.07111(13) 0.91890(10) -0.04514(13) 0.0406(8) Uani 1 1 d . . . . .
N1A N 0.48139(15) 0.88313(13) 0.28783(16) 0.0390(10) Uani 1 1 d . . . . .
N2A N 0.20127(16) 0.73374(12) 0.06133(17) 0.0408(10) Uani 1 1 d . . . . .
N3A N 0.18541(16) 1.02398(12) 0.06357(17) 0.0412(10) Uani 1 1 d . . . . .
N4A N 0.2583(3) 1.1166(2) 0.3089(2) 0.086(2) Uani 1 1 d . . . . .
N5A N 0.3698(3) 1.0385(2) 0.3993(2) 0.093(2) Uani 1 1 d . . . . .
N6A N 0.4095(3) 0.71618(18) 0.4049(2) 0.0774(18) Uani 1 1 d . . . . .
N7A N 0.2853(2) 0.64815(17) 0.3100(2) 0.0672(15) Uani 1 1 d . . . . .
N8A N -0.0689(3) 0.8119(3) 0.0586(3) 0.119(3) Uani 1 1 d . . . . .
N9A N -0.0632(3) 0.9300(2) 0.0685(2) 0.0849(19) Uani 1 1 d . . . . .
C1A C 0.41663(19) 1.00939(15) 0.14701(19) 0.0379(12) Uani 1 1 d . . . . .
H1AA H 0.428669 1.001576 0.120974 0.045 Uiso 1 1 calc R U . . .
H1AB H 0.434502 1.035419 0.160866 0.045 Uiso 1 1 calc R U . . .
C2A C 0.3656(2) 1.06657(15) 0.2232(2) 0.0435(13) Uani 1 1 d . . . . .
C3A C 0.3275(2) 1.08554(17) 0.2374(2) 0.0502(14) Uani 1 1 d . . . . .
H3A H 0.300581 1.102688 0.215234 0.060 Uiso 1 1 calc R U . . .
C4A C 0.3281(2) 1.08000(18) 0.2824(2) 0.0540(15) Uani 1 1 d . . . . .
C5A C 0.3678(3) 1.05530(18) 0.3157(2) 0.0580(16) Uani 1 1 d . . . . .
C6A C 0.4074(3) 1.03698(17) 0.3020(2) 0.0560(16) Uani 1 1 d . . . . .
H6A H 0.434723 1.020121 0.324125 0.067 Uiso 1 1 calc R U . . .
C7A C 0.4064(2) 1.04357(16) 0.2560(2) 0.0455(13) Uani 1 1 d . . . . .
C8A C 0.2890(3) 1.1002(2) 0.2975(3) 0.0671(18) Uani 1 1 d . . . . .
C9A C 0.3698(3) 1.0467(2) 0.3629(3) 0.073(2) Uani 1 1 d . . . . .
C10A C 0.4490(2) 0.98693(15) 0.2344(2) 0.0424(13) Uani 1 1 d . . . . .
C11A C 0.43423(19) 0.97706(16) 0.1858(2) 0.0380(12) Uani 1 1 d . . . . .
C12A C 0.43479(18) 0.93622(14) 0.17414(19) 0.0349(11) Uani 1 1 d . . . . .
H12A H 0.424887 0.928262 0.141496 0.042 Uiso 1 1 calc R U . . .
C13A C 0.44988(17) 0.90721(14) 0.21039(18) 0.0316(11) Uani 1 1 d . . . . .
C14A C 0.45190(18) 0.86279(16) 0.20927(19) 0.0367(12) Uani 1 1 d . . . . .
C15A C 0.43951(18) 0.83498(15) 0.1721(2) 0.0383(12) Uani 1 1 d . . . . .
H15A H 0.427383 0.844139 0.139676 0.046 Uiso 1 1 calc R U . . .
C16A C 0.44480(18) 0.79345(15) 0.1822(2) 0.0379(12) Uani 1 1 d . . . . .
C17A C 0.46406(19) 0.78162(15) 0.2304(2) 0.0395(13) Uani 1 1 d . . . . .
C18A C 0.47936(19) 0.80850(17) 0.2688(2) 0.0427(13) Uani 1 1 d . . . . .
H18A H 0.494426 0.799321 0.301263 0.051 Uiso 1 1 calc R U . . .
C19A C 0.47158(19) 0.84970(15) 0.2575(2) 0.0387(12) Uani 1 1 d . . . . .
C20A C 0.46732(18) 0.91862(15) 0.2591(2) 0.0381(12) Uani 1 1 d . . . . .
C21A C 0.46721(19) 0.95873(16) 0.2722(2) 0.0403(12) Uani 1 1 d . . . . .
H21A H 0.478810 0.966796 0.304972 0.048 Uiso 1 1 calc R U . . .
C22A C 0.5060(2) 0.88180(17) 0.3393(2) 0.0445(13) Uani 1 1 d . . . . .
C23A C 0.4858(2) 0.85347(18) 0.3633(2) 0.0540(15) Uani 1 1 d . . . . .
H23A H 0.455422 0.836697 0.345857 0.065 Uiso 1 1 calc R U . . .
C24A C 0.5112(3) 0.8507(2) 0.4129(3) 0.077(2) Uani 1 1 d . . . . .
H24A H 0.497949 0.831995 0.429695 0.092 Uiso 1 1 calc R U . . .
C25A C 0.5559(3) 0.8749(2) 0.4384(3) 0.076(2) Uani 1 1 d . . . . .
H25A H 0.573741 0.872492 0.472469 0.092 Uiso 1 1 calc R U . . .
C26A C 0.5735(3) 0.9015(2) 0.4142(3) 0.0714(19) Uani 1 1 d . . . . .
H26A H 0.603554 0.918555 0.431868 0.086 Uiso 1 1 calc R U . . .
C27A C 0.5497(2) 0.90545(19) 0.3641(2) 0.0554(15) Uani 1 1 d . . . . .
H27A H 0.563682 0.924182 0.347820 0.066 Uiso 1 1 calc R U . . .
C28A C 0.4302(2) 0.76310(16) 0.1421(2) 0.0443(13) Uani 1 1 d . . . . .
H28C H 0.451309 0.737875 0.154319 0.053 Uiso 1 1 calc R U . . .
H28D H 0.440256 0.774013 0.116099 0.053 Uiso 1 1 calc R U . . .
C29A C 0.4311(2) 0.72225(15) 0.2545(2) 0.0435(13) Uani 1 1 d . . . . .
C30A C 0.3880(2) 0.70004(15) 0.2205(2) 0.0417(13) Uani 1 1 d . . . . .
C31A C 0.3520(2) 0.68015(16) 0.2359(2) 0.0441(13) Uani 1 1 d . . . . .
H31A H 0.323880 0.663936 0.213570 0.053 Uiso 1 1 calc R U . . .
C32A C 0.3558(2) 0.68321(16) 0.2824(2) 0.0446(13) Uani 1 1 d . . . . .
C33A C 0.3983(2) 0.70653(16) 0.3158(2) 0.0454(13) Uani 1 1 d . . . . .
C34A C 0.4363(2) 0.72502(17) 0.3011(2) 0.0492(14) Uani 1 1 d . . . . .
H34A H 0.466077 0.739653 0.323823 0.059 Uiso 1 1 calc R U . . .
C35A C 0.3170(2) 0.66426(18) 0.2980(2) 0.0520(14) Uani 1 1 d . . . . .
C36A C 0.4036(3) 0.71192(18) 0.3654(3) 0.0608(17) Uani 1 1 d . . . . .
C37A C 0.3477(2) 0.72061(15) 0.1384(2) 0.0401(12) Uani 1 1 d . . . . .
C38A C 0.3698(2) 0.75331(14) 0.1218(2) 0.0385(12) Uani 1 1 d . . . . .
C39A C 0.33265(19) 0.77766(15) 0.0859(2) 0.0377(12) Uani 1 1 d . . . . .
H39A H 0.345698 0.800209 0.073837 0.045 Uiso 1 1 calc R U . . .
C40A C 0.27749(19) 0.76951(15) 0.0677(2) 0.0373(12) Uani 1 1 d . . . . .
C41A C 0.23057(19) 0.79073(14) 0.03544(19) 0.0358(11) Uani 1 1 d . . . . .
C42A C 0.22351(19) 0.82670(14) 0.00874(19) 0.0363(12) Uani 1 1 d . . . . .
H42A H 0.254574 0.841215 0.009192 0.044 Uiso 1 1 calc R U . . .
C43A C 0.17196(19) 0.84113(14) -0.01808(19) 0.0352(11) Uani 1 1 d . . . . .
C44A C 0.12735(19) 0.81877(14) -0.01887(19) 0.0364(12) Uani 1 1 d . . . . .
C45A C 0.1316(2) 0.78206(15) 0.0042(2) 0.0394(12) Uani 1 1 d . . . . .
H45A H 0.100192 0.766707 0.001332 0.047 Uiso 1 1 calc R U . . .
C46A C 0.1838(2) 0.76872(14) 0.03185(19) 0.0369(12) Uani 1 1 d . . . . .
C47A C 0.25839(19) 0.73539(14) 0.0841(2) 0.0375(12) Uani 1 1 d . . . . .
C48A C 0.2936(2) 0.71056(15) 0.1204(2) 0.0405(12) Uani 1 1 d . . . . .
H48A H 0.280651 0.687752 0.132097 0.049 Uiso 1 1 calc R U . . .
C49A C 0.1679(2) 0.70144(17) 0.0650(2) 0.0456(13) Uani 1 1 d . . . . .
C50A C 0.1191(2) 0.7096(2) 0.0706(2) 0.0664(19) Uani 1 1 d . . . . .
H50A H 0.107965 0.736830 0.071999 0.080 Uiso 1 1 calc R U . . .
C51A C 0.0875(3) 0.6776(3) 0.0740(3) 0.091(3) Uani 1 1 d . . . . .
H51A H 0.054316 0.682850 0.077873 0.109 Uiso 1 1 calc R U . . .
C52A C 0.1031(4) 0.6379(3) 0.0718(3) 0.098(3) Uani 1 1 d . . . . .
H52A H 0.080423 0.616183 0.073321 0.118 Uiso 1 1 calc R U . . .
C53A C 0.1511(4) 0.6302(2) 0.0675(3) 0.081(2) Uani 1 1 d . . . . .
H53A H 0.162793 0.602923 0.067807 0.097 Uiso 1 1 calc R U . . .
C54A C 0.1838(3) 0.66206(18) 0.0625(2) 0.0587(16) Uani 1 1 d . . . . .
H54A H 0.216243 0.656473 0.057444 0.070 Uiso 1 1 calc R U . . .
C55A C 0.1645(2) 0.88048(14) -0.0465(2) 0.0397(12) Uani 1 1 d . . . . .
H55C H 0.192594 0.881871 -0.060454 0.048 Uiso 1 1 calc R U . . .
H55D H 0.128260 0.880118 -0.073616 0.048 Uiso 1 1 calc R U . . .
C56A C 0.0482(2) 0.85382(15) -0.02175(19) 0.0379(12) Uani 1 1 d . . . . .
C57A C 0.04820(19) 0.89595(15) -0.0197(2) 0.0386(12) Uani 1 1 d . . . . .
C58A C 0.0198(2) 0.91553(17) 0.0047(2) 0.0432(13) Uani 1 1 d . . . . .
H58A H 0.020402 0.944306 0.006848 0.052 Uiso 1 1 calc R U . . .
C59A C -0.0089(2) 0.89318(18) 0.0256(2) 0.0469(14) Uani 1 1 d . . . . .
C60A C -0.0105(2) 0.85066(18) 0.0220(2) 0.0507(15) Uani 1 1 d . . . . .
C61A C 0.0182(2) 0.83131(17) -0.0016(2) 0.0481(14) Uani 1 1 d . . . . .
H61A H 0.017354 0.802553 -0.004125 0.058 Uiso 1 1 calc R U . . .
C62A C -0.0394(3) 0.9136(2) 0.0489(2) 0.0621(17) Uani 1 1 d . . . . .
C63A C -0.0427(3) 0.8290(2) 0.0421(3) 0.0655(18) Uani 1 1 d . . . . .
C64A C 0.1212(2) 0.93772(16) -0.0179(2) 0.0408(12) Uani 1 1 d . . . . .
C65A C 0.16874(18) 0.91797(14) -0.01652(19) 0.0350(11) Uani 1 1 d . . . . .
C66A C 0.2183(2) 0.93475(14) 0.01155(19) 0.0364(12) Uani 1 1 d . . . . .
H66A H 0.251080 0.922401 0.012667 0.044 Uiso 1 1 calc R U . . .
C67A C 0.22101(19) 0.97000(14) 0.03862(19) 0.0357(11) Uani 1 1 d . . . . .
C68A C 0.2656(2) 0.99325(15) 0.07177(19) 0.0375(12) Uani 1 1 d . . . . .
C69A C 0.32219(19) 0.98861(14) 0.09118(19) 0.0351(11) Uani 1 1 d . . . . .
H69A H 0.338336 0.967064 0.080407 0.042 Uiso 1 1 calc R U . . .
C70A C 0.3549(2) 1.01507(15) 0.12591(19) 0.0365(11) Uani 1 1 d . . . . .
C71A C 0.3298(2) 1.04607(14) 0.14159(19) 0.0364(11) Uani 1 1 d . . . . .
C72A C 0.2746(2) 1.05279(14) 0.12288(19) 0.0369(11) Uani 1 1 d . . . . .
H72A H 0.259077 1.074805 0.133517 0.044 Uiso 1 1 calc R U . . .
C73A C 0.24232(19) 1.02603(15) 0.0877(2) 0.0371(12) Uani 1 1 d . . . . .
C74A C 0.17184(19) 0.98946(15) 0.0342(2) 0.0384(12) Uani 1 1 d . . . . .
C75A C 0.1219(2) 0.97351(15) 0.0062(2) 0.0394(12) Uani 1 1 d . . . . .
H75A H 0.088993 0.986592 0.003367 0.047 Uiso 1 1 calc R U . . .
C76A C 0.1487(2) 1.05159(16) 0.0724(2) 0.0432(13) Uani 1 1 d . . . . .
C77A C 0.1556(2) 1.09319(17) 0.0680(2) 0.0482(14) Uani 1 1 d . . . . .
H77A H 0.181811 1.102916 0.056380 0.058 Uiso 1 1 calc R U . . .
C78A C 0.1239(2) 1.11989(18) 0.0809(2) 0.0563(16) Uani 1 1 d . . . . .
H78A H 0.128499 1.148246 0.078117 0.068 Uiso 1 1 calc R U . . .
C79A C 0.0860(2) 1.1065(2) 0.0976(2) 0.0600(17) Uani 1 1 d . . . . .
H79A H 0.065321 1.125457 0.107190 0.072 Uiso 1 1 calc R U . . .
C80A C 0.0777(2) 1.0651(2) 0.1005(2) 0.0556(16) Uani 1 1 d . . . . .
H80A H 0.050706 1.055806 0.111368 0.067 Uiso 1 1 calc R U . . .
C81A C 0.1090(2) 1.03736(17) 0.0876(2) 0.0467(14) Uani 1 1 d . . . . .
H81A H 0.103163 1.009032 0.089089 0.056 Uiso 1 1 calc R U . . .
C1B C 0.3499(3) 0.8419(4) 0.2631(4) 0.111(2) Uani 1 1 d . U . . .
C1C C 0.0948(4) 0.8727(3) 0.1288(4) 0.114(3) Uani 1 1 d D U . . .
C1D C 0.2290(4) 0.8395(4) 0.1297(4) 0.108(2) Uani 1 1 d . U . . .
C1E C 0.2860(5) 0.7784(3) 0.3204(5) 0.131(3) Uani 1 1 d D U . . .
C1F C 0.0712(3) 0.8981(4) 0.1955(4) 0.116(2) Uani 1 1 d D U . . .
C1G C 0.2988(5) 0.8049(4) 0.1975(5) 0.122(3) Uani 1 1 d . U . . .
C1H C 0.3302(4) 0.9498(4) 0.2853(5) 0.124(3) Uani 1 1 d . U . . .
C1I C 0.2113(5) 0.7778(4) 0.1602(5) 0.130(3) Uani 1 1 d . U . . .
C1J C 0.3088(4) 0.8773(4) 0.1844(4) 0.112(2) Uani 1 1 d . U . . .
C1K C 0.1083(4) 0.9392(4) 0.1492(5) 0.118(3) Uani 1 1 d . U . . .
C1L C 0.0855(5) 0.8338(4) 0.1459(4) 0.133(3) Uani 1 1 d D U . . .
C1M C 0.1379(5) 0.8723(4) 0.1118(4) 0.119(3) Uani 1 1 d . U . . .
C1N C 0.1968(4) 0.9878(3) 0.1953(4) 0.119(3) Uani 1 1 d D U . . .
C1O C 0.2902(5) 0.9527(4) 0.2000(4) 0.125(3) Uani 1 1 d D U . . .
C1P C 0.1535(5) 0.9407(4) 0.1331(4) 0.126(3) Uani 1 1 d . U . . .
C1Q C 0.1138(5) 0.9022(4) 0.2910(5) 0.133(3) Uani 1 1 d D U . . .
C1R C 0.0919(4) 0.8676(4) 0.2663(5) 0.127(2) Uani 1 1 d D U . . .
C1S C 0.1237(6) 0.7741(4) 0.1898(5) 0.137(3) Uani 1 1 d . U . . .
C1T C 0.0832(4) 0.9041(4) 0.1537(4) 0.127(3) Uani 1 1 d D U . . .
C1U C 0.1981(6) 0.7516(4) 0.2653(5) 0.143(3) Uani 1 1 d . U . . .
C1V C 0.1119(5) 0.9605(4) 0.1879(5) 0.132(3) Uani 1 1 d . U . . .
C1W C 0.0897(4) 0.9386(4) 0.2154(5) 0.129(3) Uani 1 1 d . U . . .
C1X C 0.1085(5) 0.9392(4) 0.2641(6) 0.146(3) Uani 1 1 d D U . . .
C1Y C 0.0708(4) 0.8618(4) 0.2163(5) 0.136(3) Uani 1 1 d D U . . .
C1Z C 0.1968(4) 0.9676(3) 0.1550(4) 0.125(3) Uani 1 1 d D U . . .
C2B C 0.1157(5) 0.7997(4) 0.1465(5) 0.139(3) Uani 1 1 d . U . . .
C2C C 0.0748(4) 0.8293(4) 0.1871(5) 0.137(3) Uani 1 1 d D U . . .
C2D C 0.2461(4) 0.9476(4) 0.1587(4) 0.121(3) Uani 1 1 d D U . . .
C2E C 0.1644(6) 0.7706(4) 0.2835(5) 0.139(3) Uani 1 1 d . U . . .
C2F C 0.1793(5) 0.9903(4) 0.2646(5) 0.134(3) Uani 1 1 d . U . . .
C2G C 0.3453(4) 0.9160(4) 0.2636(5) 0.129(3) Uani 1 1 d . U . . .
C2H C 0.1578(6) 0.8023(4) 0.1317(5) 0.137(3) Uani 1 1 d . U . . .
C2I C 0.2603(5) 0.8778(4) 0.1450(4) 0.123(3) Uani 1 1 d . U . . .
C2J C 0.2400(6) 0.9912(4) 0.2828(6) 0.140(3) Uani 1 1 d . U . . .
C2K C 0.2659(7) 0.7583(4) 0.2393(6) 0.150(3) Uani 1 1 d . U . . .
C2L C 0.2482(5) 0.9907(3) 0.2350(5) 0.139(3) Uani 1 1 d D U . . .
C2M C 0.1173(6) 0.7956(4) 0.2613(6) 0.148(3) Uani 1 1 d . U . . .
C2N C 0.1168(5) 0.8322(4) 0.2921(5) 0.131(3) Uani 1 1 d . U . . .
C2O C 0.1563(5) 0.9854(3) 0.2134(5) 0.129(3) Uani 1 1 d . U . . .
C2P C 0.1689(5) 0.8388(4) 0.1148(4) 0.133(3) Uani 1 1 d . U . . .
C2Q C 0.1673(5) 0.9064(4) 0.1154(4) 0.125(3) Uani 1 1 d . U . . .
C2R C 0.3261(4) 0.8404(4) 0.2115(5) 0.122(2) Uani 1 1 d . U . . .
C2S C 0.2306(5) 0.9108(4) 0.1341(4) 0.130(3) Uani 1 1 d . U . . .
C2T C 0.0949(5) 0.7939(4) 0.2141(6) 0.146(3) Uani 1 1 d . U . . .
C2U C 0.2532(6) 0.8052(4) 0.1574(5) 0.137(3) Uani 1 1 d . U . . .
C2V C 0.2178(7) 0.7549(4) 0.2032(6) 0.160(3) Uani 1 1 d . U . . .
C2W C 0.1538(6) 0.9657(4) 0.2919(5) 0.152(3) Uani 1 1 d D U . . .
C2X C 0.2972(5) 0.9726(4) 0.2426(5) 0.143(3) Uani 1 1 d D U . . .
C2Y C 0.2531(7) 0.7589(4) 0.2878(6) 0.158(3) Uani 1 1 d . U . . .
C2Z C 0.1692(7) 0.7573(4) 0.2039(6) 0.168(4) Uani 1 1 d . U . . .
C3B C 0.3276(4) 0.9124(4) 0.2160(4) 0.114(2) Uani 1 1 d . U . . .
C3C C 0.3563(3) 0.8822(4) 0.2892(5) 0.116(2) Uani 1 1 d . U . . .
C82A C 0.2580(5) 0.8688(5) 0.3711(5) 0.144(3) Uani 1 1 d D U . . .
C83A C 0.2831(4) 0.8335(4) 0.3639(4) 0.128(3) Uani 1 1 d D U . . .
C84A C 0.2546(5) 0.7973(3) 0.3441(4) 0.128(3) Uani 1 1 d D U . . .
C85A C 0.1978(5) 0.7965(3) 0.3325(4) 0.127(3) Uani 1 1 d D U . . .
C86A C 0.1690(5) 0.8332(3) 0.3344(4) 0.127(3) Uani 1 1 d D U . . .
C87A C 0.1995(5) 0.8674(4) 0.3570(4) 0.136(3) Uani 1 1 d D U . . .
C88A C 0.1642(6) 0.9045(5) 0.3384(5) 0.151(3) Uani 1 1 d . U . . .
C89A C 0.1879(6) 0.9428(5) 0.3323(5) 0.167(3) Uani 1 1 d D U . . .
C90A C 0.2457(6) 0.9452(4) 0.3530(6) 0.167(3) Uani 1 1 d D U . . .
C91A C 0.2766(6) 0.9085(4) 0.3702(5) 0.162(3) Uani 1 1 d D U . . .
C92A C 0.2684(6) 0.9717(4) 0.3246(6) 0.146(3) Uani 1 1 d . U . . .
C93A C 0.3168(5) 0.9481(4) 0.3263(6) 0.146(3) Uani 1 1 d . U . . .
C94A C 0.3229(5) 0.9090(4) 0.3532(5) 0.147(3) Uani 1 1 d . U . . .
C95A C 0.3449(4) 0.8775(4) 0.3351(4) 0.119(3) Uani 1 1 d . U . . .
C96A C 0.3276(4) 0.8403(3) 0.3475(4) 0.122(3) Uani 1 1 d D U . . .
C97A C 0.3269(4) 0.8073(4) 0.3205(4) 0.137(3) Uani 1 1 d D U . . .
C98A C 0.3362(4) 0.8073(4) 0.2798(4) 0.122(3) Uani 1 1 d D U . . .
C99A C 0.3048(5) 0.7814(4) 0.2415(5) 0.132(3) Uani 1 1 d D U . . .
C82 C 0.7524(3) 0.3950(3) 0.1315(3) 0.080(2) Uani 1 1 d . . . . .
C83 C 0.7304(3) 0.3573(3) 0.1334(3) 0.074(2) Uani 1 1 d . . . . .
C84 C 0.7635(4) 0.3212(3) 0.1498(3) 0.085(2) Uani 1 1 d . . . . .
C85 C 0.8195(3) 0.3245(2) 0.1676(3) 0.073(2) Uani 1 1 d . . . . .
C86 C 0.8450(3) 0.3642(2) 0.1703(3) 0.070(2) Uani 1 1 d . . . . .
C87 C 0.8148(3) 0.3987(3) 0.1524(2) 0.070(2) Uani 1 1 d . . . . .
C88 C 0.8371(3) 0.4366(2) 0.1713(3) 0.073(2) Uani 1 1 d . . . . .
C89 C 0.8050(3) 0.4721(3) 0.1712(3) 0.080(2) Uani 1 1 d . . . . .
C90 C 0.7481(3) 0.4681(2) 0.1527(3) 0.074(2) Uani 1 1 d . . . . .
C91 C 0.7231(3) 0.4291(3) 0.1343(3) 0.078(2) Uani 1 1 d . . . . .
C92 C 0.7178(3) 0.4883(2) 0.1776(3) 0.0678(19) Uani 1 1 d . . . . .
C93 C 0.6735(3) 0.4611(2) 0.1746(3) 0.072(2) Uani 1 1 d . . . . .
C94 C 0.6753(2) 0.4239(3) 0.1476(3) 0.069(2) Uani 1 1 d . . . . .
C95 C 0.6583(3) 0.3867(2) 0.1586(3) 0.0673(19) Uani 1 1 d . . . . .
C96 C 0.6833(3) 0.3517(3) 0.1470(3) 0.075(2) Uani 1 1 d . . . . .
C97 C 0.6890(3) 0.3149(3) 0.1714(3) 0.085(2) Uani 1 1 d . . . . .
C98 C 0.6731(3) 0.3124(2) 0.2095(3) 0.074(2) Uani 1 1 d . . . . .
C99 C 0.7069(3) 0.2875(2) 0.2515(4) 0.086(3) Uani 1 1 d . . . . .
C100 C 0.7057(3) 0.3098(2) 0.2933(3) 0.0643(19) Uani 1 1 d . . . . .
C101 C 0.7517(3) 0.3121(2) 0.3347(3) 0.072(2) Uani 1 1 d . . . . .
C102 C 0.8011(3) 0.2925(2) 0.3368(3) 0.078(2) Uani 1 1 d . . . . .
C103 C 0.8011(3) 0.2709(2) 0.2964(4) 0.083(2) Uani 1 1 d . . . . .
C104 C 0.7537(3) 0.2692(2) 0.2549(4) 0.080(2) Uani 1 1 d . . . . .
C105 C 0.7696(4) 0.2725(2) 0.2130(4) 0.086(3) Uani 1 1 d . . . . .
C106 C 0.7377(3) 0.2946(2) 0.1722(3) 0.077(2) Uani 1 1 d . . . . .
C107 C 0.8289(3) 0.27629(19) 0.2317(3) 0.0672(19) Uani 1 1 d . . . . .
C108 C 0.8510(3) 0.3012(2) 0.2079(3) 0.074(2) Uani 1 1 d . . . . .
C109 C 0.8969(3) 0.3269(2) 0.2375(3) 0.067(2) Uani 1 1 d . . . . .
C110 C 0.9159(3) 0.3258(2) 0.2867(3) 0.0658(19) Uani 1 1 d . . . . .
C111 C 0.8909(3) 0.2993(2) 0.3104(3) 0.074(2) Uani 1 1 d . . . . .
C112 C 0.8478(3) 0.2747(2) 0.2831(4) 0.080(2) Uani 1 1 d . . . . .
C113 C 0.8904(3) 0.3222(2) 0.3521(3) 0.0654(18) Uani 1 1 d . . . . .
C114 C 0.8456(3) 0.3179(3) 0.3650(3) 0.077(2) Uani 1 1 d . . . . .
C115 C 0.9151(2) 0.3597(2) 0.3530(2) 0.0619(17) Uani 1 1 d . . . . .
C116 C 0.9309(2) 0.3634(2) 0.3128(3) 0.0650(18) Uani 1 1 d . . . . .
C117 C 0.9306(2) 0.3997(2) 0.2909(3) 0.0567(17) Uani 1 1 d . . . . .
C118 C 0.9104(2) 0.4018(2) 0.2385(3) 0.0597(18) Uani 1 1 d . . . . .
C119 C 0.8920(3) 0.3651(2) 0.2132(3) 0.0638(19) Uani 1 1 d . . . . .
C120 C 0.8861(3) 0.4378(2) 0.2153(3) 0.0630(18) Uani 1 1 d . . . . .
C121 C 0.8837(3) 0.4739(2) 0.2426(4) 0.079(2) Uani 1 1 d . . . . .
C122 C 0.9025(3) 0.4723(2) 0.2906(4) 0.077(2) Uani 1 1 d . . . . .
C123 C 0.9239(2) 0.4353(2) 0.3155(3) 0.070(2) Uani 1 1 d . . . . .
C124 C 0.9083(3) 0.4324(2) 0.3554(3) 0.0680(19) Uani 1 1 d . . . . .
C125 C 0.8976(3) 0.3947(2) 0.3712(2) 0.0685(19) Uani 1 1 d . . . . .
C126 C 0.8502(3) 0.3904(2) 0.3855(2) 0.0656(18) Uani 1 1 d . . . . .
C127 C 0.8252(3) 0.3535(3) 0.3805(3) 0.074(2) Uani 1 1 d . . . . .
C128 C 0.7660(3) 0.3485(2) 0.3608(3) 0.072(2) Uani 1 1 d . . . . .
C129 C 0.7334(3) 0.3835(3) 0.3490(2) 0.0694(19) Uani 1 1 d . U . . .
C130 C 0.7591(3) 0.4214(2) 0.3630(2) 0.0632(17) Uani 1 1 d . U . . .
C131 C 0.8174(3) 0.4234(3) 0.3820(2) 0.0693(19) Uani 1 1 d . . . . .
C132 C 0.8313(3) 0.4619(2) 0.3685(3) 0.074(2) Uani 1 1 d . . . . .
C133 C 0.8767(3) 0.4668(3) 0.3551(3) 0.076(2) Uani 1 1 d . . . . .
C134 C 0.8713(3) 0.4932(2) 0.3160(3) 0.074(2) Uani 1 1 d . . . . .
C135 C 0.8233(4) 0.5134(2) 0.2899(4) 0.086(3) Uani 1 1 d . . . . .
C136 C 0.8041(4) 0.51468(19) 0.2382(4) 0.082(2) Uani 1 1 d . . . . .
C137 C 0.8319(3) 0.4954(2) 0.2139(4) 0.079(2) Uani 1 1 d . . . . .
C138 C 0.7445(3) 0.5111(2) 0.2177(4) 0.079(2) Uani 1 1 d . . . . .
C139 C 0.7283(3) 0.5082(2) 0.2586(3) 0.080(2) Uani 1 1 d . . . . .
C140 C 0.7788(3) 0.5093(2) 0.3034(4) 0.083(3) Uani 1 1 d . . . . .
C141 C 0.7807(3) 0.4843(2) 0.3410(3) 0.067(2) Uani 1 1 d . . . . .
C142 C 0.7367(3) 0.4587(2) 0.3380(3) 0.071(2) Uani 1 1 d . . . . .
C143 C 0.6909(3) 0.4575(2) 0.2960(3) 0.0664(19) Uani 1 1 d . . . . .
C144 C 0.6862(3) 0.4830(2) 0.2548(3) 0.071(2) Uani 1 1 d . . . . .
C145 C 0.6583(2) 0.4581(2) 0.2132(3) 0.0607(18) Uani 1 1 d . . . . .
C146 C 0.6457(2) 0.4195(2) 0.2276(3) 0.0611(18) Uani 1 1 d . . . . .
C147 C 0.6435(2) 0.3832(2) 0.2010(3) 0.0623(18) Uani 1 1 d . . . . .
C148 C 0.6515(2) 0.3465(2) 0.2255(3) 0.071(2) Uani 1 1 d . . . . .
C149 C 0.6719(3) 0.3453(2) 0.2763(3) 0.0669(19) Uani 1 1 d . . . . .
C150 C 0.6837(2) 0.3822(2) 0.3042(3) 0.0640(19) Uani 1 1 d . . . . .
C151 C 0.6651(2) 0.4184(2) 0.2786(3) 0.0640(19) Uani 1 1 d . . . . .

loop_
_atom_site_aniso_label
_atom_site_aniso_U_11
_atom_site_aniso_U_22
_atom_site_aniso_U_33
_atom_site_aniso_U_23
_atom_site_aniso_U_13
_atom_site_aniso_U_12
Cl1 0.0775(12) 0.145(2) 0.0702(14) 0.0093(13) 0.0271(11) -0.0031(13)
Cl2 0.1350(18) 0.0765(13) 0.1020(17) 0.0264(11) 0.0673(15) 0.0222(12)
C152 0.080(5) 0.064(4) 0.085(6) 0.010(4) 0.033(5) 0.008(4)
C153 0.103(7) 0.084(6) 0.160(10) 0.039(6) 0.059(7) 0.027(5)
C154 0.078(6) 0.113(9) 0.187(13) 0.023(8) 0.027(7) 0.032(6)
C155 0.092(7) 0.092(7) 0.135(10) 0.046(7) 0.005(7) -0.016(6)
C156 0.085(6) 0.103(7) 0.094(7) 0.032(6) -0.004(5) -0.022(6)
C157 0.064(4) 0.076(5) 0.079(6) 0.013(4) 0.014(4) -0.011(4)
Cl3 0.0650(11) 0.1101(16) 0.1147(19) -0.0070(13) 0.0272(12) 0.0125(11)
Cl4 0.1096(15) 0.0680(11) 0.0929(15) -0.0078(10) 0.0587(13) -0.0158(10)
C158 0.065(4) 0.060(4) 0.059(4) -0.013(3) 0.034(3) -0.009(3)
C159 0.112(7) 0.078(5) 0.091(6) -0.008(5) 0.069(6) -0.015(5)
C160 0.101(6) 0.090(6) 0.068(5) 0.010(4) 0.054(5) 0.034(5)
C161 0.097(6) 0.079(5) 0.060(5) 0.004(4) 0.030(5) 0.028(5)
C162 0.077(5) 0.084(5) 0.070(5) -0.029(4) 0.034(4) -0.012(4)
C163 0.068(4) 0.060(4) 0.064(5) -0.016(3) 0.035(4) 0.002(3)
Cl5 0.120(2) 0.153(3) 0.313(6) -0.037(3) 0.053(3) 0.045(2)
Cl6 0.125(2) 0.177(3) 0.168(3) -0.034(2) 0.066(2) 0.050(2)
C164 0.120(5) 0.086(5) 0.149(6) -0.010(5) 0.036(5) 0.056(4)
C165 0.141(6) 0.108(5) 0.158(6) -0.007(5) 0.035(5) 0.067(5)
C166 0.142(6) 0.105(5) 0.169(6) 0.000(5) 0.043(5) 0.067(5)
C167 0.140(5) 0.100(5) 0.157(6) -0.005(5) 0.040(5) 0.071(4)
C168 0.121(5) 0.087(5) 0.144(6) -0.008(5) 0.046(5) 0.052(4)
C169 0.120(5) 0.091(5) 0.136(6) -0.016(4) 0.039(4) 0.053(4)
Cl7 0.121(2) 0.165(3) 0.205(4) 0.092(3) 0.074(2) 0.038(2)
Cl8 0.302(5) 0.115(2) 0.147(3) 0.0190(19) 0.160(3) 0.017(2)
C170 0.147(7) 0.127(6) 0.106(6) 0.063(5) 0.082(5) 0.067(5)
C171 0.179(7) 0.130(6) 0.106(6) 0.059(5) 0.086(6) 0.058(6)
C172 0.175(8) 0.121(6) 0.117(6) 0.062(5) 0.109(6) 0.083(5)
C173 0.159(7) 0.150(7) 0.130(7) 0.071(5) 0.106(6) 0.071(6)
C174 0.158(7) 0.159(7) 0.121(6) 0.063(5) 0.095(6) 0.046(6)
C175 0.145(7) 0.136(6) 0.106(6) 0.057(5) 0.091(5) 0.052(5)
O1 0.0329(17) 0.0401(19) 0.049(2) -0.0067(17) 0.0196(17) 0.0042(15)
O2 0.0307(18) 0.037(2) 0.064(3) -0.0028(17) 0.0158(18) 0.0033(15)
O3 0.0321(18) 0.0364(19) 0.071(3) -0.0128(18) 0.0246(19) -0.0007(15)
O4 0.0407(19) 0.0348(19) 0.062(3) -0.0077(17) 0.0278(19) -0.0043(15)
O5 0.0383(18) 0.0377(19) 0.041(2) 0.0027(16) 0.0164(17) -0.0036(15)
O6 0.0318(17) 0.045(2) 0.041(2) -0.0063(16) 0.0114(16) 0.0021(15)
N1 0.028(2) 0.035(2) 0.056(3) -0.011(2) 0.017(2) -0.0011(18)
N2 0.035(2) 0.033(2) 0.047(3) -0.0030(19) 0.018(2) 0.0056(18)
N3 0.028(2) 0.031(2) 0.051(3) 0.0021(19) 0.018(2) -0.0034(17)
N4 0.072(4) 0.066(3) 0.061(4) -0.004(3) 0.031(3) -0.015(3)
N5 0.125(6) 0.063(4) 0.068(5) -0.004(3) 0.041(4) -0.012(4)
N6 0.066(3) 0.053(3) 0.063(4) 0.003(3) 0.029(3) 0.011(3)
N7 0.062(3) 0.076(4) 0.058(4) 0.013(3) 0.029(3) 0.026(3)
N8 0.064(3) 0.078(4) 0.073(4) -0.007(3) 0.040(3) -0.001(3)
N9 0.054(3) 0.078(4) 0.065(4) -0.004(3) 0.025(3) -0.025(3)
C1 0.026(2) 0.035(3) 0.065(4) -0.004(3) 0.024(3) 0.005(2)
C2 0.033(3) 0.036(3) 0.046(3) -0.002(2) 0.015(2) 0.004(2)
C3 0.034(3) 0.036(3) 0.047(3) 0.001(2) 0.012(3) 0.004(2)
C4 0.046(3) 0.040(3) 0.052(4) 0.004(3) 0.020(3) 0.002(2)
C5 0.058(3) 0.034(3) 0.048(4) 0.000(3) 0.015(3) 0.001(3)
C6 0.044(3) 0.039(3) 0.055(4) -0.002(3) 0.016(3) -0.001(2)
C7 0.035(3) 0.031(3) 0.055(4) -0.002(2) 0.016(3) 0.002(2)
C8 0.062(4) 0.046(3) 0.060(4) -0.001(3) 0.032(3) -0.002(3)
C9 0.085(5) 0.042(3) 0.055(4) 0.002(3) 0.032(4) -0.006(3)
C10 0.027(2) 0.035(3) 0.061(4) -0.002(3) 0.021(3) 0.002(2)
C11 0.026(2) 0.039(3) 0.060(4) -0.007(3) 0.025(3) 0.001(2)
C12 0.026(2) 0.038(3) 0.053(3) -0.005(2) 0.023(2) -0.002(2)
C13 0.022(2) 0.037(3) 0.059(4) -0.006(3) 0.022(2) 0.004(2)
C14 0.023(2) 0.038(3) 0.058(4) -0.011(3) 0.021(2) -0.002(2)
C15 0.018(2) 0.043(3) 0.052(3) -0.012(3) 0.016(2) -0.004(2)
C16 0.027(2) 0.032(3) 0.069(4) -0.006(3) 0.029(3) -0.003(2)
C17 0.030(2) 0.028(3) 0.062(4) -0.016(2) 0.024(3) -0.006(2)
C18 0.025(2) 0.043(3) 0.063(4) -0.014(3) 0.020(3) -0.002(2)
C19 0.023(2) 0.040(3) 0.062(4) -0.006(3) 0.022(3) 0.000(2)
C20 0.020(2) 0.039(3) 0.055(4) -0.008(3) 0.015(2) -0.001(2)
C21 0.025(2) 0.042(3) 0.059(4) -0.008(3) 0.019(3) -0.004(2)
C22 0.022(2) 0.051(3) 0.051(4) -0.010(3) 0.010(2) 0.003(2)
C23 0.039(3) 0.043(3) 0.058(4) -0.003(3) 0.017(3) 0.005(2)
C24 0.064(4) 0.057(4) 0.060(5) -0.005(3) 0.023(4) 0.005(3)
C25 0.078(5) 0.076(5) 0.054(5) -0.013(4) 0.006(4) 0.012(4)
C26 0.054(4) 0.071(5) 0.065(5) -0.022(4) -0.004(4) -0.005(3)
C27 0.036(3) 0.057(4) 0.062(4) -0.015(3) 0.008(3) -0.005(3)
C28 0.035(3) 0.035(3) 0.070(4) -0.009(3) 0.030(3) -0.006(2)
C29 0.028(2) 0.034(3) 0.057(4) -0.009(2) 0.014(3) 0.000(2)
C30 0.038(3) 0.038(3) 0.055(4) -0.014(3) 0.022(3) -0.004(2)
C31 0.043(3) 0.041(3) 0.055(4) -0.011(3) 0.020(3) 0.000(2)
C32 0.039(3) 0.035(3) 0.064(4) -0.010(3) 0.024(3) 0.002(2)
C33 0.039(3) 0.041(3) 0.053(4) -0.008(3) 0.017(3) 0.002(2)
C34 0.048(3) 0.038(3) 0.061(4) -0.011(3) 0.022(3) 0.001(2)
C35 0.046(3) 0.049(3) 0.059(4) -0.010(3) 0.021(3) 0.010(3)
C36 0.049(3) 0.037(3) 0.063(4) -0.005(3) 0.024(3) 0.005(2)
C37 0.036(3) 0.030(3) 0.050(3) -0.005(2) 0.022(3) -0.008(2)
C38 0.033(3) 0.033(3) 0.056(4) -0.004(2) 0.024(3) -0.002(2)
C39 0.037(3) 0.035(3) 0.062(4) 0.000(3) 0.032(3) 0.002(2)
C40 0.040(3) 0.035(3) 0.048(3) -0.002(2) 0.027(3) -0.002(2)
C41 0.032(3) 0.036(3) 0.045(3) -0.002(2) 0.020(2) 0.003(2)
C42 0.040(3) 0.029(3) 0.053(3) 0.000(2) 0.031(3) 0.001(2)
C43 0.038(3) 0.033(3) 0.040(3) 0.000(2) 0.020(2) 0.000(2)
C44 0.033(3) 0.036(3) 0.039(3) -0.003(2) 0.014(2) -0.002(2)
C45 0.040(3) 0.029(3) 0.052(3) 0.005(2) 0.023(3) 0.009(2)
C46 0.034(3) 0.028(3) 0.043(3) -0.001(2) 0.015(2) 0.003(2)
C47 0.033(3) 0.033(3) 0.047(3) -0.005(2) 0.019(2) 0.000(2)
C48 0.040(3) 0.035(3) 0.051(3) -0.005(2) 0.026(3) -0.001(2)
C49 0.035(3) 0.033(3) 0.052(3) -0.006(2) 0.016(3) 0.001(2)
C50 0.047(3) 0.046(3) 0.062(4) 0.001(3) 0.025(3) 0.004(3)
C51 0.042(3) 0.058(4) 0.076(5) -0.008(3) 0.021(3) 0.010(3)
C52 0.049(4) 0.056(4) 0.075(5) -0.005(3) 0.014(3) 0.018(3)
C53 0.071(4) 0.043(4) 0.070(5) -0.008(3) 0.014(4) 0.012(3)
C54 0.055(3) 0.044(3) 0.059(4) -0.002(3) 0.021(3) 0.006(3)
C55 0.048(3) 0.042(3) 0.040(3) -0.006(2) 0.025(3) -0.003(2)
C56 0.031(2) 0.034(3) 0.037(3) 0.001(2) 0.010(2) -0.003(2)
C57 0.031(2) 0.043(3) 0.032(3) -0.002(2) 0.009(2) -0.002(2)
C58 0.033(3) 0.044(3) 0.040(3) -0.003(2) 0.010(2) -0.003(2)
C59 0.034(3) 0.046(3) 0.036(3) 0.000(2) 0.010(2) -0.007(2)
C60 0.032(3) 0.056(4) 0.036(3) -0.008(3) 0.009(2) -0.003(2)
C61 0.037(3) 0.042(3) 0.045(3) 0.004(2) 0.017(3) 0.003(2)
C62 0.035(3) 0.054(3) 0.050(4) -0.005(3) 0.013(3) -0.006(3)
C63 0.051(3) 0.051(3) 0.050(4) -0.001(3) 0.023(3) -0.002(3)
C64 0.028(2) 0.038(3) 0.040(3) -0.004(2) 0.011(2) 0.000(2)
C65 0.040(3) 0.036(3) 0.039(3) -0.008(2) 0.019(2) -0.004(2)
C66 0.028(2) 0.041(3) 0.048(3) -0.008(2) 0.021(2) -0.005(2)
C67 0.031(2) 0.038(3) 0.042(3) -0.009(2) 0.021(2) -0.006(2)
C68 0.036(3) 0.031(3) 0.045(3) -0.004(2) 0.024(2) 0.004(2)
C69 0.028(2) 0.038(3) 0.044(3) -0.009(2) 0.019(2) -0.001(2)
C70 0.036(3) 0.035(3) 0.042(3) -0.008(2) 0.022(2) 0.002(2)
C71 0.027(2) 0.035(3) 0.044(3) -0.007(2) 0.015(2) 0.004(2)
C72 0.031(2) 0.028(2) 0.046(3) -0.008(2) 0.018(2) -0.002(2)
C73 0.025(2) 0.034(3) 0.042(3) -0.005(2) 0.015(2) -0.006(2)
C74 0.030(2) 0.031(3) 0.042(3) -0.010(2) 0.017(2) -0.002(2)
C75 0.032(3) 0.036(3) 0.047(3) -0.007(2) 0.019(2) -0.004(2)
C76 0.033(3) 0.039(3) 0.036(3) 0.002(2) 0.016(2) -0.005(2)
C77 0.041(3) 0.039(3) 0.057(4) -0.004(3) 0.025(3) -0.004(2)
C78 0.035(3) 0.039(3) 0.075(4) 0.007(3) 0.017(3) -0.006(2)
C79 0.032(3) 0.064(4) 0.063(4) 0.025(3) 0.009(3) -0.011(3)
C80 0.029(3) 0.073(4) 0.045(4) 0.012(3) 0.016(3) 0.000(3)
C81 0.035(3) 0.049(3) 0.047(3) -0.004(3) 0.019(3) -0.001(2)
O1A 0.046(2) 0.0377(19) 0.045(2) 0.0007(16) 0.0204(18) -0.0026(16)
O2A 0.0378(19) 0.037(2) 0.054(2) -0.0037(17) 0.0181(18) 0.0056(15)
O3A 0.0346(18) 0.037(2) 0.075(3) 0.0143(18) 0.0261(19) 0.0053(15)
O4A 0.0403(19) 0.0366(19) 0.064(3) 0.0100(18) 0.0253(19) 0.0084(16)
O5A 0.0317(17) 0.0390(19) 0.052(2) -0.0042(16) 0.0184(17) 0.0050(15)
O6A 0.0353(18) 0.0354(19) 0.052(2) 0.0025(16) 0.0183(17) 0.0009(15)
N1A 0.025(2) 0.050(3) 0.045(3) 0.012(2) 0.017(2) 0.0056(18)
N2A 0.033(2) 0.039(2) 0.054(3) 0.008(2) 0.021(2) -0.0022(19)
N3A 0.034(2) 0.034(2) 0.059(3) -0.006(2) 0.022(2) 0.0068(18)
N4A 0.088(4) 0.108(5) 0.063(4) 0.008(3) 0.031(4) 0.048(4)
N5A 0.145(6) 0.083(4) 0.061(4) 0.013(3) 0.051(4) 0.057(4)
N6A 0.091(4) 0.071(4) 0.060(4) 0.010(3) 0.019(4) -0.028(3)
N7A 0.068(3) 0.080(4) 0.054(3) 0.001(3) 0.024(3) -0.030(3)
N8A 0.123(6) 0.130(6) 0.151(8) 0.042(6) 0.106(6) 0.012(5)
N9A 0.075(4) 0.116(5) 0.076(4) -0.003(4) 0.044(4) 0.036(4)
C1A 0.036(3) 0.036(3) 0.046(3) 0.005(2) 0.021(3) -0.004(2)
C2A 0.049(3) 0.035(3) 0.048(4) -0.002(2) 0.021(3) 0.004(2)
C3A 0.059(4) 0.048(3) 0.044(4) -0.004(3) 0.020(3) 0.011(3)
C4A 0.061(4) 0.049(3) 0.051(4) -0.001(3) 0.021(3) 0.017(3)
C5A 0.078(4) 0.049(3) 0.047(4) 0.005(3) 0.026(3) 0.025(3)
C6A 0.077(4) 0.040(3) 0.050(4) 0.001(3) 0.023(3) 0.021(3)
C7A 0.046(3) 0.037(3) 0.055(4) -0.004(3) 0.021(3) 0.012(2)
C8A 0.072(4) 0.077(5) 0.059(4) 0.005(3) 0.033(4) 0.032(4)
C9A 0.098(5) 0.070(5) 0.059(5) 0.010(4) 0.038(4) 0.045(4)
C10A 0.033(3) 0.036(3) 0.060(4) -0.005(3) 0.020(3) 0.002(2)
C11A 0.027(2) 0.047(3) 0.046(3) 0.003(2) 0.020(2) 0.001(2)
C12A 0.025(2) 0.039(3) 0.046(3) 0.004(2) 0.020(2) 0.006(2)
C13A 0.021(2) 0.036(3) 0.038(3) 0.003(2) 0.013(2) 0.0029(19)
C14A 0.018(2) 0.050(3) 0.046(3) 0.010(3) 0.017(2) 0.001(2)
C15A 0.027(2) 0.042(3) 0.053(3) 0.005(3) 0.023(2) 0.003(2)
C16A 0.022(2) 0.038(3) 0.059(4) 0.005(3) 0.022(2) 0.000(2)
C17A 0.024(2) 0.037(3) 0.058(4) 0.011(3) 0.017(3) 0.001(2)
C18A 0.024(2) 0.054(3) 0.051(4) 0.019(3) 0.016(2) 0.006(2)
C19A 0.026(2) 0.041(3) 0.053(4) 0.003(3) 0.019(2) 0.003(2)
C20A 0.022(2) 0.043(3) 0.055(4) 0.014(3) 0.022(2) 0.007(2)
C21A 0.033(3) 0.048(3) 0.046(3) 0.001(3) 0.022(3) 0.007(2)
C22A 0.028(3) 0.060(3) 0.048(4) 0.011(3) 0.017(3) 0.007(2)
C23A 0.052(3) 0.051(3) 0.067(5) 0.017(3) 0.032(3) 0.008(3)
C24A 0.082(5) 0.085(5) 0.076(6) 0.026(4) 0.044(5) 0.023(4)
C25A 0.087(6) 0.086(5) 0.053(5) 0.004(4) 0.024(4) 0.012(4)
C26A 0.067(4) 0.075(5) 0.059(5) -0.009(4) 0.011(4) 0.017(4)
C27A 0.047(3) 0.063(4) 0.055(4) -0.013(3) 0.019(3) 0.001(3)
C28A 0.036(3) 0.044(3) 0.061(4) 0.008(3) 0.028(3) 0.007(2)
C29A 0.033(3) 0.036(3) 0.060(4) 0.018(3) 0.017(3) 0.000(2)
C30A 0.031(3) 0.039(3) 0.057(4) 0.012(3) 0.019(3) 0.006(2)
C31A 0.036(3) 0.040(3) 0.052(4) 0.012(3) 0.013(3) 0.000(2)
C32A 0.033(3) 0.043(3) 0.052(4) 0.009(3) 0.010(3) -0.006(2)
C33A 0.044(3) 0.037(3) 0.050(4) 0.014(3) 0.013(3) -0.003(2)
C34A 0.037(3) 0.046(3) 0.054(4) 0.013(3) 0.007(3) -0.002(2)
C35A 0.052(3) 0.054(4) 0.046(4) 0.009(3) 0.014(3) -0.011(3)
C36A 0.054(4) 0.046(4) 0.070(5) 0.013(3) 0.012(4) -0.017(3)
C37A 0.035(3) 0.039(3) 0.046(3) 0.004(2) 0.015(3) 0.007(2)
C38A 0.037(3) 0.031(3) 0.055(4) -0.002(2) 0.026(3) -0.001(2)
C39A 0.035(3) 0.032(3) 0.053(3) -0.001(2) 0.025(3) 0.003(2)
C40A 0.031(3) 0.035(3) 0.051(3) 0.002(2) 0.022(3) 0.003(2)
C41A 0.037(3) 0.033(3) 0.046(3) 0.001(2) 0.026(3) -0.001(2)
C42A 0.030(2) 0.032(3) 0.055(3) 0.001(2) 0.025(2) 0.001(2)
C43A 0.036(3) 0.034(3) 0.043(3) 0.000(2) 0.023(2) 0.001(2)
C44A 0.030(2) 0.034(3) 0.048(3) -0.008(2) 0.018(2) 0.003(2)
C45A 0.031(3) 0.040(3) 0.054(3) 0.001(2) 0.024(3) 0.003(2)
C46A 0.037(3) 0.034(3) 0.049(3) -0.001(2) 0.026(3) -0.005(2)
C47A 0.033(3) 0.030(3) 0.050(3) 0.002(2) 0.018(3) 0.000(2)
C48A 0.037(3) 0.033(3) 0.058(4) 0.003(2) 0.025(3) 0.002(2)
C49A 0.044(3) 0.046(3) 0.047(3) 0.008(3) 0.018(3) -0.010(3)
C50A 0.049(3) 0.089(5) 0.066(5) 0.006(4) 0.027(3) -0.025(3)
C51A 0.062(5) 0.143(8) 0.067(5) 0.016(5) 0.024(4) -0.039(5)
C52A 0.075(6) 0.132(8) 0.069(6) 0.017(5) 0.007(4) -0.070(6)
C53A 0.108(6) 0.055(4) 0.058(5) 0.013(3) 0.009(4) -0.034(4)
C54A 0.069(4) 0.052(4) 0.049(4) 0.008(3) 0.015(3) -0.015(3)
C55A 0.040(3) 0.035(3) 0.054(3) 0.001(2) 0.028(3) 0.004(2)
C56A 0.038(3) 0.035(3) 0.044(3) -0.003(2) 0.019(3) 0.005(2)
C57A 0.029(2) 0.041(3) 0.047(3) -0.002(2) 0.015(2) 0.003(2)
C58A 0.036(3) 0.050(3) 0.045(3) -0.003(3) 0.017(3) 0.002(2)
C59A 0.034(3) 0.063(4) 0.042(3) -0.001(3) 0.014(3) 0.016(3)
C60A 0.044(3) 0.059(4) 0.059(4) 0.003(3) 0.031(3) 0.002(3)
C61A 0.039(3) 0.043(3) 0.064(4) 0.008(3) 0.023(3) 0.011(2)
C62A 0.053(4) 0.077(4) 0.060(4) -0.003(3) 0.026(3) 0.008(3)
C63A 0.058(4) 0.072(4) 0.078(5) 0.016(4) 0.039(4) 0.003(3)
C64A 0.032(3) 0.041(3) 0.050(3) 0.003(2) 0.017(3) 0.001(2)
C65A 0.029(2) 0.036(3) 0.045(3) 0.003(2) 0.019(2) 0.004(2)
C66A 0.036(3) 0.034(3) 0.048(3) 0.001(2) 0.026(3) 0.001(2)
C67A 0.032(2) 0.032(3) 0.048(3) 0.001(2) 0.020(2) 0.003(2)
C68A 0.040(3) 0.037(3) 0.043(3) 0.002(2) 0.023(3) 0.001(2)
C69A 0.038(3) 0.029(3) 0.043(3) 0.004(2) 0.021(2) 0.002(2)
C70A 0.037(3) 0.041(3) 0.037(3) 0.006(2) 0.021(2) 0.002(2)
C71A 0.045(3) 0.028(3) 0.041(3) 0.005(2) 0.022(3) -0.001(2)
C72A 0.042(3) 0.029(3) 0.040(3) -0.003(2) 0.016(2) 0.003(2)
C73A 0.032(3) 0.034(3) 0.050(3) 0.003(2) 0.020(2) 0.008(2)
C74A 0.031(3) 0.033(3) 0.053(3) 0.008(2) 0.018(3) 0.008(2)
C75A 0.039(3) 0.031(3) 0.052(3) 0.001(2) 0.022(3) 0.009(2)
C76A 0.040(3) 0.039(3) 0.047(3) -0.005(2) 0.013(3) 0.012(2)
C77A 0.038(3) 0.047(3) 0.054(4) -0.007(3) 0.012(3) 0.007(2)
C78A 0.047(3) 0.043(3) 0.067(4) -0.013(3) 0.010(3) 0.014(3)
C79A 0.047(3) 0.065(4) 0.062(4) -0.016(3) 0.016(3) 0.017(3)
C80A 0.040(3) 0.073(4) 0.050(4) 0.003(3) 0.014(3) 0.013(3)
C81A 0.033(3) 0.049(3) 0.059(4) 0.006(3) 0.019(3) 0.010(2)
C1B 0.054(3) 0.152(5) 0.138(5) 0.011(4) 0.050(3) 0.029(4)
C1C 0.087(4) 0.134(5) 0.100(5) -0.003(4) 0.014(4) 0.004(4)
C1D 0.126(4) 0.141(5) 0.089(4) -0.009(4) 0.075(4) 0.013(4)
C1E 0.115(5) 0.117(5) 0.141(5) 0.031(4) 0.027(4) 0.023(4)
C1F 0.050(3) 0.155(5) 0.148(5) 0.018(5) 0.043(3) 0.017(4)
C1G 0.104(4) 0.144(5) 0.137(5) -0.025(4) 0.066(4) 0.048(4)
C1H 0.090(4) 0.121(5) 0.157(5) -0.010(5) 0.045(4) -0.034(4)
C1I 0.141(5) 0.127(5) 0.128(5) -0.037(4) 0.060(4) 0.008(4)
C1J 0.086(4) 0.158(5) 0.130(5) 0.016(4) 0.082(4) 0.018(4)
C1K 0.088(4) 0.125(5) 0.129(5) 0.047(4) 0.031(4) 0.013(4)
C1L 0.097(4) 0.141(5) 0.128(5) -0.023(5) 0.009(4) -0.007(4)
C1M 0.123(5) 0.134(5) 0.087(4) 0.003(4) 0.026(4) 0.019(4)
C1N 0.120(5) 0.095(4) 0.140(5) 0.043(4) 0.049(4) 0.010(4)
C1O 0.123(5) 0.135(5) 0.137(5) 0.020(4) 0.073(4) -0.040(4)
C1P 0.113(5) 0.127(5) 0.128(5) 0.046(4) 0.037(4) 0.001(4)
C1Q 0.119(5) 0.169(5) 0.149(5) 0.000(5) 0.092(4) 0.024(4)
C1R 0.085(4) 0.175(5) 0.162(5) 0.016(5) 0.093(4) 0.006(4)
C1S 0.117(5) 0.118(5) 0.157(5) -0.004(5) 0.031(5) -0.022(4)
C1T 0.082(4) 0.143(5) 0.135(5) 0.025(5) 0.021(4) 0.017(4)
C1U 0.140(6) 0.117(5) 0.156(6) 0.027(5) 0.042(5) -0.001(5)
C1V 0.103(4) 0.127(5) 0.150(5) 0.042(5) 0.034(4) 0.023(4)
C1W 0.092(4) 0.146(5) 0.149(5) 0.028(5) 0.048(4) 0.030(4)
C1X 0.123(5) 0.158(5) 0.160(5) -0.002(5) 0.058(4) 0.040(4)
C1Y 0.068(4) 0.176(5) 0.166(5) 0.008(5) 0.047(4) -0.006(4)
C1Z 0.118(5) 0.121(5) 0.137(5) 0.047(4) 0.052(4) -0.001(4)
C2B 0.122(5) 0.141(5) 0.131(5) -0.029(5) 0.024(4) -0.014(5)
C2C 0.081(4) 0.152(5) 0.160(5) 0.005(5) 0.027(4) -0.026(4)
C2D 0.123(5) 0.132(5) 0.128(5) 0.034(4) 0.069(4) -0.007(4)
C2E 0.139(5) 0.132(5) 0.151(5) 0.038(4) 0.061(4) -0.007(4)
C2F 0.137(5) 0.114(5) 0.153(5) 0.008(5) 0.057(4) 0.032(4)
C2G 0.079(4) 0.154(5) 0.157(5) 0.014(5) 0.048(4) -0.020(4)
C2H 0.144(5) 0.148(5) 0.113(5) -0.032(4) 0.044(4) -0.017(5)
C2I 0.128(5) 0.157(5) 0.111(5) 0.013(4) 0.077(4) 0.012(4)
C2J 0.151(5) 0.107(5) 0.151(5) -0.001(5) 0.048(5) 0.007(4)
C2K 0.141(5) 0.128(5) 0.170(6) -0.004(5) 0.048(5) 0.029(5)
C2L 0.138(5) 0.105(5) 0.167(5) 0.025(4) 0.052(4) -0.026(4)
C2M 0.128(5) 0.158(5) 0.161(5) 0.030(5) 0.060(4) -0.040(4)
C2N 0.107(4) 0.165(5) 0.159(5) 0.030(5) 0.092(4) -0.002(4)
C2O 0.114(5) 0.108(5) 0.155(5) 0.027(4) 0.041(4) 0.031(4)
C2P 0.147(5) 0.151(5) 0.097(5) -0.019(4) 0.042(4) 0.015(5)
C2Q 0.127(5) 0.142(5) 0.107(5) 0.033(4) 0.045(4) 0.012(5)
C2R 0.088(4) 0.161(5) 0.146(5) 0.000(5) 0.076(4) 0.028(4)
C2S 0.146(5) 0.144(5) 0.115(5) 0.035(4) 0.068(4) 0.006(5)
C2T 0.119(5) 0.150(5) 0.162(5) 0.019(5) 0.048(4) -0.049(4)
C2U 0.134(5) 0.157(5) 0.129(5) -0.031(4) 0.063(4) 0.032(4)
C2V 0.156(5) 0.130(5) 0.177(6) -0.023(5) 0.045(5) 0.013(5)
C2W 0.145(5) 0.148(5) 0.166(5) -0.009(5) 0.064(4) 0.049(4)
C2X 0.135(5) 0.129(5) 0.164(5) 0.011(5) 0.056(5) -0.046(4)
C2Y 0.150(5) 0.134(5) 0.169(6) 0.029(5) 0.040(5) 0.020(5)
C2Z 0.151(6) 0.142(6) 0.191(6) -0.021(5) 0.045(5) -0.012(6)
C3B 0.079(4) 0.161(5) 0.130(5) 0.019(4) 0.071(4) -0.030(4)
C3C 0.047(3) 0.134(5) 0.153(5) 0.032(4) 0.025(4) 0.002(4)
C82A 0.148(5) 0.160(5) 0.121(5) 0.008(5) 0.048(4) 0.009(5)
C83A 0.122(5) 0.139(5) 0.105(5) 0.033(4) 0.026(4) 0.012(4)
C84A 0.124(5) 0.141(5) 0.123(5) 0.049(4) 0.051(4) 0.006(4)
C85A 0.128(5) 0.146(5) 0.131(5) 0.039(4) 0.077(4) 0.000(4)
C86A 0.129(5) 0.161(5) 0.127(5) 0.031(4) 0.088(4) -0.005(4)
C87A 0.145(5) 0.168(5) 0.121(5) 0.006(5) 0.081(4) 0.011(5)
C88A 0.153(5) 0.178(5) 0.150(5) 0.000(5) 0.088(4) 0.011(5)
C89A 0.164(5) 0.176(5) 0.161(5) -0.004(5) 0.064(5) 0.020(5)
C90A 0.155(5) 0.166(5) 0.165(5) -0.012(5) 0.047(5) 0.012(5)
C91A 0.152(5) 0.165(5) 0.151(5) -0.001(5) 0.040(5) 0.004(5)
C92A 0.142(5) 0.134(5) 0.151(5) -0.017(5) 0.045(5) 0.002(5)
C93A 0.122(5) 0.133(5) 0.163(5) -0.009(5) 0.035(4) -0.014(4)
C94A 0.118(5) 0.151(5) 0.155(5) 0.003(5) 0.034(4) 0.013(5)
C95A 0.074(4) 0.131(5) 0.133(5) 0.014(4) 0.019(4) 0.019(4)
C96A 0.092(4) 0.125(5) 0.116(5) 0.028(4) 0.004(4) 0.016(4)
C97A 0.096(4) 0.146(5) 0.140(5) 0.029(5) 0.015(4) 0.050(4)
C98A 0.075(4) 0.139(5) 0.146(5) 0.015(5) 0.037(4) 0.049(4)
C99A 0.105(5) 0.132(5) 0.158(5) -0.005(5) 0.049(4) 0.035(4)
C82 0.083(5) 0.117(7) 0.040(4) 0.003(4) 0.024(4) 0.017(5)
C83 0.073(5) 0.093(6) 0.050(4) -0.022(4) 0.018(4) -0.002(4)
C84 0.085(6) 0.099(6) 0.074(6) -0.032(5) 0.033(5) 0.015(5)
C85 0.089(6) 0.076(5) 0.067(5) -0.019(4) 0.044(5) 0.013(4)
C86 0.073(5) 0.082(5) 0.071(5) -0.017(4) 0.047(4) 0.005(4)
C87 0.078(5) 0.099(6) 0.047(4) 0.008(4) 0.040(4) 0.018(5)
C88 0.082(5) 0.090(6) 0.071(5) 0.026(4) 0.055(5) 0.022(4)
C89 0.083(5) 0.082(5) 0.096(6) 0.038(5) 0.058(5) 0.018(4)
C90 0.075(5) 0.086(5) 0.068(5) 0.037(4) 0.037(4) 0.022(4)
C91 0.068(4) 0.105(6) 0.056(5) 0.034(4) 0.020(4) 0.028(5)
C92 0.063(4) 0.072(5) 0.072(5) 0.021(4) 0.030(4) 0.028(4)
C93 0.045(4) 0.085(5) 0.083(6) 0.029(4) 0.021(4) 0.019(3)
C94 0.039(3) 0.103(6) 0.055(4) 0.011(4) 0.008(3) 0.027(4)
C95 0.041(3) 0.088(5) 0.056(4) -0.010(4) 0.001(3) 0.006(3)
C96 0.053(4) 0.088(6) 0.065(5) -0.011(4) 0.001(4) -0.002(4)
C97 0.069(5) 0.087(6) 0.092(6) -0.035(5) 0.025(5) -0.027(4)
C98 0.043(4) 0.064(5) 0.107(7) -0.026(4) 0.022(4) -0.029(3)
C99 0.070(5) 0.049(4) 0.147(9) -0.005(5) 0.050(6) -0.019(4)
C100 0.048(4) 0.062(4) 0.095(6) 0.012(4) 0.041(4) -0.009(3)
C101 0.069(5) 0.065(5) 0.095(6) 0.019(4) 0.046(5) -0.013(4)
C102 0.061(4) 0.073(5) 0.112(7) 0.054(5) 0.047(5) 0.013(4)
C103 0.079(6) 0.052(4) 0.136(8) 0.022(5) 0.062(6) 0.014(4)
C104 0.067(5) 0.043(4) 0.144(8) -0.010(4) 0.055(6) -0.008(3)
C105 0.097(6) 0.049(4) 0.131(8) -0.037(5) 0.067(6) -0.018(4)
C106 0.061(4) 0.063(5) 0.096(6) -0.037(4) 0.021(5) -0.002(4)
C107 0.073(5) 0.047(4) 0.092(6) -0.010(4) 0.043(4) 0.009(3)
C108 0.076(5) 0.062(4) 0.103(6) -0.014(4) 0.057(5) 0.015(4)
C109 0.049(4) 0.068(5) 0.095(6) -0.015(4) 0.040(4) 0.011(3)
C110 0.049(4) 0.072(5) 0.084(6) 0.012(4) 0.034(4) 0.025(3)
C111 0.054(4) 0.054(4) 0.117(7) 0.021(4) 0.037(4) 0.023(3)
C112 0.071(5) 0.055(4) 0.126(8) 0.022(5) 0.051(5) 0.022(4)
C113 0.047(4) 0.085(5) 0.062(5) 0.023(4) 0.019(3) 0.012(3)
C114 0.055(4) 0.100(6) 0.078(5) 0.038(4) 0.028(4) 0.018(4)
C115 0.035(3) 0.080(5) 0.058(4) 0.010(4) 0.005(3) 0.013(3)
C116 0.032(3) 0.085(5) 0.078(5) 0.005(4) 0.021(3) 0.014(3)
C117 0.017(2) 0.071(4) 0.081(5) 0.004(4) 0.019(3) -0.001(3)
C118 0.030(3) 0.075(5) 0.090(5) 0.001(4) 0.041(3) 0.001(3)
C119 0.054(4) 0.075(5) 0.087(5) -0.006(4) 0.054(4) 0.006(3)
C120 0.055(4) 0.065(4) 0.092(6) 0.013(4) 0.053(4) 0.004(3)
C121 0.068(5) 0.059(4) 0.136(8) 0.001(5) 0.067(6) -0.015(4)
C122 0.052(4) 0.070(5) 0.109(7) -0.019(5) 0.031(5) -0.030(4)
C123 0.032(3) 0.073(5) 0.095(6) -0.014(4) 0.016(4) -0.012(3)
C124 0.040(3) 0.094(6) 0.055(4) -0.014(4) 0.004(3) -0.010(4)
C125 0.045(4) 0.096(6) 0.046(4) 0.000(4) -0.002(3) 0.004(4)
C126 0.067(4) 0.090(5) 0.035(4) 0.004(3) 0.014(3) 0.015(4)
C127 0.059(4) 0.120(7) 0.048(4) 0.021(4) 0.025(4) 0.013(5)
C128 0.087(5) 0.086(5) 0.065(5) 0.019(4) 0.054(4) 0.006(4)
C129 0.054(4) 0.115(6) 0.054(4) 0.007(4) 0.037(4) 0.006(4)
C130 0.067(4) 0.083(5) 0.054(4) -0.015(4) 0.039(4) 0.004(4)
C131 0.065(4) 0.101(6) 0.044(4) -0.012(4) 0.024(3) -0.008(4)
C132 0.068(5) 0.091(5) 0.063(5) -0.039(4) 0.025(4) -0.021(4)
C133 0.057(4) 0.086(5) 0.075(5) -0.039(4) 0.016(4) -0.015(4)
C134 0.059(4) 0.054(4) 0.104(7) -0.031(4) 0.027(4) -0.029(4)
C135 0.089(6) 0.047(4) 0.119(8) -0.032(4) 0.038(6) -0.006(4)
C136 0.101(6) 0.032(3) 0.117(8) 0.006(4) 0.046(6) -0.014(4)
C137 0.079(5) 0.049(4) 0.127(8) 0.025(5) 0.061(6) -0.002(4)
C138 0.076(5) 0.044(4) 0.131(8) 0.019(4) 0.054(5) 0.024(4)
C139 0.078(5) 0.050(4) 0.122(7) 0.005(4) 0.051(6) 0.020(4)
C140 0.084(6) 0.043(4) 0.138(8) -0.039(5) 0.062(6) -0.008(4)
C141 0.061(4) 0.062(4) 0.093(6) -0.031(4) 0.046(4) -0.004(3)
C142 0.066(4) 0.080(5) 0.081(6) -0.024(4) 0.045(4) 0.006(4)
C143 0.051(4) 0.086(5) 0.078(5) -0.012(4) 0.042(4) 0.021(4)
C144 0.061(4) 0.052(4) 0.109(7) 0.002(4) 0.043(4) 0.025(3)
C145 0.029(3) 0.084(5) 0.070(5) 0.001(4) 0.020(3) 0.020(3)
C146 0.025(3) 0.081(5) 0.079(5) -0.001(4) 0.022(3) 0.002(3)
C147 0.022(3) 0.077(5) 0.073(5) 0.002(4) 0.001(3) -0.001(3)
C148 0.034(3) 0.067(5) 0.110(7) -0.001(4) 0.025(4) -0.017(3)
C149 0.041(3) 0.080(5) 0.090(6) 0.008(4) 0.037(4) -0.008(3)
C150 0.045(3) 0.077(5) 0.092(5) 0.003(4) 0.050(4) -0.001(3)
C151 0.033(3) 0.084(5) 0.087(6) -0.016(4) 0.037(4) 0.001(3)

loop_
_atom_type_symbol
_atom_type_description
_atom_type_scat_dispersion_real
_atom_type_scat_dispersion_imag
_atom_type_scat_source
C C 0.0181 0.0091 'International Tables Vol C Tables 4.2.6.8 and 6.1.1.4'
H H 0.0000 0.0000 'International Tables Vol C Tables 4.2.6.8 and 6.1.1.4'
Cl Cl 0.3639 0.7018 'International Tables Vol C Tables 4.2.6.8 and 6.1.1.4'
N N 0.0311 0.0180 'International Tables Vol C Tables 4.2.6.8 and 6.1.1.4'
O O 0.0492 0.0322 'International Tables Vol C Tables 4.2.6.8 and 6.1.1.4'

loop_
_geom_angle_atom_site_label_1
_geom_angle_atom_site_label_2
_geom_angle_atom_site_label_3
_geom_angle
_geom_angle_site_symmetry_1
_geom_angle_site_symmetry_3
_geom_angle_publ_flag
C153 C152 Cl2 117.8(7) . . ?
C157 C152 Cl2 122.4(6) . . ?
C157 C152 C153 119.8(7) . . ?
C152 C153 H153 120.7 . . ?
C154 C153 C152 118.6(10) . . ?
C154 C153 H153 120.7 . . ?
C153 C154 H154 119.1 . . ?
C153 C154 C155 121.7(11) . . ?
C155 C154 H154 119.1 . . ?
C154 C155 H155 120.4 . . ?
C154 C155 C156 119.2(10) . . ?
C156 C155 H155 120.4 . . ?
C155 C156 H156 121.1 . . ?
C157 C156 C155 117.8(10) . . ?
C157 C156 H156 121.1 . . ?
C152 C157 Cl1 120.1(6) . . ?
C156 C157 Cl1 117.0(8) . . ?
C156 C157 C152 122.8(9) . . ?
C159 C158 Cl3 119.0(6) . . ?
C159 C158 C163 120.7(7) . . ?
C163 C158 Cl3 120.3(5) . . ?
C158 C159 H159 120.9 . . ?
C160 C159 C158 118.2(8) . . ?
C160 C159 H159 120.9 . . ?
C159 C160 H160 117.5 . . ?
C161 C160 C159 125.0(8) . . ?
C161 C160 H160 117.5 . . ?
C160 C161 H161 120.1 . . ?
C160 C161 C162 119.8(8) . . ?
C162 C161 H161 120.1 . . ?
C161 C162 H162 121.0 . . ?
C161 C162 C163 118.0(7) . . ?
C163 C162 H162 121.0 . . ?
C158 C163 Cl4 122.3(6) . . ?
C158 C163 C162 118.3(6) . . ?
C162 C163 Cl4 119.4(5) . . ?
C165 C164 Cl5 121.0(10) . . ?
C169 C164 Cl5 123.5(10) . . ?
C169 C164 C165 115.5(12) . . ?
C164 C165 H165 118.0 . . ?
C164 C165 C166 124.0(13) . . ?
C166 C165 H165 118.0 . . ?
C165 C166 H166 120.0 . . ?
C167 C166 C165 120.0(14) . . ?
C167 C166 H166 120.0 . . ?
C166 C167 H167 121.8 . . ?
C166 C167 C168 116.5(13) . . ?
C168 C167 H167 121.8 . . ?
C167 C168 H168 118.8 . . ?
C167 C168 C169 122.4(12) . . ?
C169 C168 H168 118.8 . . ?
C164 C169 Cl6 118.6(10) . . ?
C164 C169 C168 121.6(12) . . ?
C168 C169 Cl6 119.8(9) . . ?
C171 C170 Cl7 124.9(11) . . ?
C175 C170 Cl7 120.3(9) . . ?
C175 C170 C171 114.8(10) . . ?
C170 C171 H171 120.2 . . ?
C172 C171 C170 119.7(13) . . ?
C172 C171 H171 120.2 . . ?
C171 C172 H172 119.4 . . ?
C171 C172 C173 121.1(11) . . ?
C173 C172 H172 119.4 . . ?
C172 C173 H173 119.4 . . ?
C174 C173 C172 121.2(13) . . ?
C174 C173 H173 119.4 . . ?
C173 C174 H174 119.7 . . ?
C173 C174 C175 120.6(15) . . ?
C175 C174 H174 119.7 . . ?
C170 C175 Cl8 118.2(9) . . ?
C174 C175 Cl8 119.2(12) . . ?
C174 C175 C170 122.5(11) . . ?
C2 O1 C71 117.4(4) . . ?
C7 O2 C10 115.2(4) . . ?
C29 O3 C17 118.8(4) . . ?
C30 O4 C37 115.7(4) . . ?
C56 O5 C44 116.2(4) . . ?
C57 O6 C64 114.0(4) . . ?
C20 N1 C19 106.4(5) . . ?
C20 N1 C22 125.5(4) . . ?
C22 N1 C19 128.0(4) . . ?
C46 N2 C47 108.8(4) . . ?
C46 N2 C49 126.4(4) . . ?
C47 N2 C49 124.5(4) . . ?
C73 N3 C76 126.2(4) . . ?
C74 N3 C73 107.6(4) . . ?
C74 N3 C76 126.2(4) . . ?
H1A C1 H1B 108.0 . . ?
C11 C1 H1A 109.3 . . ?
C11 C1 H1B 109.3 . . ?
C70 C1 H1A 109.3 . . ?
C70 C1 H1B 109.3 . . ?
C70 C1 C11 111.6(4) . . ?
O1 C2 C3 119.8(5) . . ?
O1 C2 C7 120.5(4) . . ?
C3 C2 C7 119.5(5) . . ?
C2 C3 H3 119.7 . . ?
C4 C3 C2 120.5(5) . . ?
C4 C3 H3 119.7 . . ?
C3 C4 C5 119.8(5) . . ?
C3 C4 C8 120.4(5) . . ?
C5 C4 C8 119.8(5) . . ?
C6 C5 C4 118.3(5) . . ?
C6 C5 C9 119.5(5) . . ?
C9 C5 C4 122.2(5) . . ?
C5 C6 H6 119.0 . . ?
C7 C6 C5 122.0(5) . . ?
C7 C6 H6 119.0 . . ?
O2 C7 C2 119.2(5) . . ?
C6 C7 O2 121.0(5) . . ?
C6 C7 C2 119.7(5) . . ?
N4 C8 C4 178.0(7) . . ?
N5 C9 C5 176.3(7) . . ?
C11 C10 O2 117.2(5) . . ?
C11 C10 C21 125.0(5) . . ?
C21 C10 O2 117.8(5) . . ?
C10 C11 C1 122.1(5) . . ?
C10 C11 C12 117.0(5) . . ?
C12 C11 C1 120.8(5) . . ?
C11 C12 H12 120.0 . . ?
C11 C12 C13 119.9(5) . . ?
C13 C12 H12 120.0 . . ?
C12 C13 C14 132.6(5) . . ?
C20 C13 C12 120.6(5) . . ?
C20 C13 C14 106.7(5) . . ?
C15 C14 C13 133.1(5) . . ?
C15 C14 C19 120.0(5) . . ?
C19 C14 C13 107.0(5) . . ?
C14 C15 H15 119.5 . . ?
C14 C15 C16 121.0(5) . . ?
C16 C15 H15 119.5 . . ?
C15 C16 C28 120.6(5) . . ?
C17 C16 C15 117.1(5) . . ?
C17 C16 C28 122.3(4) . . ?
C16 C17 O3 116.7(5) . . ?
C16 C17 C18 123.6(4) . . ?
C18 C17 O3 119.6(5) . . ?
C17 C18 H18 121.8 . . ?
C19 C18 C17 116.5(5) . . ?
C19 C18 H18 121.8 . . ?
C14 C19 N1 109.2(4) . . ?
C18 C19 N1 129.0(5) . . ?
C18 C19 C14 121.8(5) . . ?
N1 C20 C21 128.0(5) . . ?
C13 C20 N1 110.8(5) . . ?
C13 C20 C21 121.3(5) . . ?
C10 C21 C20 115.9(5) . . ?
C10 C21 H21 122.1 . . ?
C20 C21 H21 122.1 . . ?
N1 C22 C23 119.7(5) . . ?
C27 C22 N1 121.7(5) . . ?
C27 C22 C23 118.5(6) . . ?
C22 C23 H23 119.4 . . ?
C24 C23 C22 121.1(6) . . ?
C24 C23 H23 119.4 . . ?
C23 C24 H24 119.8 . . ?
C23 C24 C25 120.5(7) . . ?
C25 C24 H24 119.8 . . ?
C24 C25 H25 120.7 . . ?
C24 C25 C26 118.6(7) . . ?
C26 C25 H25 120.7 . . ?
C25 C26 H26 119.3 . . ?
C27 C26 C25 121.5(6) . . ?
C27 C26 H26 119.3 . . ?
C22 C27 C26 119.7(6) . . ?
C22 C27 H27 120.2 . . ?
C26 C27 H27 120.2 . . ?
C16 C28 H28A 109.2 . . ?
C16 C28 H28B 109.2 . . ?
C16 C28 C38 112.1(4) . . ?
H28A C28 H28B 107.9 . . ?
C38 C28 H28A 109.2 . . ?
C38 C28 H28B 109.2 . . ?
O3 C29 C30 118.9(5) . . ?
O3 C29 C34 121.1(5) . . ?
C34 C29 C30 119.8(5) . . ?
O4 C30 C29 121.8(4) . . ?
O4 C30 C31 118.3(5) . . ?
C31 C30 C29 119.7(5) . . ?
C30 C31 H31 120.4 . . ?
C32 C31 C30 119.2(5) . . ?
C32 C31 H31 120.4 . . ?
C31 C32 C35 118.6(5) . . ?
C33 C32 C31 120.6(5) . . ?
C33 C32 C35 120.8(5) . . ?
C32 C33 C34 119.9(5) . . ?
C32 C33 C36 120.6(5) . . ?
C34 C33 C36 119.4(5) . . ?
C29 C34 C33 120.7(5) . . ?
C29 C34 H34 119.6 . . ?
C33 C34 H34 119.6 . . ?
N7 C35 C32 178.4(7) . . ?
N6 C36 C33 179.4(7) . . ?
C38 C37 O4 116.8(4) . . ?
C48 C37 O4 120.0(4) . . ?
C48 C37 C38 123.1(5) . . ?
C37 C38 C28 122.1(5) . . ?
C39 C38 C28 119.6(4) . . ?
C39 C38 C37 118.3(4) . . ?
C38 C39 H39 119.8 . . ?
C38 C39 C40 120.3(4) . . ?
C40 C39 H39 119.8 . . ?
C39 C40 C41 132.7(5) . . ?
C39 C40 C47 119.7(5) . . ?
C47 C40 C41 107.4(4) . . ?
C42 C41 C40 133.7(4) . . ?
C42 C41 C46 119.2(5) . . ?
C46 C41 C40 107.1(4) . . ?
C41 C42 H42 119.2 . . ?
C43 C42 C41 121.6(4) . . ?
C43 C42 H42 119.2 . . ?
C42 C43 C44 117.8(4) . . ?
C42 C43 C55 120.9(4) . . ?
C44 C43 C55 121.3(4) . . ?
O5 C44 C43 118.5(4) . . ?
C45 C44 O5 118.7(4) . . ?
C45 C44 C43 122.7(5) . . ?
C44 C45 H45 121.4 . . ?
C46 C45 C44 117.3(4) . . ?
C46 C45 H45 121.4 . . ?
N2 C46 C41 108.6(4) . . ?
C45 C46 N2 130.1(4) . . ?
C45 C46 C41 121.3(4) . . ?
N2 C47 C40 108.1(4) . . ?
N2 C47 C48 131.2(4) . . ?
C48 C47 C40 120.5(4) . . ?
C37 C48 C47 118.1(4) . . ?
C37 C48 H48 121.0 . . ?
C47 C48 H48 121.0 . . ?
C50 C49 N2 121.2(5) . . ?
C50 C49 C54 119.4(5) . . ?
C54 C49 N2 119.2(5) . . ?
C49 C50 H50 119.6 . . ?
C49 C50 C51 120.8(5) . . ?
C51 C50 H50 119.6 . . ?
C50 C51 H51 119.9 . . ?
C52 C51 C50 120.2(6) . . ?
C52 C51 H51 119.9 . . ?
C51 C52 H52 119.7 . . ?
C51 C52 C53 120.6(5) . . ?
C53 C52 H52 119.7 . . ?
C52 C53 H53 120.4 . . ?
C52 C53 C54 119.2(6) . . ?
C54 C53 H53 120.4 . . ?
C49 C54 C53 119.6(6) . . ?
C49 C54 H54 120.2 . . ?
C53 C54 H54 120.2 . . ?
C43 C55 H55A 108.9 . . ?
C43 C55 H55B 108.9 . . ?
H55A C55 H55B 107.7 . . ?
C65 C55 C43 113.3(4) . . ?
C65 C55 H55A 108.9 . . ?
C65 C55 H55B 108.9 . . ?
O5 C56 C57 119.6(4) . . ?
O5 C56 C61 120.1(4) . . ?
C61 C56 C57 120.2(5) . . ?
O6 C57 C56 120.6(4) . . ?
O6 C57 C58 119.0(4) . . ?
C58 C57 C56 120.4(5) . . ?
C57 C58 H58 120.3 . . ?
C57 C58 C59 119.4(5) . . ?
C59 C58 H58 120.3 . . ?
C58 C59 C62 118.9(5) . . ?
C60 C59 C58 120.8(5) . . ?
C60 C59 C62 120.3(5) . . ?
C59 C60 C61 119.2(5) . . ?
C59 C60 C63 118.4(5) . . ?
C61 C60 C63 122.4(5) . . ?
C56 C61 C60 120.0(5) . . ?
C56 C61 H61 120.0 . . ?
C60 C61 H61 120.0 . . ?
N9 C62 C59 178.9(6) . . ?
N8 C63 C60 177.2(6) . . ?
C65 C64 O6 115.9(4) . . ?
C75 C64 O6 119.2(4) . . ?
C75 C64 C65 124.8(5) . . ?
C64 C65 C55 121.2(5) . . ?
C64 C65 C66 117.2(5) . . ?
C66 C65 C55 121.6(4) . . ?
C65 C66 H66 120.1 . . ?
C67 C66 C65 119.7(4) . . ?
C67 C66 H66 120.1 . . ?
C66 C67 C68 132.8(4) . . ?
C66 C67 C74 120.7(5) . . ?
C74 C67 C68 106.5(4) . . ?
C69 C68 C67 133.0(5) . . ?
C69 C68 C73 120.0(5) . . ?
C73 C68 C67 106.9(4) . . ?
C68 C69 H69 119.6 . . ?
C68 C69 C70 120.9(5) . . ?
C70 C69 H69 119.6 . . ?
C69 C70 C1 119.2(4) . . ?
C69 C70 C71 117.3(4) . . ?
C71 C70 C1 123.5(5) . . ?
O1 C71 C70 116.9(4) . . ?
C72 C71 O1 118.9(4) . . ?
C72 C71 C70 124.2(5) . . ?
C71 C72 H72 121.8 . . ?
C71 C72 C73 116.5(4) . . ?
C73 C72 H72 121.8 . . ?
C68 C73 N3 109.3(4) . . ?
C72 C73 N3 129.6(4) . . ?
C72 C73 C68 121.1(4) . . ?
C67 C74 N3 109.5(4) . . ?
C75 C74 N3 129.2(4) . . ?
C75 C74 C67 121.3(5) . . ?
C64 C75 C74 116.1(4) . . ?
C64 C75 H75 122.0 . . ?
C74 C75 H75 122.0 . . ?
C77 C76 N3 119.8(4) . . ?
C77 C76 C81 119.0(4) . . ?
C81 C76 N3 121.1(4) . . ?
C76 C77 H77 119.9 . . ?
C76 C77 C78 120.2(5) . . ?
C78 C77 H77 119.9 . . ?
C77 C78 H78 119.6 . . ?
C79 C78 C77 120.8(5) . . ?
C79 C78 H78 119.6 . . ?
C78 C79 H79 120.4 . . ?
C80 C79 C78 119.2(5) . . ?
C80 C79 H79 120.4 . . ?
C79 C80 H80 119.4 . . ?
C79 C80 C81 121.3(5) . . ?
C81 C80 H80 119.4 . . ?
C76 C81 C80 119.4(5) . . ?
C76 C81 H81 120.3 . . ?
C80 C81 H81 120.3 . . ?
C2A O1A C71A 114.6(4) . . ?
C7A O2A C10A 117.6(4) . . ?
C29A O3A C17A 115.7(4) . . ?
C30A O4A C37A 117.1(4) . . ?
C56A O5A C44A 114.9(4) . . ?
C57A O6A C64A 116.3(4) . . ?
C19A N1A C20A 108.4(4) . . ?
C19A N1A C22A 125.4(4) . . ?
C20A N1A C22A 126.0(5) . . ?
C47A N2A C46A 107.6(4) . . ?
C47A N2A C49A 125.6(4) . . ?
C49A N2A C46A 126.7(4) . . ?
C73A N3A C76A 123.3(4) . . ?
C74A N3A C73A 109.0(4) . . ?
C74A N3A C76A 127.4(4) . . ?
H1AA C1A H1AB 108.0 . . ?
C11A C1A H1AA 109.3 . . ?
C11A C1A H1AB 109.3 . . ?
C11A C1A C70A 111.5(4) . . ?
C70A C1A H1AA 109.3 . . ?
C70A C1A H1AB 109.3 . . ?
O1A C2A C3A 119.5(5) . . ?
C7A C2A O1A 121.0(5) . . ?
C7A C2A C3A 119.4(5) . . ?
C2A C3A H3A 119.4 . . ?
C4A C3A C2A 121.3(5) . . ?
C4A C3A H3A 119.4 . . ?
C3A C4A C5A 120.2(5) . . ?
C3A C4A C8A 121.4(6) . . ?
C5A C4A C8A 118.4(6) . . ?
C4A C5A C6A 118.8(6) . . ?
C4A C5A C9A 123.5(5) . . ?
C6A C5A C9A 117.7(5) . . ?
C5A C6A H6A 120.0 . . ?
C7A C6A C5A 119.9(5) . . ?
C7A C6A H6A 120.0 . . ?
C2A C7A O2A 120.8(5) . . ?
C2A C7A C6A 120.3(5) . . ?
C6A C7A O2A 118.8(5) . . ?
N4A C8A C4A 178.8(8) . . ?
N5A C9A C5A 177.0(10) . . ?
C11A C10A O2A 116.1(5) . . ?
C11A C10A C21A 124.3(5) . . ?
C21A C10A O2A 119.4(5) . . ?
C10A C11A C1A 121.4(5) . . ?
C12A C11A C1A 121.0(5) . . ?
C12A C11A C10A 117.6(5) . . ?
C11A C12A H12A 120.2 . . ?
C13A C12A C11A 119.7(5) . . ?
C13A C12A H12A 120.2 . . ?
C12A C13A C14A 132.2(5) . . ?
C12A C13A C20A 120.9(5) . . ?
C20A C13A C14A 106.9(4) . . ?
C15A C14A C13A 132.9(5) . . ?
C15A C14A C19A 120.5(5) . . ?
C19A C14A C13A 106.6(5) . . ?
C14A C15A H15A 120.0 . . ?
C14A C15A C16A 120.0(5) . . ?
C16A C15A H15A 120.0 . . ?
C15A C16A C28A 120.4(5) . . ?
C17A C16A C15A 117.8(5) . . ?
C17A C16A C28A 121.8(5) . . ?
C16A C17A O3A 117.9(5) . . ?
C18A C17A O3A 118.1(5) . . ?
C18A C17A C16A 124.0(5) . . ?
C17A C18A H18A 121.6 . . ?
C17A C18A C19A 116.8(5) . . ?
C19A C18A H18A 121.6 . . ?
N1A C19A C14A 109.6(4) . . ?
N1A C19A C18A 129.6(5) . . ?
C18A C19A C14A 120.7(5) . . ?
C13A C20A N1A 108.5(4) . . ?
C21A C20A N1A 130.3(5) . . ?
C21A C20A C13A 121.1(5) . . ?
C10A C21A H21A 121.9 . . ?
C20A C21A C10A 116.2(5) . . ?
C20A C21A H21A 121.9 . . ?
C23A C22A N1A 118.2(5) . . ?
C27A C22A N1A 120.7(5) . . ?
C27A C22A C23A 121.0(6) . . ?
C22A C23A H23A 120.8 . . ?
C24A C23A C22A 118.3(6) . . ?
C24A C23A H23A 120.8 . . ?
C23A C24A H24A 119.5 . . ?
C23A C24A C25A 121.0(7) . . ?
C25A C24A H24A 119.5 . . ?
C24A C25A H25A 120.6 . . ?
C26A C25A C24A 118.7(7) . . ?
C26A C25A H25A 120.6 . . ?
C25A C26A H26A 118.6 . . ?
C25A C26A C27A 122.8(7) . . ?
C27A C26A H26A 118.6 . . ?
C22A C27A C26A 118.2(6) . . ?
C22A C27A H27A 120.9 . . ?
C26A C27A H27A 120.9 . . ?
C16A C28A H28C 109.3 . . ?
C16A C28A H28D 109.3 . . ?
C16A C28A C38A 111.6(4) . . ?
H28C C28A H28D 108.0 . . ?
C38A C28A H28C 109.3 . . ?
C38A C28A H28D 109.3 . . ?
O3A C29A C30A 119.5(5) . . ?
C34A C29A O3A 119.7(5) . . ?
C34A C29A C30A 120.7(5) . . ?
O4A C30A C29A 119.7(4) . . ?
O4A C30A C31A 121.4(5) . . ?
C31A C30A C29A 118.6(5) . . ?
C30A C31A H31A 119.2 . . ?
C32A C31A C30A 121.6(5) . . ?
C32A C31A H31A 119.2 . . ?
C31A C32A C33A 119.1(5) . . ?
C31A C32A C35A 122.0(5) . . ?
C33A C32A C35A 118.8(5) . . ?
C32A C33A C36A 121.8(5) . . ?
C34A C33A C32A 119.5(6) . . ?
C34A C33A C36A 118.7(5) . . ?
C29A C34A C33A 120.3(5) . . ?
C29A C34A H34A 119.9 . . ?
C33A C34A H34A 119.9 . . ?
N7A C35A C32A 178.4(7) . . ?
N6A C36A C33A 178.0(7) . . ?
C38A C37A O4A 116.7(4) . . ?
C48A C37A O4A 118.8(4) . . ?
C48A C37A C38A 124.4(5) . . ?
C37A C38A C28A 122.9(5) . . ?
C39A C38A C28A 120.5(4) . . ?
C39A C38A C37A 116.6(4) . . ?
C38A C39A H39A 119.5 . . ?
C40A C39A C38A 121.1(5) . . ?
C40A C39A H39A 119.5 . . ?
C39A C40A C41A 133.3(5) . . ?
C39A C40A C47A 119.6(5) . . ?
C47A C40A C41A 107.0(4) . . ?
C42A C41A C40A 133.5(4) . . ?
C42A C41A C46A 118.3(5) . . ?
C46A C41A C40A 108.1(4) . . ?
C41A C42A H42A 119.7 . . ?
C43A C42A C41A 120.5(4) . . ?
C43A C42A H42A 119.7 . . ?
C42A C43A C44A 118.4(4) . . ?
C42A C43A C55A 120.3(4) . . ?
C44A C43A C55A 121.3(4) . . ?
C43A C44A O5A 118.0(4) . . ?
C45A C44A O5A 118.1(4) . . ?
C45A C44A C43A 123.8(5) . . ?
C44A C45A H45A 121.7 . . ?
C44A C45A C46A 116.6(4) . . ?
C46A C45A H45A 121.7 . . ?
C41A C46A N2A 107.9(4) . . ?
C45A C46A N2A 129.9(4) . . ?
C45A C46A C41A 122.2(5) . . ?
C40A C47A N2A 109.3(4) . . ?
C48A C47A N2A 129.0(4) . . ?
C48A C47A C40A 121.5(4) . . ?
C37A C48A C47A 116.7(5) . . ?
C37A C48A H48A 121.6 . . ?
C47A C48A H48A 121.6 . . ?
C50A C49A N2A 120.2(5) . . ?
C54A C49A N2A 119.2(5) . . ?
C54A C49A C50A 120.6(5) . . ?
C49A C50A H50A 120.6 . . ?
C51A C50A C49A 118.9(7) . . ?
C51A C50A H50A 120.6 . . ?
C50A C51A H51A 119.4 . . ?
C52A C51A C50A 121.1(8) . . ?
C52A C51A H51A 119.4 . . ?
C51A C52A H52A 120.2 . . ?
C53A C52A C51A 119.7(7) . . ?
C53A C52A H52A 120.2 . . ?
C52A C53A H53A 119.5 . . ?
C52A C53A C54A 120.9(8) . . ?
C54A C53A H53A 119.5 . . ?
C49A C54A C53A 118.7(7) . . ?
C49A C54A H54A 120.6 . . ?
C53A C54A H54A 120.6 . . ?
C43A C55A H55C 108.9 . . ?
C43A C55A H55D 108.9 . . ?
H55C C55A H55D 107.7 . . ?
C65A C55A C43A 113.4(4) . . ?
C65A C55A H55C 108.9 . . ?
C65A C55A H55D 108.9 . . ?
O5A C56A C57A 120.7(4) . . ?
O5A C56A C61A 118.7(4) . . ?
C61A C56A C57A 120.4(5) . . ?
O6A C57A C56A 121.2(4) . . ?
O6A C57A C58A 119.0(4) . . ?
C56A C57A C58A 119.5(5) . . ?
C57A C58A H58A 119.9 . . ?
C59A C58A C57A 120.2(5) . . ?
C59A C58A H58A 119.9 . . ?
C58A C59A C60A 120.3(5) . . ?
C58A C59A C62A 119.6(5) . . ?
C60A C59A C62A 120.0(5) . . ?
C59A C60A C63A 118.3(5) . . ?
C61A C60A C59A 119.4(5) . . ?
C61A C60A C63A 122.3(6) . . ?
C56A C61A H61A 119.9 . . ?
C60A C61A C56A 120.2(5) . . ?
C60A C61A H61A 119.9 . . ?
N9A C62A C59A 178.7(8) . . ?
N8A C63A C60A 179.3(9) . . ?
C65A C64A O6A 116.7(4) . . ?
C75A C64A O6A 119.8(4) . . ?
C75A C64A C65A 123.5(5) . . ?
C64A C65A C55A 120.3(4) . . ?
C66A C65A C55A 121.8(4) . . ?
C66A C65A C64A 117.8(5) . . ?
C65A C66A H66A 119.7 . . ?
C65A C66A C67A 120.6(4) . . ?
C67A C66A H66A 119.7 . . ?
C66A C67A C68A 133.2(4) . . ?
C66A C67A C74A 119.0(5) . . ?
C74A C67A C68A 107.8(4) . . ?
C69A C68A C67A 134.1(5) . . ?
C69A C68A C73A 119.0(5) . . ?
C73A C68A C67A 106.8(4) . . ?
C68A C69A H69A 119.8 . . ?
C70A C69A C68A 120.4(4) . . ?
C70A C69A H69A 119.8 . . ?
C69A C70A C1A 119.8(4) . . ?
C69A C70A C71A 118.4(4) . . ?
C71A C70A C1A 121.8(5) . . ?
C70A C71A O1A 118.0(4) . . ?
C72A C71A O1A 118.3(4) . . ?
C72A C71A C70A 123.7(5) . . ?
C71A C72A H72A 121.5 . . ?
C71A C72A C73A 117.1(4) . . ?
C73A C72A H72A 121.5 . . ?
N3A C73A C68A 108.3(4) . . ?
C72A C73A N3A 130.3(4) . . ?
C72A C73A C68A 121.3(4) . . ?
N3A C74A C67A 108.0(4) . . ?
C75A C74A N3A 130.6(4) . . ?
C75A C74A C67A 121.4(5) . . ?
C64A C75A H75A 121.2 . . ?
C74A C75A C64A 117.6(4) . . ?
C74A C75A H75A 121.2 . . ?
C77A C76A N3A 118.8(5) . . ?
C81A C76A N3A 120.6(5) . . ?
C81A C76A C77A 120.5(5) . . ?
C76A C77A H77A 120.5 . . ?
C78A C77A C76A 119.0(6) . . ?
C78A C77A H77A 120.5 . . ?
C77A C78A H78A 119.3 . . ?
C79A C78A C77A 121.3(6) . . ?
C79A C78A H78A 119.3 . . ?
C78A C79A H79A 120.0 . . ?
C78A C79A C80A 120.0(5) . . ?
C80A C79A H79A 120.0 . . ?
C79A C80A H80A 120.0 . . ?
C79A C80A C81A 120.1(6) . . ?
C81A C80A H80A 120.0 . . ?
C76A C81A C80A 119.1(5) . . ?
C76A C81A H81A 120.5 . . ?
C80A C81A H81A 120.5 . . ?
C2R C1B C3C 120.3(11) . . ?
C98A C1B C2R 107.8(12) . . ?
C98A C1B C3C 122.5(11) . . ?
C1M C1C C1L 113.2(10) . . ?
C1T C1C C1L 111.7(11) . . ?
C1T C1C C1M 125.5(10) . . ?
C2I C1D C2P 121.1(10) . . ?
C2U C1D C2I 115.5(12) . . ?
C2U C1D C2P 110.8(11) . . ?
C2Y C1E C84A 105.0(13) . . ?
C2Y C1E C97A 130.8(14) . . ?
C84A C1E C97A 107.2(10) . . ?
C1T C1F C1W 94.5(10) . . ?
C1Y C1F C1T 125.0(12) . . ?
C1Y C1F C1W 132.7(12) . . ?
C2R C1G C99A 108.3(12) . . ?
C2U C1G C2R 117.6(14) . . ?
C2U C1G C99A 123.4(13) . . ?
C2G C1H C2X 100.3(12) . . ?
C93A C1H C2G 125.6(13) . . ?
C93A C1H C2X 121.5(12) . . ?
C2U C1I C2H 101.5(12) . . ?
C2V C1I C2H 121.5(12) . . ?
C2V C1I C2U 123.1(13) . . ?
C2I C1J C2R 119.3(12) . . ?
C2I C1J C3B 121.6(11) . . ?
C2R C1J C3B 110.3(11) . . ?
C1T C1K C1P 123.9(12) . . ?
C1V C1K C1P 118.9(12) . . ?
C1V C1K C1T 103.4(11) . . ?
C2B C1L C1C 123.6(12) . . ?
C2B C1L C2C 102.9(12) . . ?
C2C C1L C1C 122.6(12) . . ?
C2P C1M C1C 122.4(12) . . ?
C2Q C1M C1C 119.0(11) . . ?
C2Q C1M C2P 110.7(12) . . ?
C1Z C1N C2L 116.1(11) . . ?
C1Z C1N C2O 125.7(11) . . ?
C2O C1N C2L 108.1(11) . . ?
C2D C1O C2X 131.7(12) . . ?
C2D C1O C3B 112.8(10) . . ?
C2X C1O C3B 105.5(10) . . ?
C1Z C1P C1K 120.0(13) . . ?
C2Q C1P C1K 119.0(11) . . ?
C2Q C1P C1Z 114.3(11) . . ?
C1R C1Q C1X 118.3(13) . . ?
C1R C1Q C88A 125.6(13) . . ?
C1X C1Q C88A 110.0(12) . . ?
C1Q C1R C1Y 127.4(13) . . ?
C1Q C1R C2N 112.4(13) . . ?
C1Y C1R C2N 112.6(12) . . ?
C2T C1S C2B 105.7(13) . . ?
C2Z C1S C2B 109.8(16) . . ?
C2Z C1S C2T 132.9(17) . . ?
C1C C1T C1F 123.2(11) . . ?
C1K C1T C1C 111.2(11) . . ?
C1K C1T C1F 119.3(11) . . ?
C2E C1U C2Y 117.4(15) . . ?
C2E C1U C2Z 107.0(12) . . ?
C2Y C1U C2Z 117.1(14) . . ?
C1K C1V C1W 110.2(13) . . ?
C1K C1V C2O 123.3(13) . . ?
C1W C1V C2O 116.2(14) . . ?
C1V C1W C1F 112.4(13) . . ?
C1X C1W C1F 112.3(12) . . ?
C1X C1W C1V 125.1(14) . . ?
C1Q C1X C2W 107.8(13) . . ?
C1W C1X C1Q 120.8(14) . . ?
C1W C1X C2W 120.3(13) . . ?
C1F C1Y C1R 107.7(12) . . ?
C1F C1Y C2C 111.6(13) . . ?
C1R C1Y C2C 132.5(12) . . ?
C1N C1Z C1P 115.8(10) . . ?
C1N C1Z C2D 117.8(11) . . ?
C1P C1Z C2D 107.8(11) . . ?
C1L C2B C1S 110.9(13) . . ?
C2H C2B C1L 119.6(14) . . ?
C2H C2B C1S 117.7(13) . . ?
C1L C2C C1Y 124.6(13) . . ?
C1L C2C C2T 116.2(13) . . ?
C2T C2C C1Y 112.0(13) . . ?
C1O C2D C1Z 117.2(11) . . ?
C1O C2D C2S 124.7(11) . . ?
C2S C2D C1Z 106.7(11) . . ?
C1U C2E C2M 131.8(14) . . ?
C1U C2E C85A 113.0(12) . . ?
C2M C2E C85A 100.9(12) . . ?
C2J C2F C2W 118.1(12) . . ?
C2O C2F C2J 110.2(12) . . ?
C2O C2F C2W 116.0(13) . . ?
C3B C2G C1H 121.4(13) . . ?
C3C C2G C1H 115.4(14) . . ?
C3C C2G C3B 117.3(14) . . ?
C2B C2H C1I 118.4(13) . . ?
C2B C2H C2P 119.8(14) . . ?
C2P C2H C1I 111.8(12) . . ?
C1J C2I C1D 118.8(12) . . ?
C2S C2I C1D 114.7(12) . . ?
C2S C2I C1J 120.1(13) . . ?
C2F C2J C2L 100.6(12) . . ?
C92A C2J C2F 117.7(14) . . ?
C92A C2J C2L 129.4(13) . . ?
C2V C2K C2Y 105.5(15) . . ?
C99A C2K C2V 127.0(17) . . ?
C99A C2K C2Y 113.6(14) . . ?
C1N C2L C2J 110.3(11) . . ?
C2X C2L C1N 130.4(13) . . ?
C2X C2L C2J 108.8(11) . . ?
C2E C2M C2N 112.6(14) . . ?
C2T C2M C2E 115.2(16) . . ?
C2T C2M C2N 126.1(15) . . ?
C1R C2N C2M 115.4(13) . . ?
C1R C2N C86A 122.6(12) . . ?
C86A C2N C2M 108.4(11) . . ?
C1N C2O C1V 115.9(13) . . ?
C1N C2O C2F 110.3(11) . . ?
C1V C2O C2F 125.0(13) . . ?
C1M C2P C1D 124.1(13) . . ?
C1M C2P C2H 121.3(13) . . ?
C2H C2P C1D 105.2(12) . . ?
C1M C2Q C1P 119.1(12) . . ?
C1M C2Q C2S 128.0(12) . . ?
C1P C2Q C2S 101.6(12) . . ?
C1B C2R C1J 119.7(12) . . ?
C1G C2R C1B 108.9(12) . . ?
C1G C2R C1J 122.6(13) . . ?
C2D C2S C2Q 108.9(11) . . ?
C2I C2S C2D 124.2(13) . . ?
C2I C2S C2Q 118.5(12) . . ?
C2C C2T C1S 104.2(13) . . ?
C2M C2T C1S 118.4(15) . . ?
C2M C2T C2C 119.9(15) . . ?
C1D C2U C1I 110.6(12) . . ?
C1G C2U C1D 125.9(14) . . ?
C1G C2U C1I 112.8(14) . . ?
C2K C2V C1I 115.5(16) . . ?
C2Z C2V C1I 102.1(15) . . ?
C2Z C2V C2K 128.9(19) . . ?
C1X C2W C2F 117.4(13) . . ?
C89A C2W C1X 106.4(14) . . ?
C89A C2W C2F 119.0(14) . . ?
C1O C2X C1H 113.0(12) . . ?
C2L C2X C1H 125.5(12) . . ?
C2L C2X C1O 106.1(12) . . ?
C1E C2Y C1U 141.6(17) . . ?
C1E C2Y C2K 113.5(15) . . ?
C1U C2Y C2K 96.4(14) . . ?
C1S C2Z C1U 112.6(16) . . ?
C1S C2Z C2V 149.2(19) . . ?
C2V C2Z C1U 88.9(14) . . ?
C1J C3B C1O 116.2(10) . . ?
C2G C3B C1J 131.5(12) . . ?
C2G C3B C1O 99.6(11) . . ?
C1B C3C C95A 110.9(9) . . ?
C2G C3C C1B 118.7(13) . . ?
C2G C3C C95A 122.2(12) . . ?
C83A C82A C87A 116.9(12) . . ?
C83A C82A C91A 125.5(12) . . ?
C91A C82A C87A 111.8(13) . . ?
C82A C83A C84A 123.9(11) . . ?
C82A C83A C96A 114.8(11) . . ?
C84A C83A C96A 110.8(10) . . ?
C83A C84A C1E 105.0(10) . . ?
C83A C84A C85A 117.7(11) . . ?
C85A C84A C1E 130.0(12) . . ?
C84A C85A C2E 112.5(10) . . ?
C84A C85A C86A 120.5(11) . . ?
C86A C85A C2E 111.3(11) . . ?
C85A C86A C2N 106.4(11) . . ?
C87A C86A C2N 127.5(11) . . ?
C87A C86A C85A 118.5(11) . . ?
C82A C87A C88A 121.7(12) . . ?
C86A C87A C82A 121.3(12) . . ?
C86A C87A C88A 108.2(11) . . ?
C87A C88A C1Q 120.0(12) . . ?
C89A C88A C1Q 100.9(12) . . ?
C89A C88A C87A 120.9(12) . . ?
C2W C89A C88A 114.1(15) . . ?
C2W C89A C90A 124.6(16) . . ?
C90A C89A C88A 116.2(13) . . ?
C89A C90A C91A 118.7(15) . . ?
C89A C90A C92A 112.9(13) . . ?
C91A C90A C92A 113.2(14) . . ?
C82A C91A C90A 129.3(14) . . ?
C82A C91A C94A 110.9(13) . . ?
C90A C91A C94A 107.2(14) . . ?
C2J C92A C90A 127.2(14) . . ?
C2J C92A C93A 116.3(14) . . ?
C93A C92A C90A 102.1(12) . . ?
C1H C93A C92A 117.3(13) . . ?
C1H C93A C94A 119.7(13) . . ?
C92A C93A C94A 112.3(13) . . ?
C93A C94A C91A 105.2(12) . . ?
C95A C94A C91A 130.2(13) . . ?
C95A C94A C93A 113.5(14) . . ?
C94A C95A C3C 122.5(11) . . ?
C94A C95A C96A 108.1(12) . . ?
C96A C95A C3C 121.7(11) . . ?
C95A C96A C83A 127.8(10) . . ?
C97A C96A C83A 104.8(10) . . ?
C97A C96A C95A 117.9(11) . . ?
C96A C97A C1E 111.3(11) . . ?
C98A C97A C1E 114.0(12) . . ?
C98A C97A C96A 125.8(12) . . ?
C1B C98A C99A 111.4(12) . . ?
C97A C98A C1B 120.8(12) . . ?
C97A C98A C99A 118.9(13) . . ?
C2K C99A C1G 117.8(13) . . ?
C2K C99A C98A 128.0(15) . . ?
C98A C99A C1G 103.5(12) . . ?
C83 C82 C87 117.4(7) . . ?
C83 C82 C91 118.0(7) . . ?
C91 C82 C87 117.1(8) . . ?
C82 C83 C84 122.9(7) . . ?
C82 C83 C96 122.7(7) . . ?
C84 C83 C96 105.7(7) . . ?
C85 C84 C83 119.3(8) . . ?
C85 C84 C106 120.7(8) . . ?
C106 C84 C83 109.0(7) . . ?
C84 C85 C86 120.1(7) . . ?
C84 C85 C108 118.8(8) . . ?
C108 C85 C86 109.5(7) . . ?
C87 C86 C85 122.1(7) . . ?
C87 C86 C119 121.0(7) . . ?
C119 C86 C85 107.5(7) . . ?
C86 C87 C82 117.9(8) . . ?
C86 C87 C88 119.2(7) . . ?
C88 C87 C82 117.0(7) . . ?
C87 C88 C89 124.3(8) . . ?
C87 C88 C120 118.8(6) . . ?
C89 C88 C120 107.2(7) . . ?
C90 C89 C88 117.9(8) . . ?
C90 C89 C137 119.6(7) . . ?
C137 C89 C88 110.2(7) . . ?
C89 C90 C91 119.8(7) . . ?
C89 C90 C92 118.7(8) . . ?
C91 C90 C92 109.7(7) . . ?
C82 C91 C90 123.7(7) . . ?
C82 C91 C94 118.8(8) . . ?
C90 C91 C94 108.1(7) . . ?
C93 C92 C90 106.4(7) . . ?
C138 C92 C90 120.3(7) . . ?
C138 C92 C93 121.6(7) . . ?
C92 C93 C94 110.2(6) . . ?
C145 C93 C92 119.4(7) . . ?
C145 C93 C94 119.3(7) . . ?
C93 C94 C91 105.6(7) . . ?
C95 C94 C91 124.0(7) . . ?
C95 C94 C93 120.9(6) . . ?
C94 C95 C96 115.0(7) . . ?
C94 C95 C147 119.6(6) . . ?
C96 C95 C147 116.8(7) . . ?
C95 C96 C83 119.4(7) . . ?
C97 C96 C83 109.1(7) . . ?
C97 C96 C95 122.1(8) . . ?
C96 C97 C106 108.7(8) . . ?
C98 C97 C96 119.2(8) . . ?
C98 C97 C106 121.7(9) . . ?
C97 C98 C99 117.6(7) . . ?
C97 C98 C148 122.1(8) . . ?
C148 C98 C99 109.8(8) . . ?
C100 C99 C98 104.2(6) . . ?
C104 C99 C98 123.2(9) . . ?
C104 C99 C100 119.0(8) . . ?
C101 C100 C99 120.0(7) . . ?
C101 C100 C149 119.5(7) . . ?
C149 C100 C99 108.7(7) . . ?
C100 C101 C102 119.4(8) . . ?
C100 C101 C128 120.5(7) . . ?
C128 C101 C102 108.3(7) . . ?
C103 C102 C101 119.7(8) . . ?
C103 C102 C114 121.9(7) . . ?
C114 C102 C101 107.1(8) . . ?
C102 C103 C112 119.0(8) . . ?
C104 C103 C102 119.4(7) . . ?
C104 C103 C112 109.2(9) . . ?
C99 C104 C103 122.5(8) . . ?
C99 C104 C105 117.5(9) . . ?
C103 C104 C105 107.5(7) . . ?
C106 C105 C104 120.7(8) . . ?
C106 C105 C107 119.3(7) . . ?
C107 C105 C104 107.7(8) . . ?
C84 C106 C97 107.5(8) . . ?
C105 C106 C84 119.6(7) . . ?
C105 C106 C97 119.1(8) . . ?
C108 C107 C105 118.2(8) . . ?
C108 C107 C112 123.3(7) . . ?
C112 C107 C105 106.5(7) . . ?
C85 C108 C109 106.4(7) . . ?
C107 C108 C85 123.2(7) . . ?
C107 C108 C109 117.2(8) . . ?
C110 C109 C108 120.7(7) . . ?
C110 C109 C119 119.8(7) . . ?
C119 C109 C108 108.1(7) . . ?
C109 C110 C111 120.3(7) . . ?
C109 C110 C116 118.5(7) . . ?
C116 C110 C111 109.5(7) . . ?
C110 C111 C113 105.7(6) . . ?
C112 C111 C110 119.7(8) . . ?
C112 C111 C113 121.9(7) . . ?
C107 C112 C103 109.0(8) . . ?
C111 C112 C103 119.0(8) . . ?
C111 C112 C107 118.8(7) . . ?
C114 C113 C111 118.5(7) . . ?
C115 C113 C111 108.1(6) . . ?
C115 C113 C114 122.1(7) . . ?
C102 C114 C127 109.8(6) . . ?
C113 C114 C102 119.7(8) . . ?
C113 C114 C127 118.4(7) . . ?
C113 C115 C116 110.5(7) . . ?
C113 C115 C125 120.0(6) . . ?
C125 C115 C116 120.2(7) . . ?
C115 C116 C110 106.2(6) . . ?
C117 C116 C110 122.9(7) . . ?
C117 C116 C115 122.3(7) . . ?
C116 C117 C118 119.7(6) . . ?
C116 C117 C123 116.4(7) . . ?
C123 C117 C118 117.0(6) . . ?
C119 C118 C117 116.6(6) . . ?
C120 C118 C117 118.9(6) . . ?
C120 C118 C119 117.4(7) . . ?
C86 C119 C109 108.6(7) . . ?
C86 C119 C118 120.9(7) . . ?
C118 C119 C109 122.2(7) . . ?
C88 C120 C121 108.4(6) . . ?
C118 C120 C88 120.5(7) . . ?
C118 C120 C121 121.6(7) . . ?
C120 C121 C137 107.2(8) . . ?
C122 C121 C120 119.7(8) . . ?
C122 C121 C137 121.3(7) . . ?
C121 C122 C123 120.5(8) . . ?
C121 C122 C134 119.1(8) . . ?
C123 C122 C134 108.2(8) . . ?
C122 C123 C117 122.1(8) . . ?
C124 C123 C117 121.2(7) . . ?
C124 C123 C122 108.2(7) . . ?
C125 C124 C123 120.9(7) . . ?
C125 C124 C133 121.1(7) . . ?
C133 C124 C123 108.2(7) . . ?
C115 C125 C126 118.3(7) . . ?
C124 C125 C115 116.4(7) . . ?
C124 C125 C126 119.2(6) . . ?
C127 C126 C125 118.8(7) . . ?
C127 C126 C131 115.4(7) . . ?
C131 C126 C125 119.4(7) . . ?
C114 C127 C128 105.0(7) . . ?
C126 C127 C114 122.0(6) . . ?
C126 C127 C128 123.1(7) . . ?
C101 C128 C127 109.7(7) . . ?
C129 C128 C101 123.8(8) . . ?
C129 C128 C127 118.3(7) . . ?
C128 C129 C130 118.3(7) . . ?
C128 C129 C150 116.9(7) . . ?
C130 C129 C150 117.1(7) . . ?
C129 C130 C131 118.9(6) . . ?
C129 C130 C142 123.1(7) . . ?
C131 C130 C142 109.5(6) . . ?
C126 C131 C130 123.7(7) . . ?
C126 C131 C132 119.9(6) . . ?
C132 C131 C130 106.7(7) . . ?
C131 C132 C141 109.0(6) . . ?
C133 C132 C131 121.7(7) . . ?
C133 C132 C141 118.2(8) . . ?
C124 C133 C132 118.5(8) . . ?
C124 C133 C134 111.3(7) . . ?
C132 C133 C134 118.8(7) . . ?
C133 C134 C122 104.1(7) . . ?
C135 C134 C122 120.3(8) . . ?
C135 C134 C133 122.5(7) . . ?
C134 C135 C136 119.3(8) . . ?
C134 C135 C140 119.1(9) . . ?
C140 C135 C136 109.4(8) . . ?
C135 C136 C138 109.0(8) . . ?
C137 C136 C135 121.5(8) . . ?
C137 C136 C138 117.0(8) . . ?
C89 C137 C121 107.0(7) . . ?
C136 C137 C89 122.8(7) . . ?
C136 C137 C121 118.5(9) . . ?
C92 C138 C136 121.6(7) . . ?
C92 C138 C139 119.2(7) . . ?
C139 C138 C136 106.1(8) . . ?
C138 C139 C140 107.8(7) . . ?
C144 C139 C138 118.3(8) . . ?
C144 C139 C140 120.9(8) . . ?
C135 C140 C139 107.8(8) . . ?
C141 C140 C135 122.0(8) . . ?
C141 C140 C139 117.3(7) . . ?
C140 C141 C132 119.4(6) . . ?
C140 C141 C142 122.5(8) . . ?
C142 C141 C132 106.7(7) . . ?
C141 C142 C130 108.2(7) . . ?
C143 C142 C130 119.6(7) . . ?
C143 C142 C141 119.4(8) . . ?
C142 C143 C144 121.0(7) . . ?
C142 C143 C151 118.8(7) . . ?
C151 C143 C144 109.3(7) . . ?
C139 C144 C143 118.9(8) . . ?
C139 C144 C145 123.2(7) . . ?
C145 C144 C143 104.9(6) . . ?
C93 C145 C144 118.3(7) . . ?
C93 C145 C146 120.2(7) . . ?
C146 C145 C144 110.2(6) . . ?
C147 C146 C145 122.5(6) . . ?
C151 C146 C145 108.9(6) . . ?
C151 C146 C147 120.3(7) . . ?
C146 C147 C95 117.0(6) . . ?
C148 C147 C95 119.3(7) . . ?
C148 C147 C146 117.8(7) . . ?
C147 C148 C98 120.2(8) . . ?
C147 C148 C149 121.0(7) . . ?
C149 C148 C98 108.0(7) . . ?
C100 C149 C150 120.9(7) . . ?
C148 C149 C100 109.3(7) . . ?
C148 C149 C150 120.8(7) . . ?
C149 C150 C129 118.1(6) . . ?
C151 C150 C129 118.5(7) . . ?
C151 C150 C149 116.5(7) . . ?
C146 C151 C143 106.8(7) . . ?
C150 C151 C143 122.6(7) . . ?
C150 C151 C146 121.3(6) . . ?

loop_
_geom_bond_atom_site_label_1
_geom_bond_atom_site_label_2
_geom_bond_distance
_geom_bond_site_symmetry_2
_geom_bond_publ_flag
Cl1 C157 1.735(9) . ?
Cl2 C152 1.713(7) . ?
C152 C153 1.395(12) . ?
C152 C157 1.369(11) . ?
C153 H153 0.9500 . ?
C153 C154 1.362(13) . ?
C154 H154 0.9500 . ?
C154 C155 1.376(16) . ?
C155 H155 0.9500 . ?
C155 C156 1.429(15) . ?
C156 H156 0.9500 . ?
C156 C157 1.342(11) . ?
Cl3 C158 1.725(7) . ?
Cl4 C163 1.708(7) . ?
C158 C159 1.356(10) . ?
C158 C163 1.388(9) . ?
C159 H159 0.9500 . ?
C159 C160 1.342(11) . ?
C160 H160 0.9500 . ?
C160 C161 1.293(11) . ?
C161 H161 0.9500 . ?
C161 C162 1.387(11) . ?
C162 H162 0.9500 . ?
C162 C163 1.419(10) . ?
Cl5 C164 1.710(13) . ?
Cl6 C169 1.718(12) . ?
C164 C165 1.402(9) . ?
C164 C169 1.372(9) . ?
C165 H165 0.9500 . ?
C165 C166 1.412(9) . ?
C166 H166 0.9500 . ?
C166 C167 1.381(9) . ?
C167 H167 0.9500 . ?
C167 C168 1.410(9) . ?
C168 H168 0.9500 . ?
C168 C169 1.411(9) . ?
Cl7 C170 1.643(11) . ?
Cl8 C175 1.717(11) . ?
C170 C171 1.463(14) . ?
C170 C175 1.412(16) . ?
C171 H171 0.9500 . ?
C171 C172 1.333(15) . ?
C172 H172 0.9500 . ?
C172 C173 1.394(17) . ?
C173 H173 0.9500 . ?
C173 C174 1.304(15) . ?
C174 H174 0.9500 . ?
C174 C175 1.355(15) . ?
O1 C2 1.376(6) . ?
O1 C71 1.401(6) . ?
O2 C7 1.375(6) . ?
O2 C10 1.425(6) . ?
O3 C17 1.409(6) . ?
O3 C29 1.374(6) . ?
O4 C30 1.364(7) . ?
O4 C37 1.421(6) . ?
O5 C44 1.403(6) . ?
O5 C56 1.384(6) . ?
O6 C57 1.381(6) . ?
O6 C64 1.410(6) . ?
N1 C19 1.417(7) . ?
N1 C20 1.396(6) . ?
N1 C22 1.408(7) . ?
N2 C46 1.389(6) . ?
N2 C47 1.392(6) . ?
N2 C49 1.426(6) . ?
N3 C73 1.405(6) . ?
N3 C74 1.405(6) . ?
N3 C76 1.412(6) . ?
N4 C8 1.157(7) . ?
N5 C9 1.149(8) . ?
N6 C36 1.144(8) . ?
N7 C35 1.150(7) . ?
N8 C63 1.161(7) . ?
N9 C62 1.134(7) . ?
C1 H1A 0.9900 . ?
C1 H1B 0.9900 . ?
C1 C11 1.510(7) . ?
C1 C70 1.498(7) . ?
C2 C3 1.394(7) . ?
C2 C7 1.410(7) . ?
C3 H3 0.9500 . ?
C3 C4 1.386(8) . ?
C4 C5 1.422(8) . ?
C4 C8 1.432(8) . ?
C5 C6 1.395(8) . ?
C5 C9 1.409(9) . ?
C6 H6 0.9500 . ?
C6 C7 1.364(8) . ?
C10 C11 1.387(8) . ?
C10 C21 1.392(7) . ?
C11 C12 1.396(7) . ?
C12 H12 0.9500 . ?
C12 C13 1.402(7) . ?
C13 C14 1.448(7) . ?
C13 C20 1.381(8) . ?
C14 C15 1.368(7) . ?
C14 C19 1.396(8) . ?
C15 H15 0.9500 . ?
C15 C16 1.411(7) . ?
C16 C17 1.389(8) . ?
C16 C28 1.506(8) . ?
C17 C18 1.404(8) . ?
C18 H18 0.9500 . ?
C18 C19 1.387(7) . ?
C20 C21 1.401(7) . ?
C21 H21 0.9500 . ?
C22 C23 1.411(8) . ?
C22 C27 1.377(8) . ?
C23 H23 0.9500 . ?
C23 C24 1.365(9) . ?
C24 H24 0.9500 . ?
C24 C25 1.374(10) . ?
C25 H25 0.9500 . ?
C25 C26 1.397(11) . ?
C26 H26 0.9500 . ?
C26 C27 1.381(10) . ?
C27 H27 0.9500 . ?
C28 H28A 0.9900 . ?
C28 H28B 0.9900 . ?
C28 C38 1.518(7) . ?
C29 C30 1.412(8) . ?
C29 C34 1.380(8) . ?
C30 C31 1.409(7) . ?
C31 H31 0.9500 . ?
C31 C32 1.397(8) . ?
C32 C33 1.392(8) . ?
C32 C35 1.442(7) . ?
C33 C34 1.392(7) . ?
C33 C36 1.435(9) . ?
C34 H34 0.9500 . ?
C37 C38 1.407(7) . ?
C37 C48 1.381(7) . ?
C38 C39 1.385(7) . ?
C39 H39 0.9500 . ?
C39 C40 1.405(7) . ?
C40 C41 1.423(7) . ?
C40 C47 1.416(7) . ?
C41 C42 1.388(7) . ?
C41 C46 1.413(6) . ?
C42 H42 0.9500 . ?
C42 C43 1.371(7) . ?
C43 C44 1.413(7) . ?
C43 C55 1.524(7) . ?
C44 C45 1.397(7) . ?
C45 H45 0.9500 . ?
C45 C46 1.382(7) . ?
C47 C48 1.393(7) . ?
C48 H48 0.9500 . ?
C49 C50 1.375(7) . ?
C49 C54 1.393(8) . ?
C50 H50 0.9500 . ?
C50 C51 1.384(8) . ?
C51 H51 0.9500 . ?
C51 C52 1.357(9) . ?
C52 H52 0.9500 . ?
C52 C53 1.395(9) . ?
C53 H53 0.9500 . ?
C53 C54 1.404(8) . ?
C54 H54 0.9500 . ?
C55 H55A 0.9900 . ?
C55 H55B 0.9900 . ?
C55 C65 1.504(7) . ?
C56 C57 1.388(7) . ?
C56 C61 1.386(7) . ?
C57 C58 1.384(7) . ?
C58 H58 0.9500 . ?
C58 C59 1.392(7) . ?
C59 C60 1.391(8) . ?
C59 C62 1.447(8) . ?
C60 C61 1.397(7) . ?
C60 C63 1.429(8) . ?
C61 H61 0.9500 . ?
C64 C65 1.399(7) . ?
C64 C75 1.387(7) . ?
C65 C66 1.401(7) . ?
C66 H66 0.9500 . ?
C66 C67 1.389(7) . ?
C67 C68 1.460(7) . ?
C67 C74 1.403(6) . ?
C68 C69 1.372(7) . ?
C68 C73 1.402(7) . ?
C69 H69 0.9500 . ?
C69 C70 1.379(7) . ?
C70 C71 1.406(7) . ?
C71 C72 1.368(7) . ?
C72 H72 0.9500 . ?
C72 C73 1.393(7) . ?
C74 C75 1.390(7) . ?
C75 H75 0.9500 . ?
C76 C77 1.378(7) . ?
C76 C81 1.389(7) . ?
C77 H77 0.9500 . ?
C77 C78 1.385(7) . ?
C78 H78 0.9500 . ?
C78 C79 1.370(8) . ?
C79 H79 0.9500 . ?
C79 C80 1.356(8) . ?
C80 H80 0.9500 . ?
C80 C81 1.394(8) . ?
C81 H81 0.9500 . ?
O1A C2A 1.382(7) . ?
O1A C71A 1.421(6) . ?
O2A C7A 1.393(6) . ?
O2A C10A 1.415(6) . ?
O3A C17A 1.417(6) . ?
O3A C29A 1.381(6) . ?
O4A C30A 1.363(7) . ?
O4A C37A 1.425(6) . ?
O5A C44A 1.428(6) . ?
O5A C56A 1.387(6) . ?
O6A C57A 1.376(6) . ?
O6A C64A 1.407(6) . ?
N1A C19A 1.390(7) . ?
N1A C20A 1.414(6) . ?
N1A C22A 1.429(7) . ?
N2A C46A 1.418(7) . ?
N2A C47A 1.402(6) . ?
N2A C49A 1.417(6) . ?
N3A C73A 1.401(6) . ?
N3A C74A 1.398(7) . ?
N3A C76A 1.432(6) . ?
N4A C8A 1.140(8) . ?
N5A C9A 1.131(9) . ?
N6A C36A 1.148(9) . ?
N7A C35A 1.166(7) . ?
N8A C63A 1.147(8) . ?
N9A C62A 1.156(8) . ?
C1A H1AA 0.9900 . ?
C1A H1AB 0.9900 . ?
C1A C11A 1.514(7) . ?
C1A C70A 1.523(7) . ?
C2A C3A 1.392(8) . ?
C2A C7A 1.376(8) . ?
C3A H3A 0.9500 . ?
C3A C4A 1.362(8) . ?
C4A C5A 1.399(8) . ?
C4A C8A 1.448(9) . ?
C5A C6A 1.406(8) . ?
C5A C9A 1.430(10) . ?
C6A H6A 0.9500 . ?
C6A C7A 1.392(8) . ?
C10A C11A 1.395(8) . ?
C10A C21A 1.402(8) . ?
C11A C12A 1.393(7) . ?
C12A H12A 0.9500 . ?
C12A C13A 1.387(7) . ?
C13A C14A 1.465(7) . ?
C13A C20A 1.407(7) . ?
C14A C15A 1.383(7) . ?
C14A C19A 1.404(7) . ?
C15A H15A 0.9500 . ?
C15A C16A 1.397(7) . ?
C16A C17A 1.393(8) . ?
C16A C28A 1.497(8) . ?
C17A C18A 1.385(8) . ?
C18A H18A 0.9500 . ?
C18A C19A 1.395(7) . ?
C20A C21A 1.379(7) . ?
C21A H21A 0.9500 . ?
C22A C23A 1.409(8) . ?
C22A C27A 1.355(8) . ?
C23A H23A 0.9500 . ?
C23A C24A 1.379(10) . ?
C24A H24A 0.9500 . ?
C24A C25A 1.387(11) . ?
C25A H25A 0.9500 . ?
C25A C26A 1.338(10) . ?
C26A H26A 0.9500 . ?
C26A C27A 1.396(9) . ?
C27A H27A 0.9500 . ?
C28A H28C 0.9900 . ?
C28A H28D 0.9900 . ?
C28A C38A 1.513(7) . ?
C29A C30A 1.406(8) . ?
C29A C34A 1.361(8) . ?
C30A C31A 1.381(7) . ?
C31A H31A 0.9500 . ?
C31A C32A 1.368(8) . ?
C32A C33A 1.412(8) . ?
C32A C35A 1.433(8) . ?
C33A C34A 1.391(8) . ?
C33A C36A 1.457(10) . ?
C34A H34A 0.9500 . ?
C37A C38A 1.408(7) . ?
C37A C48A 1.364(7) . ?
C38A C39A 1.397(7) . ?
C39A H39A 0.9500 . ?
C39A C40A 1.377(7) . ?
C40A C41A 1.429(7) . ?
C40A C47A 1.401(7) . ?
C41A C42A 1.403(7) . ?
C41A C46A 1.407(6) . ?
C42A H42A 0.9500 . ?
C42A C43A 1.375(7) . ?
C43A C44A 1.389(7) . ?
C43A C55A 1.524(7) . ?
C44A C45A 1.378(7) . ?
C45A H45A 0.9500 . ?
C45A C46A 1.382(7) . ?
C47A C48A 1.393(7) . ?
C48A H48A 0.9500 . ?
C49A C50A 1.398(8) . ?
C49A C54A 1.376(8) . ?
C50A H50A 0.9500 . ?
C50A C51A 1.379(10) . ?
C51A H51A 0.9500 . ?
C51A C52A 1.379(13) . ?
C52A H52A 0.9500 . ?
C52A C53A 1.356(13) . ?
C53A H53A 0.9500 . ?
C53A C54A 1.408(9) . ?
C54A H54A 0.9500 . ?
C55A H55C 0.9900 . ?
C55A H55D 0.9900 . ?
C55A C65A 1.509(7) . ?
C56A C57A 1.389(7) . ?
C56A C61A 1.389(7) . ?
C57A C58A 1.400(7) . ?
C58A H58A 0.9500 . ?
C58A C59A 1.377(8) . ?
C59A C60A 1.404(8) . ?
C59A C62A 1.431(8) . ?
C60A C61A 1.386(8) . ?
C60A C63A 1.420(8) . ?
C61A H61A 0.9500 . ?
C64A C65A 1.407(7) . ?
C64A C75A 1.380(7) . ?
C65A C66A 1.374(7) . ?
C66A H66A 0.9500 . ?
C66A C67A 1.405(7) . ?
C67A C68A 1.437(7) . ?
C67A C74A 1.416(6) . ?
C68A C69A 1.393(7) . ?
C68A C73A 1.418(7) . ?
C69A H69A 0.9500 . ?
C69A C70A 1.378(7) . ?
C70A C71A 1.398(7) . ?
C71A C72A 1.370(7) . ?
C72A H72A 0.9500 . ?
C72A C73A 1.388(7) . ?
C74A C75A 1.369(7) . ?
C75A H75A 0.9500 . ?
C76A C77A 1.396(8) . ?
C76A C81A 1.387(8) . ?
C77A H77A 0.9500 . ?
C77A C78A 1.375(8) . ?
C78A H78A 0.9500 . ?
C78A C79A 1.362(9) . ?
C79A H79A 0.9500 . ?
C79A C80A 1.389(9) . ?
C80A H80A 0.9500 . ?
C80A C81A 1.390(8) . ?
C81A H81A 0.9500 . ?
C1B C2R 1.432(15) . ?
C1B C3C 1.517(15) . ?
C1B C98A 1.351(14) . ?
C1C C1L 1.438(9) . ?
C1C C1M 1.429(15) . ?
C1C C1T 1.381(9) . ?
C1D C2I 1.482(15) . ?
C1D C2P 1.483(15) . ?
C1D C2U 1.402(16) . ?
C1E C2Y 1.213(17) . ?
C1E C84A 1.433(9) . ?
C1E C97A 1.445(9) . ?
C1F C1T 1.430(9) . ?
C1F C1W 1.467(16) . ?
C1F C1Y 1.352(9) . ?
C1G C2R 1.353(15) . ?
C1G C2U 1.336(15) . ?
C1G C99A 1.492(17) . ?
C1H C2G 1.426(16) . ?
C1H C2X 1.450(16) . ?
C1H C93A 1.415(18) . ?
C1I C2H 1.566(17) . ?
C1I C2U 1.462(17) . ?
C1I C2V 1.450(19) . ?
C1J C2I 1.368(15) . ?
C1J C2R 1.437(15) . ?
C1J C3B 1.457(15) . ?
C1K C1P 1.464(15) . ?
C1K C1T 1.364(14) . ?
C1K C1V 1.331(16) . ?
C1L C2B 1.376(16) . ?
C1L C2C 1.385(9) . ?
C1M C2P 1.358(15) . ?
C1M C2Q 1.349(15) . ?
C1N C1Z 1.385(9) . ?
C1N C2L 1.425(9) . ?
C1N C2O 1.387(15) . ?
C1O C2D 1.345(9) . ?
C1O C2X 1.389(9) . ?
C1O C3B 1.614(15) . ?
C1P C1Z 1.396(15) . ?
C1P C2Q 1.361(16) . ?
C1Q C1R 1.363(9) . ?
C1Q C1X 1.442(9) . ?
C1Q C88A 1.530(18) . ?
C1R C1Y 1.401(16) . ?
C1R C2N 1.416(15) . ?
C1S C2B 1.494(18) . ?
C1S C2T 1.408(19) . ?
C1S C2Z 1.243(18) . ?
C1U C2E 1.372(17) . ?
C1U C2Y 1.373(18) . ?
C1U C2Z 1.71(2) . ?
C1V C1W 1.391(16) . ?
C1V C2O 1.395(16) . ?
C1W C1X 1.350(17) . ?
C1X C2W 1.457(18) . ?
C1Y C2C 1.414(9) . ?
C1Z C2D 1.431(9) . ?
C2B C2H 1.362(17) . ?
C2C C2T 1.404(17) . ?
C2D C2S 1.397(16) . ?
C2E C2M 1.428(17) . ?
C2E C85A 1.635(17) . ?
C2F C2J 1.487(17) . ?
C2F C2O 1.429(17) . ?
C2F C2W 1.491(18) . ?
C2G C3B 1.328(15) . ?
C2G C3C 1.321(14) . ?
C2H C2P 1.384(17) . ?
C2I C2S 1.306(15) . ?
C2J C2L 1.537(18) . ?
C2J C92A 1.349(17) . ?
C2K C2V 1.322(18) . ?
C2K C2Y 1.62(2) . ?
C2K C99A 1.264(17) . ?
C2L C2X 1.370(9) . ?
C2M C2N 1.523(18) . ?
C2M C2T 1.310(18) . ?
C2N C86A 1.471(16) . ?
C2Q C2S 1.557(16) . ?
C2V C2Z 1.304(19) . ?
C2W C89A 1.418(9) . ?
C3C C95A 1.534(16) . ?
C82A C83A 1.399(16) . ?
C82A C87A 1.445(9) . ?
C82A C91A 1.403(17) . ?
C83A C84A 1.412(9) . ?
C83A C96A 1.468(9) . ?
C84A C85A 1.413(14) . ?
C85A C86A 1.442(9) . ?
C86A C87A 1.402(9) . ?
C87A C88A 1.507(17) . ?
C88A C89A 1.455(18) . ?
C89A C90A 1.419(19) . ?
C90A C91A 1.440(9) . ?
C90A C92A 1.50(2) . ?
C91A C94A 1.505(19) . ?
C92A C93A 1.487(17) . ?
C93A C94A 1.498(17) . ?
C94A C95A 1.402(16) . ?
C95A C96A 1.410(14) . ?
C96A C97A 1.355(9) . ?
C97A C98A 1.341(9) . ?
C98A C99A 1.415(9) . ?
C82 C83 1.385(11) . ?
C82 C87 1.534(11) . ?
C82 C91 1.386(11) . ?
C83 C84 1.446(11) . ?
C83 C96 1.473(11) . ?
C84 C85 1.377(11) . ?
C84 C106 1.431(12) . ?
C85 C86 1.460(10) . ?
C85 C108 1.404(11) . ?
C86 C87 1.376(10) . ?
C86 C119 1.403(10) . ?
C87 C88 1.402(11) . ?
C88 C89 1.448(10) . ?
C88 C120 1.451(11) . ?
C89 C90 1.400(11) . ?
C89 C137 1.426(12) . ?
C90 C91 1.453(11) . ?
C90 C92 1.459(10) . ?
C91 C94 1.484(10) . ?
C92 C93 1.455(10) . ?
C92 C138 1.363(11) . ?
C93 C94 1.480(11) . ?
C93 C145 1.374(10) . ?
C94 C95 1.393(10) . ?
C95 C96 1.441(10) . ?
C95 C147 1.480(10) . ?
C96 C97 1.395(11) . ?
C97 C98 1.372(12) . ?
C97 C106 1.448(11) . ?
C98 C99 1.481(12) . ?
C98 C148 1.427(10) . ?
C99 C100 1.469(11) . ?
C99 C104 1.349(10) . ?
C100 C101 1.365(10) . ?
C100 C149 1.441(10) . ?
C101 C102 1.441(10) . ?
C101 C128 1.404(11) . ?
C102 C103 1.410(12) . ?
C102 C114 1.426(11) . ?
C103 C104 1.386(12) . ?
C103 C112 1.452(10) . ?
C104 C105 1.485(12) . ?
C105 C106 1.396(12) . ?
C105 C107 1.456(11) . ?
C107 C108 1.364(10) . ?
C107 C112 1.430(11) . ?
C108 C109 1.467(10) . ?
C109 C110 1.367(10) . ?
C109 C119 1.436(10) . ?
C110 C111 1.445(10) . ?
C110 C116 1.436(10) . ?
C111 C112 1.382(11) . ?
C111 C113 1.471(11) . ?
C113 C114 1.398(9) . ?
C113 C115 1.393(10) . ?
C114 C127 1.443(11) . ?
C115 C116 1.434(10) . ?
C115 C125 1.429(10) . ?
C116 C117 1.365(9) . ?
C117 C118 1.456(10) . ?
C117 C123 1.434(10) . ?
C118 C119 1.411(9) . ?
C118 C120 1.399(9) . ?
C120 C121 1.461(10) . ?
C121 C122 1.334(11) . ?
C121 C137 1.486(11) . ?
C122 C123 1.427(11) . ?
C122 C134 1.498(11) . ?
C123 C124 1.421(11) . ?
C124 C125 1.400(10) . ?
C124 C133 1.409(10) . ?
C125 C126 1.489(10) . ?
C126 C127 1.367(11) . ?
C126 C131 1.370(10) . ?
C127 C128 1.458(10) . ?
C128 C129 1.400(10) . ?
C129 C130 1.409(10) . ?
C129 C150 1.476(10) . ?
C130 C131 1.428(10) . ?
C130 C142 1.442(10) . ?
C131 C132 1.426(11) . ?
C132 C133 1.424(10) . ?
C132 C141 1.474(11) . ?
C133 C134 1.426(11) . ?
C134 C135 1.379(11) . ?
C135 C136 1.436(12) . ?
C135 C140 1.401(11) . ?
C136 C137 1.383(11) . ?
C136 C138 1.462(11) . ?
C138 C139 1.458(12) . ?
C139 C140 1.486(12) . ?
C139 C144 1.362(10) . ?
C140 C141 1.385(11) . ?
C141 C142 1.416(10) . ?
C142 C143 1.372(10) . ?
C143 C144 1.464(10) . ?
C143 C151 1.457(10) . ?
C144 C145 1.437(10) . ?
C145 C146 1.428(9) . ?
C146 C147 1.428(10) . ?
C146 C151 1.416(10) . ?
C147 C148 1.388(10) . ?
C148 C149 1.410(11) . ?
C149 C150 1.442(10) . ?
C150 C151 1.401(10) . ?

loop_
_geom_torsion_atom_site_label_1
_geom_torsion_atom_site_label_2
_geom_torsion_atom_site_label_3
_geom_torsion_atom_site_label_4
_geom_torsion
_geom_torsion_site_symmetry_1
_geom_torsion_site_symmetry_2
_geom_torsion_site_symmetry_3
_geom_torsion_site_symmetry_4
_geom_torsion_publ_flag
Cl2 C152 C153 C154 -179.7(8) . . . . ?
Cl2 C152 C157 Cl1 -1.0(10) . . . . ?
Cl2 C152 C157 C156 -177.4(7) . . . . ?
C152 C153 C154 C155 -1.2(17) . . . . ?
C153 C152 C157 Cl1 -179.4(7) . . . . ?
C153 C152 C157 C156 4.2(13) . . . . ?
C153 C154 C155 C156 1.0(17) . . . . ?
C154 C155 C156 C157 1.7(15) . . . . ?
C155 C156 C157 Cl1 179.1(7) . . . . ?
C155 C156 C157 C152 -4.3(13) . . . . ?
C157 C152 C153 C154 -1.3(15) . . . . ?
Cl3 C158 C159 C160 -177.4(6) . . . . ?
Cl3 C158 C163 Cl4 0.2(8) . . . . ?
Cl3 C158 C163 C162 179.7(5) . . . . ?
C158 C159 C160 C161 -2.6(12) . . . . ?
C159 C158 C163 Cl4 -178.4(5) . . . . ?
C159 C158 C163 C162 1.1(9) . . . . ?
C159 C160 C161 C162 1.4(12) . . . . ?
C160 C161 C162 C163 1.1(11) . . . . ?
C161 C162 C163 Cl4 177.3(5) . . . . ?
C161 C162 C163 C158 -2.3(9) . . . . ?
C163 C158 C159 C160 1.2(10) . . . . ?
Cl5 C164 C165 C166 -177.3(8) . . . . ?
Cl5 C164 C169 Cl6 0.6(11) . . . . ?
Cl5 C164 C169 C168 179.4(7) . . . . ?
C164 C165 C166 C167 -3.7(15) . . . . ?
C165 C164 C169 Cl6 179.7(6) . . . . ?
C165 C164 C169 C168 -1.5(13) . . . . ?
C165 C166 C167 C168 1.4(14) . . . . ?
C166 C167 C168 C169 0.5(13) . . . . ?
C167 C168 C169 Cl6 178.3(6) . . . . ?
C167 C168 C169 C164 -0.5(14) . . . . ?
C169 C164 C165 C166 3.6(14) . . . . ?
Cl7 C170 C171 C172 177.5(7) . . . . ?
Cl7 C170 C175 Cl8 -1.7(11) . . . . ?
Cl7 C170 C175 C174 -179.1(7) . . . . ?
C170 C171 C172 C173 3.5(14) . . . . ?
C171 C170 C175 Cl8 177.7(6) . . . . ?
C171 C170 C175 C174 0.3(14) . . . . ?
C171 C172 C173 C174 -3.7(16) . . . . ?
C172 C173 C174 C175 2.0(15) . . . . ?
C173 C174 C175 Cl8 -177.8(8) . . . . ?
C173 C174 C175 C170 -0.4(15) . . . . ?
C175 C170 C171 C172 -1.9(13) . . . . ?
O1 C2 C3 C4 -179.2(4) . . . . ?
O1 C2 C7 O2 1.7(7) . . . . ?
O1 C2 C7 C6 177.8(5) . . . . ?
O1 C71 C72 C73 179.9(4) . . . . ?
O2 C10 C11 C1 0.2(6) . . . . ?
O2 C10 C11 C12 -179.0(4) . . . . ?
O2 C10 C21 C20 177.8(4) . . . . ?
O3 C17 C18 C19 178.3(4) . . . . ?
O3 C29 C30 O4 -4.8(7) . . . . ?
O3 C29 C30 C31 170.4(4) . . . . ?
O3 C29 C34 C33 -173.4(5) . . . . ?
O4 C30 C31 C32 179.7(5) . . . . ?
O4 C37 C38 C28 -2.7(7) . . . . ?
O4 C37 C38 C39 179.1(4) . . . . ?
O4 C37 C48 C47 -179.6(4) . . . . ?
O5 C44 C45 C46 -179.9(4) . . . . ?
O5 C56 C57 O6 0.2(7) . . . . ?
O5 C56 C57 C58 177.9(5) . . . . ?
O5 C56 C61 C60 -177.7(5) . . . . ?
O6 C57 C58 C59 178.7(4) . . . . ?
O6 C64 C65 C55 -0.2(7) . . . . ?
O6 C64 C65 C66 179.8(4) . . . . ?
O6 C64 C75 C74 177.6(4) . . . . ?
N1 C20 C21 C10 -177.7(4) . . . . ?
N1 C22 C23 C24 -173.8(5) . . . . ?
N1 C22 C27 C26 176.1(5) . . . . ?
N2 C47 C48 C37 -173.5(5) . . . . ?
N2 C49 C50 C51 -179.7(6) . . . . ?
N2 C49 C54 C53 179.6(5) . . . . ?
N3 C74 C75 C64 -176.5(5) . . . . ?
N3 C76 C77 C78 -177.1(5) . . . . ?
N3 C76 C81 C80 177.0(5) . . . . ?
C1 C11 C12 C13 -178.0(4) . . . . ?
C1 C70 C71 O1 2.5(7) . . . . ?
C1 C70 C71 C72 179.2(5) . . . . ?
C2 O1 C71 C70 -104.2(5) . . . . ?
C2 O1 C71 C72 78.8(5) . . . . ?
C2 C3 C4 C5 1.9(8) . . . . ?
C2 C3 C4 C8 -178.5(5) . . . . ?
C3 C2 C7 O2 -173.6(4) . . . . ?
C3 C2 C7 C6 2.5(7) . . . . ?
C3 C4 C5 C6 1.4(8) . . . . ?
C3 C4 C5 C9 -176.4(5) . . . . ?
C4 C5 C6 C7 -2.8(8) . . . . ?
C5 C6 C7 O2 176.9(5) . . . . ?
C5 C6 C7 C2 0.9(8) . . . . ?
C7 O2 C10 C11 104.9(5) . . . . ?
C7 O2 C10 C21 -77.0(5) . . . . ?
C7 C2 C3 C4 -3.8(7) . . . . ?
C8 C4 C5 C6 -178.3(5) . . . . ?
C8 C4 C5 C9 3.9(8) . . . . ?
C9 C5 C6 C7 175.1(5) . . . . ?
C10 O2 C7 C2 -102.6(5) . . . . ?
C10 O2 C7 C6 81.4(6) . . . . ?
C10 C11 C12 C13 1.1(6) . . . . ?
C11 C1 C70 C69 -84.5(6) . . . . ?
C11 C1 C70 C71 92.8(6) . . . . ?
C11 C10 C21 C20 -4.2(7) . . . . ?
C11 C12 C13 C14 179.5(5) . . . . ?
C11 C12 C13 C20 -3.9(6) . . . . ?
C12 C13 C14 C15 -1.3(9) . . . . ?
C12 C13 C14 C19 178.2(4) . . . . ?
C12 C13 C20 N1 -178.2(4) . . . . ?
C12 C13 C20 C21 2.7(7) . . . . ?
C13 C14 C15 C16 -178.2(5) . . . . ?
C13 C14 C19 N1 -1.3(5) . . . . ?
C13 C14 C19 C18 176.6(4) . . . . ?
C13 C20 C21 C10 1.2(6) . . . . ?
C14 C13 C20 N1 -0.8(5) . . . . ?
C14 C13 C20 C21 -180.0(4) . . . . ?
C14 C15 C16 C17 1.2(6) . . . . ?
C14 C15 C16 C28 -177.8(4) . . . . ?
C15 C14 C19 N1 178.3(4) . . . . ?
C15 C14 C19 C18 -3.8(7) . . . . ?
C15 C16 C17 O3 -179.8(4) . . . . ?
C15 C16 C17 C18 -3.5(7) . . . . ?
C15 C16 C28 C38 -86.3(5) . . . . ?
C16 C17 C18 C19 2.1(7) . . . . ?
C16 C28 C38 C37 -95.4(6) . . . . ?
C16 C28 C38 C39 82.8(6) . . . . ?
C17 O3 C29 C30 105.2(6) . . . . ?
C17 O3 C29 C34 -81.1(6) . . . . ?
C17 C16 C28 C38 94.7(5) . . . . ?
C17 C18 C19 N1 179.1(4) . . . . ?
C17 C18 C19 C14 1.6(6) . . . . ?
C19 N1 C20 C13 0.0(5) . . . . ?
C19 N1 C20 C21 179.1(4) . . . . ?
C19 N1 C22 C23 -134.3(5) . . . . ?
C19 N1 C22 C27 48.0(7) . . . . ?
C19 C14 C15 C16 2.3(6) . . . . ?
C20 N1 C19 C14 0.8(5) . . . . ?
C20 N1 C19 C18 -176.9(4) . . . . ?
C20 N1 C22 C23 50.0(6) . . . . ?
C20 N1 C22 C27 -127.8(5) . . . . ?
C20 C13 C14 C15 -178.2(5) . . . . ?
C20 C13 C14 C19 1.3(5) . . . . ?
C21 C10 C11 C1 -177.8(4) . . . . ?
C21 C10 C11 C12 3.1(7) . . . . ?
C22 N1 C19 C14 -175.6(4) . . . . ?
C22 N1 C19 C18 6.7(7) . . . . ?
C22 N1 C20 C13 176.5(4) . . . . ?
C22 N1 C20 C21 -4.4(7) . . . . ?
C22 C23 C24 C25 -2.8(9) . . . . ?
C23 C22 C27 C26 -1.6(8) . . . . ?
C23 C24 C25 C26 -0.8(10) . . . . ?
C24 C25 C26 C27 3.1(10) . . . . ?
C25 C26 C27 C22 -1.9(10) . . . . ?
C27 C22 C23 C24 4.0(8) . . . . ?
C28 C16 C17 O3 -0.8(6) . . . . ?
C28 C16 C17 C18 175.5(4) . . . . ?
C28 C38 C39 C40 -177.3(5) . . . . ?
C29 O3 C17 C16 -102.9(5) . . . . ?
C29 O3 C17 C18 80.6(6) . . . . ?
C29 C30 C31 C32 4.3(8) . . . . ?
C30 O4 C37 C38 104.9(5) . . . . ?
C30 O4 C37 C48 -76.4(6) . . . . ?
C30 C29 C34 C33 0.3(8) . . . . ?
C30 C31 C32 C33 -2.1(8) . . . . ?
C30 C31 C32 C35 -180.0(5) . . . . ?
C31 C32 C33 C34 -1.1(8) . . . . ?
C31 C32 C33 C36 175.3(5) . . . . ?
C32 C33 C34 C29 2.0(8) . . . . ?
C34 C29 C30 O4 -178.6(5) . . . . ?
C34 C29 C30 C31 -3.5(7) . . . . ?
C35 C32 C33 C34 176.8(5) . . . . ?
C35 C32 C33 C36 -6.8(8) . . . . ?
C36 C33 C34 C29 -174.5(5) . . . . ?
C37 O4 C30 C29 -96.5(5) . . . . ?
C37 O4 C30 C31 88.3(5) . . . . ?
C37 C38 C39 C40 1.0(8) . . . . ?
C38 C37 C48 C47 -1.0(8) . . . . ?
C38 C39 C40 C41 172.7(5) . . . . ?
C38 C39 C40 C47 -1.8(8) . . . . ?
C39 C40 C41 C42 4.8(10) . . . . ?
C39 C40 C41 C46 -174.7(5) . . . . ?
C39 C40 C47 N2 176.1(4) . . . . ?
C39 C40 C47 C48 1.2(8) . . . . ?
C40 C41 C42 C43 -176.6(5) . . . . ?
C40 C41 C46 N2 -0.9(6) . . . . ?
C40 C41 C46 C45 177.3(5) . . . . ?
C40 C47 C48 C37 0.1(8) . . . . ?
C41 C40 C47 N2 0.4(6) . . . . ?
C41 C40 C47 C48 -174.5(5) . . . . ?
C41 C42 C43 C44 -0.4(7) . . . . ?
C41 C42 C43 C55 -178.8(5) . . . . ?
C42 C41 C46 N2 179.5(4) . . . . ?
C42 C41 C46 C45 -2.3(8) . . . . ?
C42 C43 C44 O5 -179.7(4) . . . . ?
C42 C43 C44 C45 -2.7(7) . . . . ?
C42 C43 C55 C65 -85.6(6) . . . . ?
C43 C44 C45 C46 3.1(8) . . . . ?
C43 C55 C65 C64 -95.6(6) . . . . ?
C43 C55 C65 C66 84.4(6) . . . . ?
C44 O5 C56 C57 101.3(5) . . . . ?
C44 O5 C56 C61 -81.4(6) . . . . ?
C44 C43 C55 C65 96.0(6) . . . . ?
C44 C45 C46 N2 177.2(5) . . . . ?
C44 C45 C46 C41 -0.6(7) . . . . ?
C46 N2 C47 C40 -1.0(6) . . . . ?
C46 N2 C47 C48 173.2(5) . . . . ?
C46 N2 C49 C50 -50.5(8) . . . . ?
C46 N2 C49 C54 125.1(6) . . . . ?
C46 C41 C42 C43 2.8(8) . . . . ?
C47 N2 C46 C41 1.2(6) . . . . ?
C47 N2 C46 C45 -176.8(5) . . . . ?
C47 N2 C49 C50 136.8(6) . . . . ?
C47 N2 C49 C54 -47.5(8) . . . . ?
C47 C40 C41 C42 179.8(6) . . . . ?
C47 C40 C41 C46 0.3(6) . . . . ?
C48 C37 C38 C28 178.7(5) . . . . ?
C48 C37 C38 C39 0.4(8) . . . . ?
C49 N2 C46 C41 -172.4(5) . . . . ?
C49 N2 C46 C45 9.6(9) . . . . ?
C49 N2 C47 C40 172.8(5) . . . . ?
C49 N2 C47 C48 -13.1(9) . . . . ?
C49 C50 C51 C52 -3.0(10) . . . . ?
C50 C49 C54 C53 -4.6(9) . . . . ?
C50 C51 C52 C53 1.3(11) . . . . ?
C51 C52 C53 C54 -1.4(10) . . . . ?
C52 C53 C54 C49 3.0(10) . . . . ?
C54 C49 C50 C51 4.7(9) . . . . ?
C55 C43 C44 O5 -1.2(7) . . . . ?
C55 C43 C44 C45 175.7(5) . . . . ?
C55 C65 C66 C67 -179.0(4) . . . . ?
C56 O5 C44 C43 -100.0(5) . . . . ?
C56 O5 C44 C45 83.0(6) . . . . ?
C56 C57 C58 C59 1.0(8) . . . . ?
C57 O6 C64 C65 104.6(5) . . . . ?
C57 O6 C64 C75 -78.7(5) . . . . ?
C57 C56 C61 C60 -0.5(8) . . . . ?
C57 C58 C59 C60 -2.9(8) . . . . ?
C57 C58 C59 C62 178.1(5) . . . . ?
C58 C59 C60 C61 3.1(8) . . . . ?
C58 C59 C60 C63 -177.9(5) . . . . ?
C59 C60 C61 C56 -1.4(8) . . . . ?
C61 C56 C57 O6 -177.0(5) . . . . ?
C61 C56 C57 C58 0.6(8) . . . . ?
C62 C59 C60 C61 -178.0(5) . . . . ?
C62 C59 C60 C63 1.0(8) . . . . ?
C63 C60 C61 C56 179.7(5) . . . . ?
C64 O6 C57 C56 -105.3(5) . . . . ?
C64 O6 C57 C58 77.0(6) . . . . ?
C64 C65 C66 C67 1.0(7) . . . . ?
C65 C64 C75 C74 -6.1(7) . . . . ?
C65 C66 C67 C68 176.6(5) . . . . ?
C65 C66 C67 C74 -2.2(7) . . . . ?
C66 C67 C68 C69 -1.6(9) . . . . ?
C66 C67 C68 C73 -177.4(5) . . . . ?
C66 C67 C74 N3 -179.8(4) . . . . ?
C66 C67 C74 C75 -0.7(7) . . . . ?
C67 C68 C69 C70 -174.4(5) . . . . ?
C67 C68 C73 N3 -3.6(5) . . . . ?
C67 C68 C73 C72 175.2(4) . . . . ?
C67 C74 C75 C64 4.6(7) . . . . ?
C68 C67 C74 N3 1.2(5) . . . . ?
C68 C67 C74 C75 -179.8(4) . . . . ?
C68 C69 C70 C1 178.7(4) . . . . ?
C68 C69 C70 C71 1.2(7) . . . . ?
C69 C68 C73 N3 180.0(4) . . . . ?
C69 C68 C73 C72 -1.3(7) . . . . ?
C69 C70 C71 O1 179.8(4) . . . . ?
C69 C70 C71 C72 -3.5(7) . . . . ?
C70 C1 C11 C10 -95.1(5) . . . . ?
C70 C1 C11 C12 84.0(6) . . . . ?
C70 C71 C72 C73 3.2(7) . . . . ?
C71 O1 C2 C3 -84.8(5) . . . . ?
C71 O1 C2 C7 99.9(5) . . . . ?
C71 C72 C73 N3 177.7(5) . . . . ?
C71 C72 C73 C68 -0.7(7) . . . . ?
C73 N3 C74 C67 -3.4(5) . . . . ?
C73 N3 C74 C75 177.7(5) . . . . ?
C73 N3 C76 C77 52.0(7) . . . . ?
C73 N3 C76 C81 -124.8(6) . . . . ?
C73 C68 C69 C70 1.0(7) . . . . ?
C74 N3 C73 C68 4.3(5) . . . . ?
C74 N3 C73 C72 -174.3(5) . . . . ?
C74 N3 C76 C77 -128.5(5) . . . . ?
C74 N3 C76 C81 54.7(7) . . . . ?
C74 C67 C68 C69 177.3(5) . . . . ?
C74 C67 C68 C73 1.5(5) . . . . ?
C75 C64 C65 C55 -176.7(5) . . . . ?
C75 C64 C65 C66 3.4(8) . . . . ?
C76 N3 C73 C68 -176.1(4) . . . . ?
C76 N3 C73 C72 5.3(8) . . . . ?
C76 N3 C74 C67 177.1(4) . . . . ?
C76 N3 C74 C75 -1.9(8) . . . . ?
C76 C77 C78 C79 1.7(9) . . . . ?
C77 C76 C81 C80 0.1(8) . . . . ?
C77 C78 C79 C80 -3.3(9) . . . . ?
C78 C79 C80 C81 3.3(9) . . . . ?
C79 C80 C81 C76 -1.7(8) . . . . ?
C81 C76 C77 C78 -0.1(8) . . . . ?
O1A C2A C3A C4A -179.4(5) . . . . ?
O1A C2A C7A O2A 4.5(8) . . . . ?
O1A C2A C7A C6A -179.8(5) . . . . ?
O1A C71A C72A C73A 179.3(4) . . . . ?
O2A C10A C11A C1A -3.1(6) . . . . ?
O2A C10A C11A C12A 178.6(4) . . . . ?
O2A C10A C21A C20A -178.2(4) . . . . ?
O3A C17A C18A C19A -178.4(4) . . . . ?
O3A C29A C30A O4A 0.5(7) . . . . ?
O3A C29A C30A C31A 174.6(4) . . . . ?
O3A C29A C34A C33A -177.7(5) . . . . ?
O4A C30A C31A C32A 177.2(5) . . . . ?
O4A C37A C38A C28A -2.2(7) . . . . ?
O4A C37A C38A C39A 179.6(4) . . . . ?
O4A C37A C48A C47A -178.5(5) . . . . ?
O5A C44A C45A C46A -179.4(4) . . . . ?
O5A C56A C57A O6A 3.6(8) . . . . ?
O5A C56A C57A C58A 177.3(5) . . . . ?
O5A C56A C61A C60A -176.6(5) . . . . ?
O6A C57A C58A C59A 172.3(5) . . . . ?
O6A C64A C65A C55A 5.0(7) . . . . ?
O6A C64A C65A C66A -177.2(4) . . . . ?
O6A C64A C75A C74A 176.6(5) . . . . ?
N1A C20A C21A C10A -177.8(4) . . . . ?
N1A C22A C23A C24A 176.8(5) . . . . ?
N1A C22A C27A C26A -177.1(5) . . . . ?
N2A C47A C48A C37A -175.9(5) . . . . ?
N2A C49A C50A C51A 179.8(6) . . . . ?
N2A C49A C54A C53A 178.4(6) . . . . ?
N3A C74A C75A C64A -177.8(5) . . . . ?
N3A C76A C77A C78A -173.8(5) . . . . ?
N3A C76A C81A C80A 173.4(5) . . . . ?
C1A C11A C12A C13A -178.5(4) . . . . ?
C1A C70A C71A O1A 1.7(7) . . . . ?
C1A C70A C71A C72A 178.5(5) . . . . ?
C2A O1A C71A C70A -103.8(5) . . . . ?
C2A O1A C71A C72A 79.2(5) . . . . ?
C2A C3A C4A C5A 0.9(10) . . . . ?
C2A C3A C4A C8A 179.0(6) . . . . ?
C3A C2A C7A O2A -171.2(5) . . . . ?
C3A C2A C7A C6A 4.5(8) . . . . ?
C3A C4A C5A C6A 0.9(10) . . . . ?
C3A C4A C5A C9A -177.4(7) . . . . ?
C4A C5A C6A C7A 0.0(10) . . . . ?
C5A C6A C7A O2A 173.1(5) . . . . ?
C5A C6A C7A C2A -2.7(9) . . . . ?
C7A O2A C10A C11A 104.8(5) . . . . ?
C7A O2A C10A C21A -80.0(6) . . . . ?
C7A C2A C3A C4A -3.6(9) . . . . ?
C8A C4A C5A C6A -177.3(6) . . . . ?
C8A C4A C5A C9A 4.4(11) . . . . ?
C9A C5A C6A C7A 178.4(6) . . . . ?
C10A O2A C7A C2A -105.5(6) . . . . ?
C10A O2A C7A C6A 78.7(7) . . . . ?
C10A C11A C12A C13A -0.2(6) . . . . ?
C11A C1A C70A C69A -80.9(6) . . . . ?
C11A C1A C70A C71A 97.6(6) . . . . ?
C11A C10A C21A C20A -3.5(7) . . . . ?
C11A C12A C13A C14A 176.6(4) . . . . ?
C11A C12A C13A C20A -3.3(6) . . . . ?
C12A C13A C14A C15A -0.1(8) . . . . ?
C12A C13A C14A C19A 178.8(4) . . . . ?
C12A C13A C20A N1A -178.4(4) . . . . ?
C12A C13A C20A C21A 3.5(6) . . . . ?
C13A C14A C15A C16A -179.0(4) . . . . ?
C13A C14A C19A N1A 0.3(5) . . . . ?
C13A C14A C19A C18A -178.7(4) . . . . ?
C13A C20A C21A C10A -0.1(6) . . . . ?
C14A C13A C20A N1A 1.7(5) . . . . ?
C14A C13A C20A C21A -176.5(4) . . . . ?
C14A C15A C16A C17A -1.6(6) . . . . ?
C14A C15A C16A C28A 178.5(4) . . . . ?
C15A C14A C19A N1A 179.5(4) . . . . ?
C15A C14A C19A C18A 0.4(6) . . . . ?
C15A C16A C17A O3A -179.2(4) . . . . ?
C15A C16A C17A C18A -1.5(7) . . . . ?
C15A C16A C28A C38A -85.2(5) . . . . ?
C16A C17A C18A C19A 3.9(7) . . . . ?
C16A C28A C38A C37A -92.8(6) . . . . ?
C16A C28A C38A C39A 85.4(6) . . . . ?
C17A O3A C29A C30A 100.7(6) . . . . ?
C17A O3A C29A C34A -82.9(6) . . . . ?
C17A C16A C28A C38A 94.9(5) . . . . ?
C17A C18A C19A N1A 177.9(4) . . . . ?
C17A C18A C19A C14A -3.3(6) . . . . ?
C19A N1A C20A C13A -1.5(5) . . . . ?
C19A N1A C20A C21A 176.4(5) . . . . ?
C19A N1A C22A C23A -49.0(6) . . . . ?
C19A N1A C22A C27A 127.1(6) . . . . ?
C19A C14A C15A C16A 2.1(6) . . . . ?
C20A N1A C19A C14A 0.7(5) . . . . ?
C20A N1A C19A C18A 179.6(5) . . . . ?
C20A N1A C22A C23A 136.8(5) . . . . ?
C20A N1A C22A C27A -47.1(7) . . . . ?
C20A C13A C14A C15A 179.8(5) . . . . ?
C20A C13A C14A C19A -1.2(5) . . . . ?
C21A C10A C11A C1A -178.0(4) . . . . ?
C21A C10A C11A C12A 3.7(7) . . . . ?
C22A N1A C19A C14A -174.3(4) . . . . ?
C22A N1A C19A C18A 4.6(7) . . . . ?
C22A N1A C20A C13A 173.5(4) . . . . ?
C22A N1A C20A C21A -8.6(7) . . . . ?
C22A C23A C24A C25A -0.7(10) . . . . ?
C23A C22A C27A C26A -1.2(8) . . . . ?
C23A C24A C25A C26A 1.1(11) . . . . ?
C24A C25A C26A C27A -1.7(11) . . . . ?
C25A C26A C27A C22A 1.7(10) . . . . ?
C27A C22A C23A C24A 0.7(8) . . . . ?
C28A C16A C17A O3A 0.7(6) . . . . ?
C28A C16A C17A C18A 178.4(4) . . . . ?
C28A C38A C39A C40A -178.8(5) . . . . ?
C29A O3A C17A C16A -105.3(5) . . . . ?
C29A O3A C17A C18A 76.9(6) . . . . ?
C29A C30A C31A C32A 3.2(8) . . . . ?
C30A O4A C37A C38A 105.2(5) . . . . ?
C30A O4A C37A C48A -77.8(6) . . . . ?
C30A C29A C34A C33A -1.3(8) . . . . ?
C30A C31A C32A C33A -1.5(8) . . . . ?
C30A C31A C32A C35A 177.0(5) . . . . ?
C31A C32A C33A C34A -1.7(8) . . . . ?
C31A C32A C33A C36A 178.2(5) . . . . ?
C32A C33A C34A C29A 3.1(8) . . . . ?
C34A C29A C30A O4A -175.9(5) . . . . ?
C34A C29A C30A C31A -1.8(8) . . . . ?
C35A C32A C33A C34A 179.8(5) . . . . ?
C35A C32A C33A C36A -0.3(8) . . . . ?
C36A C33A C34A C29A -176.9(5) . . . . ?
C37A O4A C30A C29A -102.0(5) . . . . ?
C37A O4A C30A C31A 84.0(6) . . . . ?
C37A C38A C39A C40A -0.5(7) . . . . ?
C38A C37A C48A C47A -1.8(8) . . . . ?
C38A C39A C40A C41A 172.6(5) . . . . ?
C38A C39A C40A C47A -2.5(8) . . . . ?
C39A C40A C41A C42A 3.3(10) . . . . ?
C39A C40A C41A C46A -176.9(6) . . . . ?
C39A C40A C47A N2A 179.0(5) . . . . ?
C39A C40A C47A C48A 3.5(8) . . . . ?
C40A C41A C42A C43A -176.6(5) . . . . ?
C40A C41A C46A N2A -0.5(6) . . . . ?
C40A C41A C46A C45A 178.1(5) . . . . ?
C40A C47A C48A C37A -1.4(8) . . . . ?
C41A C40A C47A N2A 2.7(6) . . . . ?
C41A C40A C47A C48A -172.7(5) . . . . ?
C41A C42A C43A C44A -1.4(7) . . . . ?
C41A C42A C43A C55A 179.3(5) . . . . ?
C42A C41A C46A N2A 179.3(4) . . . . ?
C42A C41A C46A C45A -2.0(8) . . . . ?
C42A C43A C44A O5A -179.1(4) . . . . ?
C42A C43A C44A C45A -2.5(8) . . . . ?
C42A C43A C55A C65A -83.3(6) . . . . ?
C43A C44A C45A C46A 4.0(8) . . . . ?
C43A C55A C65A C64A -99.3(6) . . . . ?
C43A C55A C65A C66A 83.0(6) . . . . ?
C44A O5A C56A C57A 98.7(5) . . . . ?
C44A O5A C56A C61A -86.9(6) . . . . ?
C44A C43A C55A C65A 97.5(6) . . . . ?
C44A C45A C46A N2A 176.7(5) . . . . ?
C44A C45A C46A C41A -1.6(8) . . . . ?
C46A N2A C47A C40A -3.1(6) . . . . ?
C46A N2A C47A C48A 171.9(5) . . . . ?
C46A N2A C49A C50A -46.7(8) . . . . ?
C46A N2A C49A C54A 132.4(6) . . . . ?
C46A C41A C42A C43A 3.6(7) . . . . ?
C47A N2A C46A C41A 2.2(6) . . . . ?
C47A N2A C46A C45A -176.3(5) . . . . ?
C47A N2A C49A C50A 137.7(6) . . . . ?
C47A N2A C49A C54A -43.1(8) . . . . ?
C47A C40A C41A C42A 178.8(5) . . . . ?
C47A C40A C41A C46A -1.3(6) . . . . ?
C48A C37A C38A C28A -179.0(5) . . . . ?
C48A C37A C38A C39A 2.7(8) . . . . ?
C49A N2A C46A C41A -174.0(5) . . . . ?
C49A N2A C46A C45A 7.5(9) . . . . ?
C49A N2A C47A C40A 173.2(5) . . . . ?
C49A N2A C47A C48A -11.8(9) . . . . ?
C49A C50A C51A C52A -0.2(11) . . . . ?
C50A C49A C54A C53A -2.5(9) . . . . ?
C50A C51A C52A C53A 1.7(13) . . . . ?
C51A C52A C53A C54A -3.5(12) . . . . ?
C52A C53A C54A C49A 3.9(10) . . . . ?
C54A C49A C50A C51A 0.7(10) . . . . ?
C55A C43A C44A O5A 0.2(7) . . . . ?
C55A C43A C44A C45A 176.8(5) . . . . ?
C55A C65A C66A C67A 179.1(5) . . . . ?
C56A O5A C44A C43A -100.3(5) . . . . ?
C56A O5A C44A C45A 82.9(5) . . . . ?
C56A C57A C58A C59A -1.5(8) . . . . ?
C57A O6A C64A C65A 98.5(5) . . . . ?
C57A O6A C64A C75A -80.7(6) . . . . ?
C57A C56A C61A C60A -2.2(9) . . . . ?
C57A C58A C59A C60A -0.8(8) . . . . ?
C57A C58A C59A C62A -177.7(5) . . . . ?
C58A C59A C60A C61A 1.6(9) . . . . ?
C58A C59A C60A C63A -177.0(6) . . . . ?
C59A C60A C61A C56A -0.1(9) . . . . ?
C61A C56A C57A O6A -170.7(5) . . . . ?
C61A C56A C57A C58A 2.9(8) . . . . ?
C62A C59A C60A C61A 178.5(6) . . . . ?
C62A C59A C60A C63A -0.1(9) . . . . ?
C63A C60A C61A C56A 178.4(6) . . . . ?
C64A O6A C57A C56A -106.7(5) . . . . ?
C64A O6A C57A C58A 79.6(6) . . . . ?
C64A C65A C66A C67A 1.3(7) . . . . ?
C65A C64A C75A C74A -2.6(8) . . . . ?
C65A C66A C67A C68A 177.5(5) . . . . ?
C65A C66A C67A C74A -3.9(7) . . . . ?
C66A C67A C68A C69A -3.8(10) . . . . ?
C66A C67A C68A C73A 180.0(5) . . . . ?
C66A C67A C74A N3A -178.6(4) . . . . ?
C66A C67A C74A C75A 3.4(8) . . . . ?
C67A C68A C69A C70A -174.8(5) . . . . ?
C67A C68A C73A N3A -2.4(6) . . . . ?
C67A C68A C73A C72A 175.3(5) . . . . ?
C67A C74A C75A C64A -0.2(8) . . . . ?
C68A C67A C74A N3A 0.4(6) . . . . ?
C68A C67A C74A C75A -177.7(5) . . . . ?
C68A C69A C70A C1A 179.6(4) . . . . ?
C68A C69A C70A C71A 1.0(7) . . . . ?
C69A C68A C73A N3A -179.3(4) . . . . ?
C69A C68A C73A C72A -1.6(7) . . . . ?
C69A C70A C71A O1A -179.8(4) . . . . ?
C69A C70A C71A C72A -3.0(7) . . . . ?
C70A C1A C11A C10A -92.5(5) . . . . ?
C70A C1A C11A C12A 85.8(5) . . . . ?
C70A C71A C72A C73A 2.5(8) . . . . ?
C71A O1A C2A C3A -88.9(6) . . . . ?
C71A O1A C2A C7A 95.4(6) . . . . ?
C71A C72A C73A N3A 177.0(5) . . . . ?
C71A C72A C73A C68A -0.2(7) . . . . ?
C73A N3A C74A C67A -1.9(6) . . . . ?
C73A N3A C74A C75A 176.0(5) . . . . ?
C73A N3A C76A C77A 55.1(7) . . . . ?
C73A N3A C76A C81A -121.3(6) . . . . ?
C73A C68A C69A C70A 1.1(7) . . . . ?
C74A N3A C73A C68A 2.7(6) . . . . ?
C74A N3A C73A C72A -174.8(5) . . . . ?
C74A N3A C76A C77A -131.1(6) . . . . ?
C74A N3A C76A C81A 52.5(8) . . . . ?
C74A C67A C68A C69A 177.5(6) . . . . ?
C74A C67A C68A C73A 1.3(6) . . . . ?
C75A C64A C65A C55A -175.8(5) . . . . ?
C75A C64A C65A C66A 2.0(8) . . . . ?
C76A N3A C73A C68A 177.5(5) . . . . ?
C76A N3A C73A C72A 0.0(9) . . . . ?
C76A N3A C74A C67A -176.4(5) . . . . ?
C76A N3A C74A C75A 1.4(9) . . . . ?
C76A C77A C78A C79A -0.2(9) . . . . ?
C77A C76A C81A C80A -2.9(9) . . . . ?
C77A C78A C79A C80A -1.9(10) . . . . ?
C78A C79A C80A C81A 1.6(9) . . . . ?
C79A C80A C81A C76A 0.8(9) . . . . ?
C81A C76A C77A C78A 2.6(9) . . . . ?
C1B C3C C95A C94A -149.2(10) . . . . ?
C1B C3C C95A C96A -3.4(12) . . . . ?
C1B C98A C99A C1G -1.6(11) . . . . ?
C1B C98A C99A C2K -144.4(14) . . . . ?
C1C C1L C2B C1S 144.1(11) . . . . ?
C1C C1L C2B C2H 2.0(19) . . . . ?
C1C C1L C2C C1Y 1.1(19) . . . . ?
C1C C1L C2C C2T -146.7(11) . . . . ?
C1C C1M C2P C1D -137.3(12) . . . . ?
C1C C1M C2P C2H 4.3(19) . . . . ?
C1C C1M C2Q C1P -2.9(17) . . . . ?
C1C C1M C2Q C2S 133.7(13) . . . . ?
C1D C2I C2S C2D 155.3(10) . . . . ?
C1D C2I C2S C2Q 10.7(16) . . . . ?
C1E C84A C85A C2E -1.9(16) . . . . ?
C1E C84A C85A C86A -136.4(13) . . . . ?
C1E C97A C98A C1B 147.1(10) . . . . ?
C1E C97A C98A C99A 2.5(15) . . . . ?
C1F C1W C1X C1Q 5.9(16) . . . . ?
C1F C1W C1X C2W 145.5(11) . . . . ?
C1F C1Y C2C C1L 8.5(17) . . . . ?
C1F C1Y C2C C2T 157.5(10) . . . . ?
C1H C2G C3B C1J -139.7(12) . . . . ?
C1H C2G C3B C1O -1.3(12) . . . . ?
C1H C2G C3C C1B 155.2(9) . . . . ?
C1H C2G C3C C95A 9.4(15) . . . . ?
C1H C93A C94A C91A -144.8(13) . . . . ?
C1H C93A C94A C95A 3.2(18) . . . . ?
C1I C2H C2P C1D 1.6(13) . . . . ?
C1I C2H C2P C1M -146.1(11) . . . . ?
C1I C2V C2Z C1S -17(4) . . . . ?
C1I C2V C2Z C1U -153.1(10) . . . . ?
C1J C2I C2S C2D 3.7(18) . . . . ?
C1J C2I C2S C2Q -141.0(11) . . . . ?
C1K C1P C1Z C1N 7.7(15) . . . . ?
C1K C1P C1Z C2D 142.1(10) . . . . ?
C1K C1P C2Q C1M 1.9(18) . . . . ?
C1K C1P C2Q C2S -144.5(10) . . . . ?
C1K C1V C1W C1F 2.7(14) . . . . ?
C1K C1V C1W C1X 144.9(13) . . . . ?
C1K C1V C2O C1N 1.7(17) . . . . ?
C1K C1V C2O C2F -142.5(13) . . . . ?
C1L C1C C1M C2P -4.0(16) . . . . ?
C1L C1C C1M C2Q -150.3(11) . . . . ?
C1L C1C C1T C1F 8.2(15) . . . . ?
C1L C1C C1T C1K 159.9(9) . . . . ?
C1L C2B C2H C1I 140.8(12) . . . . ?
C1L C2B C2H C2P -2(2) . . . . ?
C1L C2C C2T C1S 3.0(15) . . . . ?
C1L C2C C2T C2M 138.4(14) . . . . ?
C1M C1C C1L C2B 0.9(16) . . . . ?
C1M C1C C1L C2C 138.9(12) . . . . ?
C1M C1C C1T C1F -135.4(12) . . . . ?
C1M C1C C1T C1K 16.3(15) . . . . ?
C1M C2Q C2S C2D -144.5(13) . . . . ?
C1M C2Q C2S C2I 5(2) . . . . ?
C1N C1Z C2D C1O -5.4(15) . . . . ?
C1N C1Z C2D C2S 139.9(10) . . . . ?
C1N C2L C2X C1H -128.1(14) . . . . ?
C1N C2L C2X C1O 6.9(18) . . . . ?
C1O C2D C2S C2I -8.1(18) . . . . ?
C1O C2D C2S C2Q 139.3(10) . . . . ?
C1P C1K C1T C1C -17.0(16) . . . . ?
C1P C1K C1T C1F 136.0(12) . . . . ?
C1P C1K C1V C1W -141.6(10) . . . . ?
C1P C1K C1V C2O 2.0(18) . . . . ?
C1P C1Z C2D C1O -138.7(11) . . . . ?
C1P C1Z C2D C2S 6.6(13) . . . . ?
C1P C2Q C2S C2D -2.3(12) . . . . ?
C1P C2Q C2S C2I 147.3(12) . . . . ?
C1Q C1R C1Y C1F -5.7(15) . . . . ?
C1Q C1R C1Y C2C 139.1(14) . . . . ?
C1Q C1R C2N C2M -150.6(10) . . . . ?
C1Q C1R C2N C86A -14.6(14) . . . . ?
C1Q C1X C2W C2F 141.6(11) . . . . ?
C1Q C1X C2W C89A 5.5(15) . . . . ?
C1Q C88A C89A C2W 9.4(16) . . . . ?
C1Q C88A C89A C90A -146.3(13) . . . . ?
C1R C1Q C1X C1W -9.7(17) . . . . ?
C1R C1Q C1X C2W -153.7(10) . . . . ?
C1R C1Q C88A C87A 10.4(18) . . . . ?
C1R C1Q C88A C89A 146.0(12) . . . . ?
C1R C1Y C2C C1L -135.2(14) . . . . ?
C1R C1Y C2C C2T 13.7(17) . . . . ?
C1R C2N C86A C85A -144.5(10) . . . . ?
C1R C2N C86A C87A 4.2(17) . . . . ?
C1S C2B C2H C1I 1.1(18) . . . . ?
C1S C2B C2H C2P -141.6(13) . . . . ?
C1T C1C C1L C2B -147.4(12) . . . . ?
C1T C1C C1L C2C -9.4(16) . . . . ?
C1T C1C C1M C2P 139.1(13) . . . . ?
C1T C1C C1M C2Q -7.1(17) . . . . ?
C1T C1F C1W C1V -4.0(11) . . . . ?
C1T C1F C1W C1X -151.2(10) . . . . ?
C1T C1F C1Y C1R 142.8(11) . . . . ?
C1T C1F C1Y C2C -9.9(16) . . . . ?
C1T C1K C1P C1Z -140.5(12) . . . . ?
C1T C1K C1P C2Q 9.1(18) . . . . ?
C1T C1K C1V C1W 0.2(13) . . . . ?
C1T C1K C1V C2O 143.8(11) . . . . ?
C1U C2E C2M C2N -138.0(16) . . . . ?
C1U C2E C2M C2T 16(2) . . . . ?
C1U C2E C85A C84A 5.5(14) . . . . ?
C1U C2E C85A C86A 144.3(10) . . . . ?
C1V C1K C1P C1Z -6.9(16) . . . . ?
C1V C1K C1P C2Q 142.7(12) . . . . ?
C1V C1K C1T C1C -156.3(10) . . . . ?
C1V C1K C1T C1F -3.4(13) . . . . ?
C1V C1W C1X C1Q -136.3(14) . . . . ?
C1V C1W C1X C2W 3.3(19) . . . . ?
C1W C1F C1T C1C 154.1(10) . . . . ?
C1W C1F C1T C1K 4.5(12) . . . . ?
C1W C1F C1Y C1R 1.7(15) . . . . ?
C1W C1F C1Y C2C -151.1(11) . . . . ?
C1W C1V C2O C1N 143.3(11) . . . . ?
C1W C1V C2O C2F -0.9(18) . . . . ?
C1W C1X C2W C2F -2.6(17) . . . . ?
C1W C1X C2W C89A -138.7(13) . . . . ?
C1X C1Q C1R C1Y 9.9(17) . . . . ?
C1X C1Q C1R C2N 156.8(10) . . . . ?
C1X C1Q C88A C87A -141.1(12) . . . . ?
C1X C1Q C88A C89A -5.5(13) . . . . ?
C1X C2W C89A C88A -9.7(17) . . . . ?
C1X C2W C89A C90A 143.6(15) . . . . ?
C1Y C1F C1T C1C 1.7(17) . . . . ?
C1Y C1F C1T C1K -147.9(11) . . . . ?
C1Y C1F C1W C1V 144.9(11) . . . . ?
C1Y C1F C1W C1X -2.2(16) . . . . ?
C1Y C1R C2N C2M 1.4(13) . . . . ?
C1Y C1R C2N C86A 137.4(11) . . . . ?
C1Y C2C C2T C1S -148.7(11) . . . . ?
C1Y C2C C2T C2M -13.3(17) . . . . ?
C1Z C1N C2L C2J -149.0(10) . . . . ?
C1Z C1N C2L C2X -9.0(18) . . . . ?
C1Z C1N C2O C1V -0.5(17) . . . . ?
C1Z C1N C2O C2F 148.7(11) . . . . ?
C1Z C1P C2Q C1M 153.2(11) . . . . ?
C1Z C1P C2Q C2S 6.8(13) . . . . ?
C1Z C2D C2S C2I -150.1(11) . . . . ?
C1Z C2D C2S C2Q -2.6(12) . . . . ?
C2B C1L C2C C1Y 146.2(12) . . . . ?
C2B C1L C2C C2T -1.6(14) . . . . ?
C2B C1S C2T C2C -3.0(14) . . . . ?
C2B C1S C2T C2M -139.2(13) . . . . ?
C2B C1S C2Z C1U 146.4(11) . . . . ?
C2B C1S C2Z C2V 15(4) . . . . ?
C2B C2H C2P C1D 146.7(12) . . . . ?
C2B C2H C2P C1M -1(2) . . . . ?
C2C C1L C2B C1S -0.5(13) . . . . ?
C2C C1L C2B C2H -142.6(12) . . . . ?
C2D C1O C2X C1H 136.8(13) . . . . ?
C2D C1O C2X C2L -4.4(18) . . . . ?
C2D C1O C3B C1J 0.0(11) . . . . ?
C2D C1O C3B C2G -146.3(9) . . . . ?
C2E C1U C2Y C1E -2(3) . . . . ?
C2E C1U C2Y C2K -143.9(12) . . . . ?
C2E C1U C2Z C1S -5.0(17) . . . . ?
C2E C1U C2Z C2V 152.4(13) . . . . ?
C2E C2M C2N C1R 147.7(10) . . . . ?
C2E C2M C2N C86A 5.9(13) . . . . ?
C2E C2M C2T C1S -11.2(18) . . . . ?
C2E C2M C2T C2C -140.5(13) . . . . ?
C2E C85A C86A C2N 4.2(11) . . . . ?
C2E C85A C86A C87A -147.8(10) . . . . ?
C2F C2J C2L C1N -2.6(13) . . . . ?
C2F C2J C2L C2X -151.4(10) . . . . ?
C2F C2J C92A C90A 7(2) . . . . ?
C2F C2J C92A C93A 138.6(13) . . . . ?
C2F C2W C89A C88A -145.0(13) . . . . ?
C2F C2W C89A C90A 8(2) . . . . ?
C2G C1H C2X C1O 4.1(12) . . . . ?
C2G C1H C2X C2L 136.5(12) . . . . ?
C2G C1H C93A C92A -136.0(13) . . . . ?
C2G C1H C93A C94A 6(2) . . . . ?
C2G C3C C95A C94A -1.1(17) . . . . ?
C2G C3C C95A C96A 144.6(11) . . . . ?
C2H C1I C2U C1D -2.8(12) . . . . ?
C2H C1I C2U C1G 144.0(10) . . . . ?
C2H C1I C2V C2K -136.9(14) . . . . ?
C2H C1I C2V C2Z 7.7(18) . . . . ?
C2I C1D C2P C1M 3.1(18) . . . . ?
C2I C1D C2P C2H -143.5(11) . . . . ?
C2I C1D C2U C1G 5.0(16) . . . . ?
C2I C1D C2U C1I 146.5(9) . . . . ?
C2I C1J C2R C1B -138.1(10) . . . . ?
C2I C1J C2R C1G 5.8(15) . . . . ?
C2I C1J C3B C1O -3.9(13) . . . . ?
C2I C1J C3B C2G 129.2(13) . . . . ?
C2J C2F C2O C1N -7.0(14) . . . . ?
C2J C2F C2O C1V 138.9(12) . . . . ?
C2J C2F C2W C1X -133.7(12) . . . . ?
C2J C2F C2W C89A -3(2) . . . . ?
C2J C2L C2X C1H 12.3(16) . . . . ?
C2J C2L C2X C1O 147.3(10) . . . . ?
C2J C92A C93A C1H 3.0(19) . . . . ?
C2J C92A C93A C94A -141.4(14) . . . . ?
C2K C2V C2Z C1S 121(3) . . . . ?
C2K C2V C2Z C1U -15(2) . . . . ?
C2L C1N C1Z C1P 137.0(10) . . . . ?
C2L C1N C1Z C2D 7.2(15) . . . . ?
C2L C1N C2O C1V -144.2(10) . . . . ?
C2L C1N C2O C2F 5.1(13) . . . . ?
C2L C2J C92A C90A -127.9(16) . . . . ?
C2L C2J C92A C93A 4(2) . . . . ?
C2M C2E C85A C84A -139.5(10) . . . . ?
C2M C2E C85A C86A -0.7(12) . . . . ?
C2M C2N C86A C85A -5.9(11) . . . . ?
C2M C2N C86A C87A 142.7(11) . . . . ?
C2N C1R C1Y C1F -152.5(8) . . . . ?
C2N C1R C1Y C2C -7.8(16) . . . . ?
C2N C2M C2T C1S 139.1(14) . . . . ?
C2N C2M C2T C2C 10(2) . . . . ?
C2N C86A C87A C82A -135.1(13) . . . . ?
C2N C86A C87A C88A 13.0(15) . . . . ?
C2O C1N C1Z C1P -4.2(16) . . . . ?
C2O C1N C1Z C2D -133.9(11) . . . . ?
C2O C1N C2L C2J -1.4(13) . . . . ?
C2O C1N C2L C2X 138.6(14) . . . . ?
C2O C1V C1W C1F -143.7(11) . . . . ?
C2O C1V C1W C1X -1.5(19) . . . . ?
C2O C2F C2J C2L 5.6(13) . . . . ?
C2O C2F C2J C92A -140.3(13) . . . . ?
C2O C2F C2W C1X 0.4(16) . . . . ?
C2O C2F C2W C89A 130.9(14) . . . . ?
C2P C1D C2I C1J 137.4(11) . . . . ?
C2P C1D C2I C2S -14.7(15) . . . . ?
C2P C1D C2U C1G -137.4(12) . . . . ?
C2P C1D C2U C1I 4.1(13) . . . . ?
C2P C1M C2Q C1P -152.7(11) . . . . ?
C2P C1M C2Q C2S -16.1(18) . . . . ?
C2Q C1M C2P C1D 11.4(17) . . . . ?
C2Q C1M C2P C2H 153.0(12) . . . . ?
C2Q C1P C1Z C1N -143.2(11) . . . . ?
C2Q C1P C1Z C2D -8.9(14) . . . . ?
C2R C1B C3C C2G -7.3(13) . . . . ?
C2R C1B C3C C95A 142.0(9) . . . . ?
C2R C1B C98A C97A -145.6(10) . . . . ?
C2R C1B C98A C99A 1.4(11) . . . . ?
C2R C1G C2U C1D -3.6(18) . . . . ?
C2R C1G C2U C1I -144.4(11) . . . . ?
C2R C1G C99A C2K 148.6(12) . . . . ?
C2R C1G C99A C98A 1.2(11) . . . . ?
C2R C1J C2I C1D -4.0(14) . . . . ?
C2R C1J C2I C2S 146.5(11) . . . . ?
C2R C1J C3B C1O -150.9(7) . . . . ?
C2R C1J C3B C2G -17.8(14) . . . . ?
C2T C1S C2B C1L 2.3(15) . . . . ?
C2T C1S C2B C2H 145.2(12) . . . . ?
C2T C1S C2Z C1U 10(2) . . . . ?
C2T C1S C2Z C2V -122(3) . . . . ?
C2T C2M C2N C1R -3.2(17) . . . . ?
C2T C2M C2N C86A -145.0(13) . . . . ?
C2U C1D C2I C1J -0.9(13) . . . . ?
C2U C1D C2I C2S -152.9(10) . . . . ?
C2U C1D C2P C1M 143.1(12) . . . . ?
C2U C1D C2P C2H -3.5(13) . . . . ?
C2U C1G C2R C1B 145.3(10) . . . . ?
C2U C1G C2R C1J -2.0(16) . . . . ?
C2U C1G C99A C2K 5.3(17) . . . . ?
C2U C1G C99A C98A -142.1(11) . . . . ?
C2U C1I C2H C2B -145.0(12) . . . . ?
C2U C1I C2H C2P 0.6(13) . . . . ?
C2U C1I C2V C2K -4(2) . . . . ?
C2U C1I C2V C2Z 140.3(13) . . . . ?
C2V C1I C2H C2B -3.9(18) . . . . ?
C2V C1I C2H C2P 141.6(13) . . . . ?
C2V C1I C2U C1D -143.0(12) . . . . ?
C2V C1I C2U C1G 3.8(17) . . . . ?
C2V C2K C2Y C1E -149.9(13) . . . . ?
C2V C2K C2Y C1U 5.4(15) . . . . ?
C2V C2K C99A C1G -6(2) . . . . ?
C2V C2K C99A C98A 132.4(17) . . . . ?
C2W C2F C2J C2L 142.1(12) . . . . ?
C2W C2F C2J C92A -3.8(19) . . . . ?
C2W C2F C2O C1N -144.5(10) . . . . ?
C2W C2F C2O C1V 1.4(17) . . . . ?
C2W C89A C90A C91A -141.7(17) . . . . ?
C2W C89A C90A C92A -6(2) . . . . ?
C2X C1H C2G C3B -1.4(13) . . . . ?
C2X C1H C2G C3C -153.7(10) . . . . ?
C2X C1H C93A C92A -1.8(18) . . . . ?
C2X C1H C93A C94A 139.9(12) . . . . ?
C2X C1O C2D C1Z 4.2(19) . . . . ?
C2X C1O C2D C2S -134.2(14) . . . . ?
C2X C1O C3B C1J 150.0(9) . . . . ?
C2X C1O C3B C2G 3.7(10) . . . . ?
C2Y C1E C84A C83A -151.5(12) . . . . ?
C2Y C1E C84A C85A -3.0(18) . . . . ?
C2Y C1E C97A C96A 136.6(15) . . . . ?
C2Y C1E C97A C98A -13(2) . . . . ?
C2Y C1U C2E C2M 126.5(17) . . . . ?
C2Y C1U C2E C85A -4.4(17) . . . . ?
C2Y C1U C2Z C1S -139.2(15) . . . . ?
C2Y C1U C2Z C2V 18.2(16) . . . . ?
C2Y C2K C2V C1I 142.3(12) . . . . ?
C2Y C2K C2V C2Z 9(2) . . . . ?
C2Y C2K C99A C1G -139.9(11) . . . . ?
C2Y C2K C99A C98A -2(2) . . . . ?
C2Z C1S C2B C1L -146.2(13) . . . . ?
C2Z C1S C2B C2H -3.3(19) . . . . ?
C2Z C1S C2T C2C 134.9(18) . . . . ?
C2Z C1S C2T C2M -1(3) . . . . ?
C2Z C1U C2E C2M -8(2) . . . . ?
C2Z C1U C2E C85A -138.5(10) . . . . ?
C2Z C1U C2Y C1E 127(2) . . . . ?
C2Z C1U C2Y C2K -14.4(15) . . . . ?
C3B C1J C2I C1D -148.3(9) . . . . ?
C3B C1J C2I C2S 2.2(15) . . . . ?
C3B C1J C2R C1B 9.8(11) . . . . ?
C3B C1J C2R C1G 153.7(9) . . . . ?
C3B C1O C2D C1Z 144.0(9) . . . . ?
C3B C1O C2D C2S 5.6(14) . . . . ?
C3B C1O C2X C1H -5.0(12) . . . . ?
C3B C1O C2X C2L -146.2(9) . . . . ?
C3B C2G C3C C1B 1.7(14) . . . . ?
C3B C2G C3C C95A -144.0(11) . . . . ?
C3C C1B C2R C1G -147.9(9) . . . . ?
C3C C1B C2R C1J 0.5(13) . . . . ?
C3C C1B C98A C97A 0.9(15) . . . . ?
C3C C1B C98A C99A 147.9(9) . . . . ?
C3C C2G C3B C1J 12.0(17) . . . . ?
C3C C2G C3B C1O 150.4(9) . . . . ?
C3C C95A C96A C83A -134.0(12) . . . . ?
C3C C95A C96A C97A 6.9(14) . . . . ?
C82A C83A C84A C1E 150.6(12) . . . . ?
C82A C83A C84A C85A -2.6(17) . . . . ?
C82A C83A C96A C95A -4.9(17) . . . . ?
C82A C83A C96A C97A -149.7(10) . . . . ?
C82A C87A C88A C1Q 128.9(13) . . . . ?
C82A C87A C88A C89A 2(2) . . . . ?
C82A C91A C94A C93A 146.9(12) . . . . ?
C82A C91A C94A C95A 6(2) . . . . ?
C83A C82A C87A C86A -4.1(19) . . . . ?
C83A C82A C87A C88A -148.0(12) . . . . ?
C83A C82A C91A C90A 144.8(16) . . . . ?
C83A C82A C91A C94A 8(2) . . . . ?
C83A C84A C85A C2E 143.5(10) . . . . ?
C83A C84A C85A C86A 8.9(16) . . . . ?
C83A C96A C97A C1E -2.8(12) . . . . ?
C83A C96A C97A C98A 142.1(11) . . . . ?
C84A C1E C2Y C1U 6(3) . . . . ?
C84A C1E C2Y C2K 143.9(11) . . . . ?
C84A C1E C97A C96A 7.8(14) . . . . ?
C84A C1E C97A C98A -141.6(10) . . . . ?
C84A C83A C96A C95A 141.5(12) . . . . ?
C84A C83A C96A C97A -3.3(13) . . . . ?
C84A C85A C86A C2N 139.3(11) . . . . ?
C84A C85A C86A C87A -12.7(16) . . . . ?
C85A C2E C2M C2N -3.1(12) . . . . ?
C85A C2E C2M C2T 151.2(11) . . . . ?
C85A C86A C87A C82A 10.3(18) . . . . ?
C85A C86A C87A C88A 158.4(10) . . . . ?
C86A C87A C88A C1Q -19.0(15) . . . . ?
C86A C87A C88A C89A -145.9(13) . . . . ?
C87A C82A C83A C84A 0.2(18) . . . . ?
C87A C82A C83A C96A 141.6(12) . . . . ?
C87A C82A C91A C90A -7(2) . . . . ?
C87A C82A C91A C94A -143.6(12) . . . . ?
C87A C88A C89A C2W 144.4(13) . . . . ?
C87A C88A C89A C90A -11(2) . . . . ?
C88A C1Q C1R C1Y -139.5(13) . . . . ?
C88A C1Q C1R C2N 7.4(15) . . . . ?
C88A C1Q C1X C1W 144.2(12) . . . . ?
C88A C1Q C1X C2W 0.2(14) . . . . ?
C88A C89A C90A C91A 11(2) . . . . ?
C88A C89A C90A C92A 147.0(13) . . . . ?
C89A C90A C91A C82A -2(3) . . . . ?
C89A C90A C91A C94A 135.7(15) . . . . ?
C89A C90A C92A C2J -2(2) . . . . ?
C89A C90A C92A C93A -139.1(13) . . . . ?
C90A C91A C94A C93A 0.9(17) . . . . ?
C90A C91A C94A C95A -139.6(15) . . . . ?
C90A C92A C93A C1H 145.6(12) . . . . ?
C90A C92A C93A C94A 1.2(16) . . . . ?
C91A C82A C83A C84A -150.6(13) . . . . ?
C91A C82A C83A C96A -9.2(19) . . . . ?
C91A C82A C87A C86A 150.6(13) . . . . ?
C91A C82A C87A C88A 6.7(18) . . . . ?
C91A C90A C92A C2J 136.3(16) . . . . ?
C91A C90A C92A C93A -0.7(17) . . . . ?
C91A C94A C95A C3C 132.6(15) . . . . ?
C91A C94A C95A C96A -17.2(19) . . . . ?
C92A C2J C2L C1N 137.4(15) . . . . ?
C92A C2J C2L C2X -11.4(19) . . . . ?
C92A C90A C91A C82A -137.7(17) . . . . ?
C92A C90A C91A C94A -0.1(18) . . . . ?
C92A C93A C94A C91A -1.3(16) . . . . ?
C92A C93A C94A C95A 146.6(12) . . . . ?
C93A C1H C2G C3B 140.2(13) . . . . ?
C93A C1H C2G C3C -12.1(17) . . . . ?
C93A C1H C2X C1O -139.6(12) . . . . ?
C93A C1H C2X C2L -7.2(19) . . . . ?
C93A C94A C95A C3C -5.3(17) . . . . ?
C93A C94A C95A C96A -155.1(10) . . . . ?
C94A C95A C96A C83A 16.1(16) . . . . ?
C94A C95A C96A C97A 157.0(10) . . . . ?
C95A C96A C97A C1E -151.8(10) . . . . ?
C95A C96A C97A C98A -6.8(17) . . . . ?
C96A C83A C84A C1E 7.8(13) . . . . ?
C96A C83A C84A C85A -145.4(10) . . . . ?
C96A C97A C98A C1B 2.9(17) . . . . ?
C96A C97A C98A C99A -141.7(12) . . . . ?
C97A C1E C2Y C1U -124(2) . . . . ?
C97A C1E C2Y C2K 14(2) . . . . ?
C97A C1E C84A C83A -9.2(13) . . . . ?
C97A C1E C84A C85A 139.3(12) . . . . ?
C97A C98A C99A C1G 146.1(10) . . . . ?
C97A C98A C99A C2K 3(2) . . . . ?
C98A C1B C2R C1G -0.5(10) . . . . ?
C98A C1B C2R C1J 147.9(9) . . . . ?
C98A C1B C3C C2G -149.8(10) . . . . ?
C98A C1B C3C C95A -0.5(12) . . . . ?
C99A C1G C2R C1B -0.4(11) . . . . ?
C99A C1G C2R C1J -147.7(9) . . . . ?
C99A C1G C2U C1D 136.6(13) . . . . ?
C99A C1G C2U C1I -4.2(15) . . . . ?
C99A C2K C2V C1I 5(2) . . . . ?
C99A C2K C2V C2Z -128(2) . . . . ?
C99A C2K C2Y C1E -6.5(19) . . . . ?
C99A C2K C2Y C1U 148.8(13) . . . . ?
C82 C83 C84 C85 4.5(11) . . . . ?
C82 C83 C84 C106 148.7(7) . . . . ?
C82 C83 C96 C95 0.5(11) . . . . ?
C82 C83 C96 C97 -146.7(8) . . . . ?
C82 C87 C88 C89 -1.5(10) . . . . ?
C82 C87 C88 C120 140.1(6) . . . . ?
C82 C91 C94 C93 147.5(7) . . . . ?
C82 C91 C94 C95 1.2(11) . . . . ?
C83 C82 C87 C86 1.8(9) . . . . ?
C83 C82 C87 C88 -151.0(7) . . . . ?
C83 C82 C91 C90 153.2(7) . . . . ?
C83 C82 C91 C94 10.7(11) . . . . ?
C83 C84 C85 C86 0.9(11) . . . . ?
C83 C84 C85 C108 140.2(7) . . . . ?
C83 C84 C106 C97 -2.2(9) . . . . ?
C83 C84 C106 C105 -142.2(7) . . . . ?
C83 C96 C97 C98 142.5(7) . . . . ?
C83 C96 C97 C106 -3.1(9) . . . . ?
C84 C83 C96 C95 148.9(7) . . . . ?
C84 C83 C96 C97 1.7(8) . . . . ?
C84 C85 C86 C87 -4.8(10) . . . . ?
C84 C85 C86 C119 141.8(7) . . . . ?
C84 C85 C108 C107 -2.3(11) . . . . ?
C84 C85 C108 C109 -142.0(6) . . . . ?
C85 C84 C106 C97 141.4(7) . . . . ?
C85 C84 C106 C105 1.4(11) . . . . ?
C85 C86 C87 C82 3.3(10) . . . . ?
C85 C86 C87 C88 155.6(6) . . . . ?
C85 C86 C119 C109 0.2(7) . . . . ?
C85 C86 C119 C118 -148.7(6) . . . . ?
C85 C108 C109 C110 142.2(6) . . . . ?
C85 C108 C109 C119 -1.1(7) . . . . ?
C86 C85 C108 C107 140.9(7) . . . . ?
C86 C85 C108 C109 1.2(7) . . . . ?
C86 C87 C88 C89 -154.0(7) . . . . ?
C86 C87 C88 C120 -12.3(9) . . . . ?
C87 C82 C83 C84 -5.8(10) . . . . ?
C87 C82 C83 C96 137.3(7) . . . . ?
C87 C82 C91 C90 4.2(10) . . . . ?
C87 C82 C91 C94 -138.3(7) . . . . ?
C87 C86 C119 C109 147.3(6) . . . . ?
C87 C86 C119 C118 -1.6(9) . . . . ?
C87 C88 C89 C90 2.4(11) . . . . ?
C87 C88 C89 C137 144.7(7) . . . . ?
C87 C88 C120 C118 -0.1(9) . . . . ?
C87 C88 C120 C121 -146.8(6) . . . . ?
C88 C89 C90 C91 -0.1(10) . . . . ?
C88 C89 C90 C92 139.2(7) . . . . ?
C88 C89 C137 C121 0.3(8) . . . . ?
C88 C89 C137 C136 -141.9(7) . . . . ?
C88 C120 C121 C122 142.7(7) . . . . ?
C88 C120 C121 C137 -0.5(7) . . . . ?
C89 C88 C120 C118 147.4(6) . . . . ?
C89 C88 C120 C121 0.7(7) . . . . ?
C89 C90 C91 C82 -3.3(11) . . . . ?
C89 C90 C91 C94 142.5(7) . . . . ?
C89 C90 C92 C93 -142.7(7) . . . . ?
C89 C90 C92 C138 1.0(10) . . . . ?
C90 C89 C137 C121 141.9(7) . . . . ?
C90 C89 C137 C136 -0.3(11) . . . . ?
C90 C91 C94 C93 -0.3(7) . . . . ?
C90 C91 C94 C95 -146.6(7) . . . . ?
C90 C92 C93 C94 -0.6(8) . . . . ?
C90 C92 C93 C145 143.0(6) . . . . ?
C90 C92 C138 C136 -2.7(11) . . . . ?
C90 C92 C138 C139 -138.3(7) . . . . ?
C91 C82 C83 C84 -154.7(7) . . . . ?
C91 C82 C83 C96 -11.7(11) . . . . ?
C91 C82 C87 C86 151.1(7) . . . . ?
C91 C82 C87 C88 -1.7(9) . . . . ?
C91 C90 C92 C93 0.4(8) . . . . ?
C91 C90 C92 C138 144.0(7) . . . . ?
C91 C94 C95 C96 -11.9(10) . . . . ?
C91 C94 C95 C147 135.1(7) . . . . ?
C92 C90 C91 C82 -145.9(7) . . . . ?
C92 C90 C91 C94 0.0(8) . . . . ?
C92 C93 C94 C91 0.6(8) . . . . ?
C92 C93 C94 C95 148.1(6) . . . . ?
C92 C93 C145 C144 1.3(9) . . . . ?
C92 C93 C145 C146 -138.8(6) . . . . ?
C92 C138 C139 C140 140.7(7) . . . . ?
C92 C138 C139 C144 -0.9(10) . . . . ?
C93 C92 C138 C136 135.4(7) . . . . ?
C93 C92 C138 C139 -0.2(10) . . . . ?
C93 C94 C95 C96 -153.3(6) . . . . ?
C93 C94 C95 C147 -6.3(9) . . . . ?
C93 C145 C146 C147 -5.6(9) . . . . ?
C93 C145 C146 C151 142.8(6) . . . . ?
C94 C93 C145 C144 141.6(6) . . . . ?
C94 C93 C145 C146 1.6(9) . . . . ?
C94 C95 C96 C83 10.9(10) . . . . ?
C94 C95 C96 C97 153.7(7) . . . . ?
C94 C95 C147 C146 2.4(8) . . . . ?
C94 C95 C147 C148 -149.8(6) . . . . ?
C95 C96 C97 C98 -3.7(11) . . . . ?
C95 C96 C97 C106 -149.2(7) . . . . ?
C95 C147 C148 C98 -0.8(9) . . . . ?
C95 C147 C148 C149 139.4(6) . . . . ?
C96 C83 C84 C85 -143.8(7) . . . . ?
C96 C83 C84 C106 0.4(8) . . . . ?
C96 C95 C147 C146 148.8(6) . . . . ?
C96 C95 C147 C148 -3.4(9) . . . . ?
C96 C97 C98 C99 -142.1(7) . . . . ?
C96 C97 C98 C148 -0.9(11) . . . . ?
C96 C97 C106 C84 3.3(9) . . . . ?
C96 C97 C106 C105 143.5(7) . . . . ?
C97 C98 C99 C100 143.5(6) . . . . ?
C97 C98 C99 C104 3.7(11) . . . . ?
C97 C98 C148 C147 3.1(10) . . . . ?
C97 C98 C148 C149 -141.6(7) . . . . ?
C98 C97 C106 C84 -141.2(8) . . . . ?
C98 C97 C106 C105 -1.0(11) . . . . ?
C98 C99 C100 C101 -141.3(6) . . . . ?
C98 C99 C100 C149 1.3(7) . . . . ?
C98 C99 C104 C103 133.6(9) . . . . ?
C98 C99 C104 C105 -3.7(11) . . . . ?
C98 C148 C149 C100 -1.4(7) . . . . ?
C98 C148 C149 C150 146.0(5) . . . . ?
C99 C98 C148 C147 147.0(6) . . . . ?
C99 C98 C148 C149 2.3(7) . . . . ?
C99 C100 C101 C102 0.2(9) . . . . ?
C99 C100 C101 C128 138.9(7) . . . . ?
C99 C100 C149 C148 0.0(7) . . . . ?
C99 C100 C149 C150 -147.4(6) . . . . ?
C99 C104 C105 C106 1.3(10) . . . . ?
C99 C104 C105 C107 143.2(7) . . . . ?
C100 C99 C104 C103 -0.7(11) . . . . ?
C100 C99 C104 C105 -138.0(7) . . . . ?
C100 C101 C102 C103 -0.8(9) . . . . ?
C100 C101 C102 C114 143.5(7) . . . . ?
C100 C101 C128 C127 -142.7(6) . . . . ?
C100 C101 C128 C129 5.0(10) . . . . ?
C100 C149 C150 C129 4.0(8) . . . . ?
C100 C149 C150 C151 154.5(5) . . . . ?
C101 C100 C149 C148 142.8(6) . . . . ?
C101 C100 C149 C150 -4.5(9) . . . . ?
C101 C102 C103 C104 0.7(10) . . . . ?
C101 C102 C103 C112 138.9(7) . . . . ?
C101 C102 C114 C113 -142.4(7) . . . . ?
C101 C102 C114 C127 -0.4(8) . . . . ?
C101 C128 C129 C130 -153.9(6) . . . . ?
C101 C128 C129 C150 -5.3(9) . . . . ?
C102 C101 C128 C127 0.0(8) . . . . ?
C102 C101 C128 C129 147.7(6) . . . . ?
C102 C103 C104 C99 0.1(11) . . . . ?
C102 C103 C104 C105 141.0(7) . . . . ?
C102 C103 C112 C107 -140.7(7) . . . . ?
C102 C103 C112 C111 0.0(11) . . . . ?
C102 C114 C127 C126 -146.2(7) . . . . ?
C102 C114 C127 C128 0.4(8) . . . . ?
C103 C102 C114 C113 0.9(10) . . . . ?
C103 C102 C114 C127 142.9(7) . . . . ?
C103 C104 C105 C106 -141.8(7) . . . . ?
C103 C104 C105 C107 0.1(8) . . . . ?
C104 C99 C100 C101 0.5(10) . . . . ?
C104 C99 C100 C149 143.2(7) . . . . ?
C104 C103 C112 C107 1.4(8) . . . . ?
C104 C103 C112 C111 142.1(7) . . . . ?
C104 C105 C106 C84 136.4(7) . . . . ?
C104 C105 C106 C97 1.0(10) . . . . ?
C104 C105 C107 C108 -143.2(7) . . . . ?
C104 C105 C107 C112 0.7(8) . . . . ?
C105 C107 C108 C85 2.5(10) . . . . ?
C105 C107 C108 C109 138.3(7) . . . . ?
C105 C107 C112 C103 -1.3(8) . . . . ?
C105 C107 C112 C111 -142.1(6) . . . . ?
C106 C84 C85 C86 -139.0(7) . . . . ?
C106 C84 C85 C108 0.3(10) . . . . ?
C106 C97 C98 C99 -1.2(10) . . . . ?
C106 C97 C98 C148 140.1(7) . . . . ?
C106 C105 C107 C108 -0.7(10) . . . . ?
C106 C105 C107 C112 143.3(7) . . . . ?
C107 C105 C106 C84 -1.2(10) . . . . ?
C107 C105 C106 C97 -136.6(7) . . . . ?
C107 C108 C109 C110 -0.4(9) . . . . ?
C107 C108 C109 C119 -143.6(6) . . . . ?
C108 C85 C86 C87 -147.5(7) . . . . ?
C108 C85 C86 C119 -0.9(7) . . . . ?
C108 C107 C112 C103 140.4(7) . . . . ?
C108 C107 C112 C111 -0.4(10) . . . . ?
C108 C109 C110 C111 -0.3(9) . . . . ?
C108 C109 C110 C116 -139.4(6) . . . . ?
C108 C109 C119 C86 0.5(7) . . . . ?
C108 C109 C119 C118 148.9(5) . . . . ?
C109 C110 C111 C112 0.6(9) . . . . ?
C109 C110 C111 C113 -141.8(6) . . . . ?
C109 C110 C116 C115 143.5(6) . . . . ?
C109 C110 C116 C117 -4.8(8) . . . . ?
C110 C109 C119 C86 -143.1(6) . . . . ?
C110 C109 C119 C118 5.3(8) . . . . ?
C110 C111 C112 C103 -137.2(7) . . . . ?
C110 C111 C112 C107 -0.3(9) . . . . ?
C110 C111 C113 C114 143.2(6) . . . . ?
C110 C111 C113 C115 -1.2(7) . . . . ?
C110 C116 C117 C118 4.9(8) . . . . ?
C110 C116 C117 C123 155.0(5) . . . . ?
C111 C110 C116 C115 0.3(7) . . . . ?
C111 C110 C116 C117 -147.9(6) . . . . ?
C111 C113 C114 C102 -1.7(10) . . . . ?
C111 C113 C114 C127 -140.5(7) . . . . ?
C111 C113 C115 C116 1.5(7) . . . . ?
C111 C113 C115 C125 148.2(6) . . . . ?
C112 C103 C104 C99 -141.8(7) . . . . ?
C112 C103 C104 C105 -0.9(8) . . . . ?
C112 C107 C108 C85 -135.0(8) . . . . ?
C112 C107 C108 C109 0.7(9) . . . . ?
C112 C111 C113 C114 1.8(10) . . . . ?
C112 C111 C113 C115 -142.7(7) . . . . ?
C113 C111 C112 C103 -0.9(11) . . . . ?
C113 C111 C112 C107 136.0(7) . . . . ?
C113 C114 C127 C126 -3.7(11) . . . . ?
C113 C114 C127 C128 142.9(7) . . . . ?
C113 C115 C116 C110 -1.1(7) . . . . ?
C113 C115 C116 C117 147.3(6) . . . . ?
C113 C115 C125 C124 -157.1(6) . . . . ?
C113 C115 C125 C126 -4.6(9) . . . . ?
C114 C102 C103 C104 -138.2(7) . . . . ?
C114 C102 C103 C112 0.0(11) . . . . ?
C114 C113 C115 C116 -141.4(7) . . . . ?
C114 C113 C115 C125 5.3(10) . . . . ?
C114 C127 C128 C101 -0.3(8) . . . . ?
C114 C127 C128 C129 -149.9(6) . . . . ?
C115 C113 C114 C102 137.5(7) . . . . ?
C115 C113 C114 C127 -1.2(11) . . . . ?
C115 C116 C117 C118 -138.4(6) . . . . ?
C115 C116 C117 C123 11.7(9) . . . . ?
C115 C125 C126 C127 -0.1(9) . . . . ?
C115 C125 C126 C131 -150.7(7) . . . . ?
C116 C110 C111 C112 143.0(6) . . . . ?
C116 C110 C111 C113 0.5(7) . . . . ?
C116 C115 C125 C124 -13.6(9) . . . . ?
C116 C115 C125 C126 138.9(6) . . . . ?
C116 C117 C118 C119 0.1(7) . . . . ?
C116 C117 C118 C120 149.9(5) . . . . ?
C116 C117 C123 C122 -155.7(6) . . . . ?
C116 C117 C123 C124 -11.5(9) . . . . ?
C117 C118 C119 C86 139.6(6) . . . . ?
C117 C118 C119 C109 -5.1(7) . . . . ?
C117 C118 C120 C88 -138.2(6) . . . . ?
C117 C118 C120 C121 4.1(8) . . . . ?
C117 C123 C124 C125 -1.5(10) . . . . ?
C117 C123 C124 C133 -147.7(6) . . . . ?
C118 C117 C123 C122 -4.7(8) . . . . ?
C118 C117 C123 C124 139.5(6) . . . . ?
C118 C120 C121 C122 -3.5(9) . . . . ?
C118 C120 C121 C137 -146.8(6) . . . . ?
C119 C86 C87 C82 -138.9(7) . . . . ?
C119 C86 C87 C88 13.3(9) . . . . ?
C119 C109 C110 C111 138.7(6) . . . . ?
C119 C109 C110 C116 -0.4(8) . . . . ?
C119 C118 C120 C88 11.4(8) . . . . ?
C119 C118 C120 C121 153.7(6) . . . . ?
C120 C88 C89 C90 -142.9(7) . . . . ?
C120 C88 C89 C137 -0.6(8) . . . . ?
C120 C118 C119 C86 -10.7(8) . . . . ?
C120 C118 C119 C109 -155.4(5) . . . . ?
C120 C121 C122 C123 -1.3(10) . . . . ?
C120 C121 C122 C134 -139.3(6) . . . . ?
C120 C121 C137 C89 0.1(7) . . . . ?
C120 C121 C137 C136 144.2(6) . . . . ?
C121 C122 C123 C117 5.5(9) . . . . ?
C121 C122 C123 C124 -142.7(7) . . . . ?
C121 C122 C134 C133 142.9(7) . . . . ?
C121 C122 C134 C135 0.9(10) . . . . ?
C122 C121 C137 C89 -142.4(7) . . . . ?
C122 C121 C137 C136 1.7(10) . . . . ?
C122 C123 C124 C125 147.1(6) . . . . ?
C122 C123 C124 C133 0.9(7) . . . . ?
C122 C134 C135 C136 -0.9(10) . . . . ?
C122 C134 C135 C140 137.7(7) . . . . ?
C123 C117 C118 C119 -149.9(5) . . . . ?
C123 C117 C118 C120 0.0(7) . . . . ?
C123 C122 C134 C133 0.3(7) . . . . ?
C123 C122 C134 C135 -141.7(7) . . . . ?
C123 C124 C125 C115 13.8(9) . . . . ?
C123 C124 C125 C126 -138.4(7) . . . . ?
C123 C124 C133 C132 142.2(7) . . . . ?
C123 C124 C133 C134 -0.7(8) . . . . ?
C124 C125 C126 C127 151.6(7) . . . . ?
C124 C125 C126 C131 1.0(10) . . . . ?
C124 C133 C134 C122 0.3(7) . . . . ?
C124 C133 C134 C135 141.3(7) . . . . ?
C125 C115 C116 C110 -147.8(6) . . . . ?
C125 C115 C116 C117 0.7(10) . . . . ?
C125 C124 C133 C132 -3.8(10) . . . . ?
C125 C124 C133 C134 -146.8(7) . . . . ?
C125 C126 C127 C114 4.2(10) . . . . ?
C125 C126 C127 C128 -136.4(7) . . . . ?
C125 C126 C131 C130 136.5(7) . . . . ?
C125 C126 C131 C132 -4.8(10) . . . . ?
C126 C127 C128 C101 145.9(7) . . . . ?
C126 C127 C128 C129 -3.8(10) . . . . ?
C126 C131 C132 C133 4.4(10) . . . . ?
C126 C131 C132 C141 147.4(6) . . . . ?
C127 C126 C131 C130 -15.1(10) . . . . ?
C127 C126 C131 C132 -156.4(7) . . . . ?
C127 C128 C129 C130 -8.8(9) . . . . ?
C127 C128 C129 C150 139.8(6) . . . . ?
C128 C101 C102 C103 -144.0(7) . . . . ?
C128 C101 C102 C114 0.3(8) . . . . ?
C128 C129 C130 C131 9.2(9) . . . . ?
C128 C129 C130 C142 153.7(6) . . . . ?
C128 C129 C150 C149 0.8(8) . . . . ?
C128 C129 C150 C151 -149.2(6) . . . . ?
C129 C130 C131 C126 3.2(10) . . . . ?
C129 C130 C131 C132 148.7(6) . . . . ?
C129 C130 C142 C141 -147.3(6) . . . . ?
C129 C130 C142 C143 -6.0(9) . . . . ?
C129 C150 C151 C143 -3.9(8) . . . . ?
C129 C150 C151 C146 138.2(6) . . . . ?
C130 C129 C150 C149 149.8(6) . . . . ?
C130 C129 C150 C151 -0.2(8) . . . . ?
C130 C131 C132 C133 -142.6(7) . . . . ?
C130 C131 C132 C141 0.4(7) . . . . ?
C130 C142 C143 C144 -138.6(6) . . . . ?
C130 C142 C143 C151 1.7(9) . . . . ?
C131 C126 C127 C114 156.0(7) . . . . ?
C131 C126 C127 C128 15.4(10) . . . . ?
C131 C130 C142 C141 0.0(8) . . . . ?
C131 C130 C142 C143 141.3(6) . . . . ?
C131 C132 C133 C124 -0.1(11) . . . . ?
C131 C132 C133 C134 140.1(7) . . . . ?
C131 C132 C141 C140 -144.7(7) . . . . ?
C131 C132 C141 C142 -0.3(8) . . . . ?
C132 C133 C134 C122 -142.6(6) . . . . ?
C132 C133 C134 C135 -1.6(10) . . . . ?
C132 C141 C142 C130 0.2(7) . . . . ?
C132 C141 C142 C143 -141.2(6) . . . . ?
C133 C124 C125 C115 155.6(6) . . . . ?
C133 C124 C125 C126 3.4(10) . . . . ?
C133 C132 C141 C140 -0.2(10) . . . . ?
C133 C132 C141 C142 144.1(6) . . . . ?
C133 C134 C135 C136 -135.9(8) . . . . ?
C133 C134 C135 C140 2.6(11) . . . . ?
C134 C122 C123 C117 147.5(6) . . . . ?
C134 C122 C123 C124 -0.7(7) . . . . ?
C134 C135 C136 C137 1.4(11) . . . . ?
C134 C135 C136 C138 142.0(7) . . . . ?
C134 C135 C140 C139 -142.7(7) . . . . ?
C134 C135 C140 C141 -2.5(11) . . . . ?
C135 C136 C137 C89 136.5(8) . . . . ?
C135 C136 C137 C121 -1.7(10) . . . . ?
C135 C136 C138 C92 -139.9(8) . . . . ?
C135 C136 C138 C139 0.7(8) . . . . ?
C135 C140 C141 C132 1.3(11) . . . . ?
C135 C140 C141 C142 -137.3(7) . . . . ?
C136 C135 C140 C139 -0.5(8) . . . . ?
C136 C135 C140 C141 139.8(8) . . . . ?
C136 C138 C139 C140 -1.0(7) . . . . ?
C136 C138 C139 C144 -142.6(7) . . . . ?
C137 C89 C90 C91 -138.7(7) . . . . ?
C137 C89 C90 C92 0.6(10) . . . . ?
C137 C121 C122 C123 136.7(7) . . . . ?
C137 C121 C122 C134 -1.3(10) . . . . ?
C137 C136 C138 C92 2.8(11) . . . . ?
C137 C136 C138 C139 143.3(7) . . . . ?
C138 C92 C93 C94 -143.7(7) . . . . ?
C138 C92 C93 C145 0.0(10) . . . . ?
C138 C136 C137 C89 -1.2(11) . . . . ?
C138 C136 C137 C121 -139.4(7) . . . . ?
C138 C139 C140 C135 0.9(8) . . . . ?
C138 C139 C140 C141 -141.5(6) . . . . ?
C138 C139 C144 C143 137.7(7) . . . . ?
C138 C139 C144 C145 2.3(10) . . . . ?
C139 C140 C141 C132 138.0(6) . . . . ?
C139 C140 C141 C142 -0.5(9) . . . . ?
C139 C144 C145 C93 -2.5(10) . . . . ?
C139 C144 C145 C146 141.2(6) . . . . ?
C140 C135 C136 C137 -140.8(7) . . . . ?
C140 C135 C136 C138 -0.1(8) . . . . ?
C140 C139 C144 C143 1.2(10) . . . . ?
C140 C139 C144 C145 -134.2(7) . . . . ?
C140 C141 C142 C130 143.2(6) . . . . ?
C140 C141 C142 C143 1.8(9) . . . . ?
C141 C132 C133 C124 -139.8(7) . . . . ?
C141 C132 C133 C134 0.4(9) . . . . ?
C141 C142 C143 C144 -1.6(9) . . . . ?
C141 C142 C143 C151 138.8(6) . . . . ?
C142 C130 C131 C126 -145.8(7) . . . . ?
C142 C130 C131 C132 -0.3(7) . . . . ?
C142 C143 C144 C139 0.1(9) . . . . ?
C142 C143 C144 C145 142.7(6) . . . . ?
C142 C143 C151 C146 -143.6(6) . . . . ?
C142 C143 C151 C150 3.1(9) . . . . ?
C143 C144 C145 C93 -143.0(6) . . . . ?
C143 C144 C145 C146 0.7(6) . . . . ?
C144 C139 C140 C135 141.4(7) . . . . ?
C144 C139 C140 C141 -1.0(10) . . . . ?
C144 C143 C151 C146 1.0(6) . . . . ?
C144 C143 C151 C150 147.7(6) . . . . ?
C144 C145 C146 C147 -148.5(6) . . . . ?
C144 C145 C146 C151 -0.1(6) . . . . ?
C145 C93 C94 C91 -143.1(6) . . . . ?
C145 C93 C94 C95 4.4(9) . . . . ?
C145 C146 C147 C95 3.5(8) . . . . ?
C145 C146 C147 C148 156.2(6) . . . . ?
C145 C146 C151 C143 -0.5(6) . . . . ?
C145 C146 C151 C150 -147.8(5) . . . . ?
C146 C147 C148 C98 -152.8(6) . . . . ?
C146 C147 C148 C149 -12.6(8) . . . . ?
C147 C95 C96 C83 -137.1(7) . . . . ?
C147 C95 C96 C97 5.8(10) . . . . ?
C147 C146 C151 C143 148.7(5) . . . . ?
C147 C146 C151 C150 1.4(8) . . . . ?
C147 C148 C149 C100 -145.8(6) . . . . ?
C147 C148 C149 C150 1.6(9) . . . . ?
C148 C98 C99 C100 -2.2(7) . . . . ?
C148 C98 C99 C104 -142.0(7) . . . . ?
C148 C149 C150 C129 -139.7(6) . . . . ?
C148 C149 C150 C151 10.9(8) . . . . ?
C149 C100 C101 C102 -138.5(6) . . . . ?
C149 C100 C101 C128 0.2(9) . . . . ?
C149 C150 C151 C143 -154.3(5) . . . . ?
C149 C150 C151 C146 -12.2(8) . . . . ?
C150 C129 C130 C131 -139.4(6) . . . . ?
C150 C129 C130 C142 5.1(9) . . . . ?
C151 C143 C144 C139 -143.6(6) . . . . ?
C151 C143 C144 C145 -1.0(6) . . . . ?
C151 C146 C147 C95 -141.4(6) . . . . ?
C151 C146 C147 C148 11.3(8) . . . . ?
